data_7209801
loop_
_publ_author_name
'Elschenbroich, Christoph'
'Lu, Feng'
'Harms, Klaus'
'Pietzonka, Clemens'

_publ_section_title
;
 Intermolecular hydrogen bonds directed tetramer and intramolecular
 electronic communication: paramagnetic di([5]trovacenyl)arsinous acid
;
_journal_issue 18
_journal_name_full CrystEngComm
_journal_page_first 3525
_journal_paper_doi 10.1039/c3ce40246k
_journal_volume 15
_journal_year 2013
_chemical_formula_sum 'C127.5 H128 As4 O4 V8'
_chemical_formula_weight 2431.50
_chemical_name_systematic
;
?
;
_space_group_IT_number 15
_symmetry_cell_setting monoclinic
_symmetry_space_group_name_Hall '-I 2ya'
_symmetry_space_group_name_H-M 'I 1 2/a 1'
_atom_sites_solution_hydrogens geom
_atom_sites_solution_primary direct
_atom_sites_solution_secondary difmap
_audit_creation_method SHELXL-97
_cell_angle_alpha 90.00
_cell_angle_beta 108.802(2)
_cell_angle_gamma 90.00
_cell_formula_units_Z 8
_cell_length_a 34.1862(7)
_cell_length_b 20.4477(3)
_cell_length_c 34.3172(10)
_cell_measurement_reflns_used 47151
_cell_measurement_temperature 173(2)
_cell_measurement_theta_max 26.23
_cell_measurement_theta_min 1.46
_cell_volume 22708.6(9)
_computing_cell_refinement 'STOE X-AREA'
_computing_data_collection 'STOE X-AREA'
_computing_data_reduction 'STOE X-RED'
_computing_molecular_graphics DIAMOND
_computing_structure_refinement 'SHELXL-97 (Sheldrick, 2008)'
_computing_structure_solution 'SIR 2004'
_diffrn_ambient_temperature 173(2)
_diffrn_detector_area_resol_mean 6.67
_diffrn_measured_fraction_theta_full 0.990
_diffrn_measured_fraction_theta_max 0.990
_diffrn_measurement_device_type 'STOE IPDS 2'
_diffrn_measurement_method 'rotation method'
_diffrn_radiation_monochromator graphite
_diffrn_radiation_source 'fine-focus sealed tube'
_diffrn_radiation_type MoK\a
_diffrn_radiation_wavelength 0.71073
_diffrn_reflns_av_R_equivalents 0.0531
_diffrn_reflns_av_sigmaI/netI 0.0687
_diffrn_reflns_limit_h_max 40
_diffrn_reflns_limit_h_min -40
_diffrn_reflns_limit_k_max 24
_diffrn_reflns_limit_k_min -24
_diffrn_reflns_limit_l_max 40
_diffrn_reflns_limit_l_min -31
_diffrn_reflns_number 55487
_diffrn_reflns_theta_full 25.00
_diffrn_reflns_theta_max 25.00
_diffrn_reflns_theta_min 1.46
_exptl_absorpt_coefficient_mu 1.837
_exptl_absorpt_correction_T_max 0.9270
_exptl_absorpt_correction_T_min 0.7402
_exptl_absorpt_correction_type integration
_exptl_absorpt_process_details 'STOE X-RED'
_exptl_crystal_density_diffrn 1.422
_exptl_crystal_density_method 'not measured'
_exptl_crystal_F_000 9928
_exptl_crystal_size_max 0.25
_exptl_crystal_size_mid 0.21
_exptl_crystal_size_min 0.05
_refine_diff_density_max 0.574
_refine_diff_density_min -0.437
_refine_diff_density_rms 0.067
_refine_ls_extinction_method none
_refine_ls_goodness_of_fit_ref 0.901
_refine_ls_hydrogen_treatment constr
_refine_ls_matrix_type full
_refine_ls_number_parameters 1478
_refine_ls_number_reflns 19830
_refine_ls_number_restraints 1176
_refine_ls_restrained_S_all 0.886
_refine_ls_R_factor_all 0.0850
_refine_ls_R_factor_gt 0.0442
_refine_ls_shift/su_max 0.002
_refine_ls_shift/su_mean 0.000
_refine_ls_structure_factor_coef Fsqd
_refine_ls_weighting_details 'calc w=1/[\s^2^(Fo^2^)+(0.0570P)^2^+0.0000P] where P=(Fo^2^+2Fc^2^)/3'
_refine_ls_weighting_scheme calc
_refine_ls_wR_factor_gt 0.0962
_refine_ls_wR_factor_ref 0.1076
_reflns_number_gt 12297
_reflns_number_total 19830
_reflns_threshold_expression >2sigma(I)
_cod_data_source_file c3ce40246k.txt
_cod_data_source_block tvc3as
_cod_original_sg_symbol_H-M 'I 2/a'
_cod_original_formula_sum 'C127.50 H128 As4 O4 V8'
_cod_database_code 7209801

loop_
_symmetry_equiv_pos_as_xyz
'x, y, z'
'-x+1/2, y, -z'
'x+1/2, y+1/2, z+1/2'
'-x+1, y+1/2, -z+1/2'
'-x, -y, -z'
'x-1/2, -y, z'
'-x+1/2, -y+1/2, -z+1/2'
'x, -y+1/2, z+1/2'

loop_
_atom_site_label
_atom_site_type_symbol
_atom_site_fract_x
_atom_site_fract_y
_atom_site_fract_z
_atom_site_U_iso_or_equiv
_atom_site_adp_type
_atom_site_occupancy
_atom_site_symmetry_multiplicity
_atom_site_calc_flag
_atom_site_refinement_flags
_atom_site_disorder_assembly
_atom_site_disorder_group
As1 As 0.946546(14) 0.80731(2) 0.386680(16) 0.05281(12) Uani 1 1 d . . .
As2 As 0.953161(13) 0.92005(2) 0.276630(14) 0.04788(11) Uani 1 1 d . . .
As3 As 0.829666(13) 1.09655(2) 0.296032(15) 0.05006(12) Uani 1 1 d . . .
As4 As 0.793894(14) 0.94342(2) 0.374899(15) 0.05052(12) Uani 1 1 d . . .
V1 V 0.99208(3) 0.76810(5) 0.49533(3) 0.0700(2) Uani 1 1 d . . .
V2 V 0.87022(2) 0.70078(4) 0.31417(3) 0.0573(2) Uani 1 1 d . . .
V3 V 1.02577(2) 1.03596(3) 0.34213(2) 0.04632(17) Uani 1 1 d . . .
V4 V 0.94281(2) 0.86948(3) 0.17501(2) 0.04919(18) Uani 1 1 d . . .
V5 V 0.87183(2) 1.25722(4) 0.31523(3) 0.0573(2) Uani 1 1 d . . .
V6 V 0.76855(2) 1.01375(4) 0.20198(3) 0.0565(2) Uani 1 1 d . . .
V7 V 0.71708(2) 0.82433(4) 0.38108(3) 0.0596(2) Uani 1 1 d . . .
V8 V 0.85990(3) 1.03052(5) 0.46702(3) 0.0796(3) Uani 1 1 d . . .
O1 O 0.91353(10) 0.87471(15) 0.36159(11) 0.0647(9) Uani 1 1 d . . .
H1 H 0.8930 0.8765 0.3699 0.097 Uiso 1 1 calc R . .
O2 O 0.91400(10) 0.94990(16) 0.29706(11) 0.0638(9) Uani 1 1 d . . .
H2A H 0.9148 0.9283 0.3181 0.096 Uiso 1 1 calc R . .
O3 O 0.85507(10) 1.02023(15) 0.31361(11) 0.0647(9) Uani 1 1 d . . .
H3 H 0.8706 1.0109 0.2998 0.097 Uiso 1 1 calc R . .
O4 O 0.84135(9) 0.92826(16) 0.36439(12) 0.0645(9) Uani 1 1 d . . .
H4 H 0.8437 0.9551 0.3468 0.097 Uiso 1 1 calc R . .
C1 C 0.94975(16) 0.8258(2) 0.44254(17) 0.0679(14) Uani 1 1 d . . .
C2 C 0.97939(18) 0.8692(3) 0.46850(18) 0.0771(15) Uani 1 1 d . . .
H2 H 0.9997 0.8933 0.4611 0.093 Uiso 1 1 calc R . .
C3 C 0.9730(2) 0.8702(3) 0.5074(2) 0.103(2) Uani 1 1 d . . .
H3A H 0.9883 0.8958 0.5304 0.124 Uiso 1 1 calc R . .
C4 C 0.9405(2) 0.8271(4) 0.5066(2) 0.110(2) Uani 1 1 d . . .
H4A H 0.9303 0.8182 0.5287 0.132 Uiso 1 1 calc R . .
C5 C 0.92598(18) 0.7997(3) 0.46677(19) 0.0877(18) Uani 1 1 d . . .
H5 H 0.9041 0.7690 0.4575 0.105 Uiso 1 1 calc R . .
C6 C 1.01716(16) 0.6989(2) 0.46146(17) 0.0693(14) Uani 1 1 d . . .
H6 H 1.0142 0.6898 0.4335 0.083 Uiso 1 1 calc R . .
C7 C 0.98949(19) 0.6657(3) 0.47753(19) 0.0837(17) Uani 1 1 d . . .
H7 H 0.9706 0.6370 0.4590 0.100 Uiso 1 1 calc R . .
C8 C 0.9861(2) 0.6694(3) 0.5171(2) 0.098(2) Uani 1 1 d . . .
H8 H 0.9655 0.6424 0.5219 0.118 Uiso 1 1 calc R . .
C9 C 1.0093(2) 0.7079(3) 0.55096(19) 0.100(2) Uani 1 1 d . . .
H9 H 1.0019 0.7041 0.5753 0.120 Uiso 1 1 calc R . .
C10 C 1.04192(19) 0.7512(3) 0.55301(18) 0.0891(19) Uani 1 1 d . . .
H10 H 1.0539 0.7727 0.5787 0.107 Uiso 1 1 calc R . .
C11 C 1.05921(17) 0.7669(3) 0.52193(18) 0.0782(16) Uani 1 1 d . . .
H11 H 1.0813 0.7975 0.5296 0.094 Uiso 1 1 calc R . .
C12 C 1.04851(15) 0.7439(3) 0.48136(16) 0.0682(14) Uani 1 1 d . . .
H12 H 1.0643 0.7606 0.4653 0.082 Uiso 1 1 calc R . .
C13 C 0.90657(13) 0.7379(2) 0.37729(14) 0.0521(11) Uani 1 1 d . . .
C14 C 0.86354(13) 0.7422(2) 0.37285(15) 0.0577(12) Uani 1 1 d . . .
H14 H 0.8487 0.7812 0.3736 0.069 Uiso 1 1 calc R . .
C15 C 0.84704(14) 0.6781(2) 0.36714(16) 0.0629(13) Uani 1 1 d . . .
H15 H 0.8190 0.6668 0.3628 0.075 Uiso 1 1 calc R . .
C16 C 0.87898(14) 0.6340(2) 0.36887(15) 0.0592(12) Uani 1 1 d . . .
H16 H 0.8765 0.5878 0.3665 0.071 Uiso 1 1 calc R . .
C17 C 0.91587(14) 0.6711(2) 0.37476(15) 0.0561(11) Uani 1 1 d . . .
H17 H 0.9422 0.6537 0.3767 0.067 Uiso 1 1 calc R . .
C18 C 0.89772(15) 0.7567(2) 0.27600(15) 0.0616(13) Uani 1 1 d . . .
H18 H 0.9200 0.7864 0.2796 0.074 Uiso 1 1 calc R . .
C19 C 0.85991(16) 0.7854(3) 0.27392(17) 0.0675(13) Uani 1 1 d . . .
H19 H 0.8601 0.8317 0.2763 0.081 Uiso 1 1 calc R . .
C20 C 0.82148(16) 0.7548(3) 0.26876(18) 0.0772(15) Uani 1 1 d . . .
H20 H 0.7992 0.7830 0.2680 0.093 Uiso 1 1 calc R . .
C21 C 0.81243(18) 0.6878(4) 0.26462(18) 0.0866(19) Uani 1 1 d . . .
H21 H 0.7848 0.6764 0.2621 0.104 Uiso 1 1 calc R . .
C22 C 0.8385(2) 0.6355(3) 0.26367(17) 0.0799(17) Uani 1 1 d . . .
H22 H 0.8258 0.5935 0.2597 0.096 Uiso 1 1 calc R . .
C23 C 0.88106(18) 0.6362(3) 0.26775(17) 0.0737(15) Uani 1 1 d . . .
H23 H 0.8933 0.5949 0.2664 0.088 Uiso 1 1 calc R . .
C24 C 0.90745(16) 0.6908(2) 0.27357(16) 0.0638(13) Uani 1 1 d . . .
H24 H 0.9354 0.6816 0.2762 0.077 Uiso 1 1 calc R . .
C25 C 0.98407(13) 1.0002(2) 0.28071(13) 0.0475(10) Uani 1 1 d . . .
C26 C 0.97137(14) 1.0641(2) 0.28725(14) 0.0525(11) Uani 1 1 d . . .
H26 H 0.9453 1.0753 0.2898 0.063 Uiso 1 1 calc R . .
C27 C 1.00373(14) 1.1081(2) 0.28940(14) 0.0551(11) Uani 1 1 d . . .
H27 H 1.0031 1.1540 0.2935 0.066 Uiso 1 1 calc R . .
C28 C 1.03699(15) 1.0728(2) 0.28453(14) 0.0566(12) Uani 1 1 d . . .
H28 H 1.0628 1.0904 0.2849 0.068 Uiso 1 1 calc R . .
C29 C 1.02512(13) 1.0056(2) 0.27894(14) 0.0503(10) Uani 1 1 d . . .
H29 H 1.0416 0.9706 0.2748 0.060 Uiso 1 1 calc R . .
C30 C 1.02476(16) 0.9525(2) 0.38155(15) 0.0618(13) Uani 1 1 d . . .
H30 H 1.0147 0.9089 0.3782 0.074 Uiso 1 1 calc R . .
C31 C 0.99755(15) 0.9997(3) 0.38697(15) 0.0617(13) Uani 1 1 d . . .
H31 H 0.9715 0.9838 0.3872 0.074 Uiso 1 1 calc R . .
C32 C 1.00334(16) 1.0671(3) 0.39208(15) 0.0633(13) Uani 1 1 d . . .
H32 H 0.9808 1.0910 0.3954 0.076 Uiso 1 1 calc R . .
C33 C 1.03826(19) 1.1043(2) 0.39289(15) 0.0685(14) Uani 1 1 d . . .
H33 H 1.0357 1.1502 0.3957 0.082 Uiso 1 1 calc R . .
C34 C 1.07616(17) 1.0831(3) 0.39010(16) 0.0688(14) Uani 1 1 d . . .
H34 H 1.0963 1.1162 0.3924 0.083 Uiso 1 1 calc R . .
C35 C 1.08817(15) 1.0194(3) 0.38437(16) 0.0642(13) Uani 1 1 d . . .
H35 H 1.1153 1.0149 0.3830 0.077 Uiso 1 1 calc R . .
C36 C 1.06534(15) 0.9614(2) 0.38043(15) 0.0612(12) Uani 1 1 d . . .
H36 H 1.0790 0.9228 0.3765 0.073 Uiso 1 1 calc R . .
C37 C 0.92098(13) 0.9292(2) 0.21932(14) 0.0485(10) Uani 1 1 d . . .
C38 C 0.92829(14) 0.9726(2) 0.18960(14) 0.0511(11) Uani 1 1 d . . .
H38 H 0.9483 1.0066 0.1954 0.061 Uiso 1 1 calc R . .
C39 C 0.90109(15) 0.9569(2) 0.15060(16) 0.0596(12) Uani 1 1 d . . .
H39 H 0.8996 0.9781 0.1255 0.071 Uiso 1 1 calc R . .
C40 C 0.87615(14) 0.9041(2) 0.15484(16) 0.0586(12) Uani 1 1 d . . .
H40 H 0.8549 0.8838 0.1332 0.070 Uiso 1 1 calc R . .
C41 C 0.88826(12) 0.8868(2) 0.19648(15) 0.0529(11) Uani 1 1 d . . .
H41 H 0.8766 0.8525 0.2078 0.064 Uiso 1 1 calc R . .
C42 C 0.94628(15) 0.7630(2) 0.17639(18) 0.0617(13) Uani 1 1 d . . .
H42 H 0.9302 0.7269 0.1798 0.074 Uiso 1 1 calc R . .
C43 C 0.97459(13) 0.7873(2) 0.21277(17) 0.0581(12) Uani 1 1 d . . .
H43 H 0.9749 0.7659 0.2374 0.070 Uiso 1 1 calc R . .
C44 C 1.00269(13) 0.8396(2) 0.21752(16) 0.0564(12) Uani 1 1 d . . .
H44 H 1.0193 0.8493 0.2449 0.068 Uiso 1 1 calc R . .
C45 C 1.00911(14) 0.8793(2) 0.18633(18) 0.0598(13) Uani 1 1 d . . .
H45 H 1.0300 0.9117 0.1956 0.072 Uiso 1 1 calc R . .
C46 C 0.98912(16) 0.8777(3) 0.14384(18) 0.0678(14) Uani 1 1 d . . .
H46 H 0.9980 0.9093 0.1282 0.081 Uiso 1 1 calc R . .
C47 C 0.95723(17) 0.8350(3) 0.12112(18) 0.0693(14) Uani 1 1 d . . .
H47 H 0.9473 0.8418 0.0922 0.083 Uiso 1 1 calc R . .
C48 C 0.93832(16) 0.7837(2) 0.13606(19) 0.0669(14) Uani 1 1 d . . .
H48 H 0.9174 0.7604 0.1158 0.080 Uiso 1 1 calc R . .
C49 C 0.87781(12) 1.1506(2) 0.30249(14) 0.0483(10) Uani 1 1 d . . .
C50 C 0.88717(13) 1.1873(2) 0.27126(15) 0.0527(11) Uani 1 1 d . . .
H50 H 0.8721 1.1865 0.2427 0.063 Uiso 1 1 calc R . .
C51 C 0.92272(13) 1.2251(2) 0.29023(16) 0.0557(12) Uani 1 1 d . . .
H51 H 0.9356 1.2541 0.2765 0.067 Uiso 1 1 calc R . .
C52 C 0.93582(13) 1.2126(2) 0.33262(16) 0.0554(12) Uani 1 1 d . . .
H52 H 0.9592 1.2315 0.3525 0.066 Uiso 1 1 calc R . .
C53 C 0.90826(13) 1.1671(2) 0.34065(15) 0.0532(11) Uani 1 1 d . . .
H53 H 0.9098 1.1504 0.3669 0.064 Uiso 1 1 calc R . .
C54 C 0.80565(15) 1.2652(3) 0.3028(2) 0.0702(15) Uani 1 1 d . . .
H54 H 0.7817 1.2389 0.2915 0.084 Uiso 1 1 calc R . .
C55 C 0.8163(2) 1.3032(3) 0.2743(2) 0.0902(19) Uani 1 1 d . . .
H55 H 0.7995 1.2996 0.2463 0.108 Uiso 1 1 calc R . .
C56 C 0.8521(3) 1.3495(3) 0.2839(3) 0.127(3) Uani 1 1 d . . .
H56 H 0.8556 1.3737 0.2616 0.152 Uiso 1 1 calc R . .
C57 C 0.8821(2) 1.3606(3) 0.3250(4) 0.106(3) Uani 1 1 d . . .
H57 H 0.9037 1.3906 0.3262 0.128 Uiso 1 1 calc R . .
C58 C 0.8831(2) 1.3335(4) 0.3616(3) 0.107(2) Uani 1 1 d . . .
H58 H 0.9050 1.3489 0.3846 0.128 Uiso 1 1 calc R . .
C59 C 0.8583(2) 1.2883(4) 0.3711(2) 0.102(2) Uani 1 1 d . . .
H59 H 0.8657 1.2757 0.3992 0.122 Uiso 1 1 calc R . .
C60 C 0.82411(18) 1.2592(3) 0.3448(2) 0.0808(16) Uani 1 1 d . . .
H60 H 0.8106 1.2297 0.3577 0.097 Uiso 1 1 calc R . .
C61 C 0.81568(12) 1.0869(2) 0.23696(15) 0.0505(11) Uani 1 1 d . . .
C62 C 0.83461(14) 1.0465(2) 0.21466(15) 0.0534(11) Uani 1 1 d . . .
H62 H 0.8575 1.0182 0.2263 0.064 Uiso 1 1 calc R . .
C63 C 0.81397(16) 1.0553(2) 0.17279(17) 0.0664(13) Uani 1 1 d . . .
H63 H 0.8204 1.0340 0.1510 0.080 Uiso 1 1 calc R . .
C64 C 0.78174(16) 1.1012(2) 0.16804(17) 0.0680(14) Uani 1 1 d . . .
H64 H 0.7628 1.1160 0.1427 0.082 Uiso 1 1 calc R . .
C65 C 0.78290(14) 1.1207(2) 0.20718(15) 0.0549(11) Uani 1 1 d . . .
H65 H 0.7648 1.1515 0.2132 0.066 Uiso 1 1 calc R . .
C66 C 0.77517(15) 0.9313(2) 0.24448(18) 0.0648(13) Uani 1 1 d . . .
H66 H 0.7955 0.9133 0.2679 0.078 Uiso 1 1 calc R . .
C67 C 0.74877(15) 0.9773(2) 0.25282(19) 0.0678(14) Uani 1 1 d . . .
H67 H 0.7536 0.9867 0.2811 0.081 Uiso 1 1 calc R . .
C68 C 0.71589(15) 1.0117(2) 0.2249(2) 0.0707(15) Uani 1 1 d . . .
H68 H 0.7017 1.0410 0.2371 0.085 Uiso 1 1 calc R . .
C69 C 0.70110(16) 1.0094(3) 0.1827(2) 0.0776(17) Uani 1 1 d . . .
H69 H 0.6783 1.0373 0.1699 0.093 Uiso 1 1 calc R . .
C70 C 0.71545(18) 0.9707(3) 0.1555(2) 0.0871(19) Uani 1 1 d . . .
H70 H 0.7007 0.9754 0.1269 0.105 Uiso 1 1 calc R . .
C71 C 0.74982(19) 0.9249(3) 0.1659(2) 0.0837(17) Uani 1 1 d . . .
H71 H 0.7555 0.9041 0.1436 0.100 Uiso 1 1 calc R . .
C72 C 0.77571(16) 0.9080(2) 0.2061(2) 0.0720(15) Uani 1 1 d . . .
H72 H 0.7964 0.8764 0.2072 0.086 Uiso 1 1 calc R . .
C73 C 0.77786(13) 0.8529(2) 0.37396(15) 0.0522(11) Uani 1 1 d . . .
C74 C 0.75405(13) 0.8213(2) 0.33727(16) 0.0583(12) Uani 1 1 d . . .
H74 H 0.7446 0.8403 0.3106 0.070 Uiso 1 1 calc R . .
C75 C 0.74688(16) 0.7563(2) 0.3474(2) 0.0729(15) Uani 1 1 d . . .
H75 H 0.7317 0.7240 0.3287 0.087 Uiso 1 1 calc R . .
C76 C 0.76582(16) 0.7475(2) 0.38961(19) 0.0681(14) Uani 1 1 d . . .
H76 H 0.7656 0.7083 0.4044 0.082 Uiso 1 1 calc R . .
C77 C 0.78542(14) 0.8065(2) 0.40672(16) 0.0585(12) Uani 1 1 d . . .
H77 H 0.8008 0.8140 0.4348 0.070 Uiso 1 1 calc R . .
C78 C 0.69261(16) 0.9202(3) 0.3882(2) 0.0754(16) Uani 1 1 d . . .
H78 H 0.7004 0.9648 0.3884 0.090 Uiso 1 1 calc R . .
C79 C 0.66963(15) 0.8939(3) 0.3489(2) 0.0754(15) Uani 1 1 d . . .
H79 H 0.6646 0.9230 0.3262 0.090 Uiso 1 1 calc R . .
C80 C 0.65362(15) 0.8310(3) 0.33962(19) 0.0756(16) Uani 1 1 d . . .
H80 H 0.6385 0.8229 0.3115 0.091 Uiso 1 1 calc R . .
C81 C 0.65712(16) 0.7781(3) 0.3666(2) 0.0821(17) Uani 1 1 d . . .
H81 H 0.6444 0.7388 0.3540 0.099 Uiso 1 1 calc R . .
C82 C 0.67654(17) 0.7744(3) 0.4093(2) 0.0862(18) Uani 1 1 d . . .
H82 H 0.6752 0.7333 0.4217 0.103 Uiso 1 1 calc R . .
C83 C 0.69792(17) 0.8247(3) 0.4363(2) 0.0819(17) Uani 1 1 d . . .
H83 H 0.7087 0.8132 0.4645 0.098 Uiso 1 1 calc R . .
C84 C 0.70518(16) 0.8886(3) 0.4268(2) 0.0760(16) Uani 1 1 d . . .
H84 H 0.7208 0.9146 0.4494 0.091 Uiso 1 1 calc R . .
C85 C 0.81500(17) 0.9525(2) 0.43398(17) 0.0690(14) Uani 1 1 d . . .
C86 C 0.7961(2) 0.9910(3) 0.45765(18) 0.088(2) Uani 1 1 d . . .
H86 H 0.7720 1.0172 0.4472 0.106 Uiso 1 1 calc R . .
C87 C 0.8195(3) 0.9830(5) 0.4990(2) 0.129(4) Uani 1 1 d . . .
H87 H 0.8139 1.0033 0.5215 0.155 Uiso 1 1 calc R . .
C88 C 0.8521(3) 0.9409(4) 0.5022(2) 0.119(3) Uani 1 1 d . . .
H88 H 0.8723 0.9274 0.5271 0.143 Uiso 1 1 calc R . .
C89 C 0.8501(2) 0.9212(3) 0.46157(18) 0.089(2) Uani 1 1 d . . .
H89 H 0.8687 0.8927 0.4545 0.107 Uiso 1 1 calc R . .
C90 C 0.8611(2) 1.0954(3) 0.41699(17) 0.0799(17) Uani 1 1 d . . .
H90 H 0.8463 1.1014 0.3886 0.096 Uiso 1 1 calc R . .
C91 C 0.84567(19) 1.1291(3) 0.4452(2) 0.0852(18) Uani 1 1 d . . .
H91 H 0.8216 1.1546 0.4329 0.102 Uiso 1 1 calc R . .
C92 C 0.8607(2) 1.1306(3) 0.4887(2) 0.0903(19) Uani 1 1 d . . .
H92 H 0.8459 1.1574 0.5017 0.108 Uiso 1 1 calc R . .
C93 C 0.8944(2) 1.0976(3) 0.5143(2) 0.091(2) Uani 1 1 d . . .
H93 H 0.8995 1.1047 0.5429 0.109 Uiso 1 1 calc R . .
C94 C 0.9220(2) 1.0555(3) 0.5048(2) 0.095(2) Uani 1 1 d . . .
H94 H 0.9429 1.0374 0.5276 0.114 Uiso 1 1 calc R . .
C95 C 0.92293(19) 1.0359(3) 0.4651(2) 0.0901(19) Uani 1 1 d . . .
H95 H 0.9446 1.0069 0.4649 0.108 Uiso 1 1 calc R . .
C96 C 0.8955(2) 1.0545(3) 0.42604(19) 0.0824(17) Uani 1 1 d . . .
H96 H 0.9014 1.0368 0.4030 0.099 Uiso 1 1 calc R . .
C101 C 0.90404(15) 1.2169(3) 0.10991(16) 0.148(3) Uani 1 1 d GU . .
H101 H 0.8875 1.2249 0.0822 0.178 Uiso 0.50 1 calc PR A 2
C102 C 0.89189(13) 1.1703(3) 0.1331(2) 0.159(4) Uani 1 1 d GU C .
H102 H 0.8671 1.1463 0.1213 0.191 Uiso 0.50 1 calc PR B 1
C103 C 0.91608(19) 1.1586(2) 0.1737(2) 0.123(3) Uani 1 1 d GU C .
H103 H 0.9078 1.1267 0.1895 0.148 Uiso 1 1 calc R . .
C104 C 0.95241(19) 1.1936(3) 0.19093(13) 0.132(3) Uani 1 1 d GU C .
H104 H 0.9689 1.1857 0.2186 0.158 Uiso 1 1 calc R . .
C105 C 0.96456(14) 1.2403(2) 0.16769(15) 0.109(2) Uani 1 1 d GU C .
H105 H 0.9894 1.2642 0.1795 0.130 Uiso 1 1 calc R . .
C106 C 0.94037(16) 1.2519(2) 0.12718(15) 0.0980(19) Uani 1 1 d GU C .
H106 H 0.9487 1.2838 0.1113 0.118 Uiso 1 1 calc R . .
C107 C 0.8696(6) 1.2368(18) 0.0789(9) 0.289(16) Uani 0.50 1 d PU C 1
H10A H 0.8774 1.2697 0.0620 0.433 Uiso 0.50 1 calc PR C 1
H10B H 0.8496 1.2558 0.0907 0.433 Uiso 0.50 1 calc PR C 1
H10C H 0.8570 1.1992 0.0617 0.433 Uiso 0.50 1 calc PR C 1
C108 C 0.8546(5) 1.1290(8) 0.0972(6) 0.135(5) Uani 0.50 1 d PU C 2
H10D H 0.8452 1.1548 0.0718 0.202 Uiso 0.50 1 calc PR C 2
H10E H 0.8312 1.1212 0.1073 0.202 Uiso 0.50 1 calc PR C 2
H10F H 0.8655 1.0870 0.0916 0.202 Uiso 0.50 1 calc PR C 2
C201 C 1.01995(15) 0.5433(2) 0.41333(14) 0.119(2) Uani 1 1 d GU . .
H201 H 1.0451 0.5519 0.4347 0.143 Uiso 0.67 1 calc PR D 3
C202 C 0.9879(2) 0.5115(2) 0.42225(14) 0.133(3) Uani 1 1 d GU G .
H202 H 0.9912 0.4983 0.4497 0.159 Uiso 0.67 1 calc PR E 1
C203 C 0.95105(17) 0.49893(19) 0.3910(2) 0.125(3) Uani 1 1 d GU G .
H203 H 0.9292 0.4772 0.3971 0.150 Uiso 0.67 1 calc PR F 2
C204 C 0.94621(12) 0.5182(2) 0.35090(17) 0.103(2) Uani 1 1 d GU G .
H204 H 0.9210 0.5096 0.3296 0.123 Uiso 1 1 calc R . .
C205 C 0.97823(15) 0.55001(19) 0.34199(13) 0.0933(17) Uani 1 1 d GU G .
H205 H 0.9749 0.5632 0.3146 0.112 Uiso 1 1 calc R . .
C206 C 1.01511(13) 0.56259(18) 0.37320(16) 0.0886(17) Uani 1 1 d GU G .
H206 H 1.0370 0.5843 0.3671 0.106 Uiso 1 1 calc R . .
C207 C 1.0610(8) 0.5450(10) 0.4500(6) 0.114(5) Uani 0.33 1 d PU G 1
H20A H 1.0821 0.5681 0.4417 0.171 Uiso 0.33 1 calc PR G 1
H20B H 1.0702 0.5002 0.4581 0.171 Uiso 0.33 1 calc PR G 1
H20C H 1.0565 0.5677 0.4733 0.171 Uiso 0.33 1 calc PR G 1
C208 C 0.9836(16) 0.4862(15) 0.4581(11) 0.222(12) Uani 0.33 1 d PU G 2
H20D H 1.0091 0.4939 0.4810 0.332 Uiso 0.33 1 calc PR G 2
H20E H 0.9784 0.4391 0.4548 0.332 Uiso 0.33 1 calc PR G 2
H20F H 0.9604 0.5076 0.4637 0.332 Uiso 0.33 1 calc PR G 2
C209 C 0.9300(8) 0.4769(9) 0.4220(8) 0.111(6) Uani 0.33 1 d PU G 3
H20G H 0.9509 0.4712 0.4491 0.167 Uiso 0.33 1 calc PR G 3
H20H H 0.9158 0.4352 0.4129 0.167 Uiso 0.33 1 calc PR G 3
H20I H 0.9100 0.5100 0.4237 0.167 Uiso 0.33 1 calc PR G 3
C301 C 0.8220(2) 0.6506(5) 0.5127(3) 0.050(3) Uani 0.25 1 d PGU H -1
C302 C 0.8311(3) 0.5986(5) 0.5402(3) 0.055(4) Uani 0.25 1 d PGU H -1
H302 H 0.8584 0.5813 0.5497 0.066 Uiso 0.25 1 d PG H -1
C303 C 0.8005(3) 0.5717(5) 0.5537(3) 0.061(4) Uani 0.25 1 d PGU H -1
H303 H 0.8067 0.5361 0.5725 0.073 Uiso 0.25 1 d PG H -1
C304 C 0.7606(3) 0.5970(5) 0.5398(3) 0.058(4) Uani 0.25 1 d PGU H -1
H304 H 0.7396 0.5786 0.5490 0.069 Uiso 0.25 1 d PG H -1
C305 C 0.7514(2) 0.6490(5) 0.5123(3) 0.048(4) Uani 0.25 1 d PGU H -1
H305 H 0.7242 0.6663 0.5028 0.058 Uiso 0.25 1 d PG H -1
C306 C 0.7821(3) 0.6759(4) 0.4988(3) 0.044(3) Uani 0.25 1 d PGU H -1
H306 H 0.7759 0.7115 0.4800 0.053 Uiso 0.25 1 d PG H -1
C307 C 0.8573(3) 0.6727(8) 0.5001(4) 0.081(7) Uani 0.25 1 d PGU H -1
H30A H 0.8487 0.7094 0.4809 0.121 Uiso 0.25 1 d PG H -1
H30B H 0.8667 0.6366 0.4867 0.121 Uiso 0.25 1 d PG H -1
H30C H 0.8799 0.6867 0.5244 0.121 Uiso 0.25 1 d PG H -1
C311 C 0.8647(6) 0.5500(7) 0.4896(4) 0.144(9) Uani 0.25 1 d PGU I -2
C312 C 0.8612(5) 0.5979(9) 0.4599(3) 0.102(6) Uani 0.25 1 d PGU I -2
H312 H 0.8594 0.5857 0.4327 0.122 Uiso 0.25 1 d PG I -2
C313 C 0.8603(4) 0.6635(8) 0.4701(4) 0.089(6) Uani 0.25 1 d PGU I -2
H313 H 0.8580 0.6962 0.4498 0.107 Uiso 0.25 1 d PG I -2
C314 C 0.8629(4) 0.6813(6) 0.5099(5) 0.068(5) Uani 0.25 1 d PGU I -2
H314 H 0.8624 0.7262 0.5168 0.082 Uiso 0.25 1 d PG I -2
C315 C 0.8664(5) 0.6335(8) 0.5396(4) 0.081(5) Uani 0.25 1 d PGU I -2
H315 H 0.8682 0.6457 0.5668 0.097 Uiso 0.25 1 d PG I -2
C316 C 0.8673(6) 0.5679(7) 0.5294(4) 0.115(7) Uani 0.25 1 d PGU I -2
H316 H 0.8696 0.5352 0.5497 0.138 Uiso 0.25 1 d PG I -2
C317 C 0.8650(10) 0.4891(8) 0.4676(7) 0.227(17) Uani 0.25 1 d PGU I -2
H31A H 0.8668 0.4520 0.4861 0.340 Uiso 0.25 1 d PG I -2
H31B H 0.8889 0.4886 0.4578 0.340 Uiso 0.25 1 d PG I -2
H31C H 0.8396 0.4858 0.4440 0.340 Uiso 0.25 1 d PG I -2
C401 C 0.8116(3) 1.3241(4) 0.1591(4) 0.141(5) Uani 0.50 1 d PGU J -1
C402 C 0.8544(3) 1.3202(4) 0.1695(4) 0.132(5) Uani 0.50 1 d PGU J -1
H402 H 0.8671 1.2799 0.1669 0.159 Uiso 0.50 1 d PG J -1
C403 C 0.8785(3) 1.3754(6) 0.1838(4) 0.131(4) Uani 0.50 1 d PGU J -1
H403 H 0.9077 1.3728 0.1910 0.157 Uiso 0.50 1 d PG J -1
C404 C 0.8598(4) 1.4344(4) 0.1877(4) 0.119(5) Uani 0.50 1 d PGU J -1
H404 H 0.8763 1.4720 0.1975 0.142 Uiso 0.50 1 d PG J -1
C405 C 0.8171(4) 1.4382(4) 0.1772(4) 0.122(5) Uani 0.50 1 d PGU J -1
H405 H 0.8044 1.4785 0.1799 0.147 Uiso 0.50 1 d PG J -1
C406 C 0.7930(3) 1.3830(5) 0.1630(4) 0.119(5) Uani 0.50 1 d PGU J -1
H406 H 0.7638 1.3856 0.1558 0.143 Uiso 0.50 1 d PG J -1
C407 C 0.7831(4) 1.2686(6) 0.1429(6) 0.180(9) Uani 0.50 1 d PGU J -1
H40A H 0.7545 1.2838 0.1360 0.269 Uiso 0.50 1 d PG J -1
H40B H 0.7882 1.2343 0.1639 0.269 Uiso 0.50 1 d PG J -1
H40C H 0.7877 1.2512 0.1182 0.269 Uiso 0.50 1 d PG J -1
C411 C 0.8371(3) 1.3991(5) 0.1832(4) 0.125(4) Uani 0.50 1 d PGU K -2
C412 C 0.7953(3) 1.4145(4) 0.1721(4) 0.108(4) Uani 0.50 1 d PGU K -2
H412 H 0.7869 1.4582 0.1742 0.130 Uiso 0.50 1 d PG K -2
C413 C 0.7658(2) 1.3658(5) 0.1579(3) 0.095(4) Uani 0.50 1 d PGU K -2
H413 H 0.7372 1.3762 0.1503 0.114 Uiso 0.50 1 d PG K -2
C414 C 0.7780(2) 1.3017(5) 0.1548(3) 0.101(4) Uani 0.50 1 d PGU K -2
H414 H 0.7579 1.2684 0.1450 0.121 Uiso 0.50 1 d PG K -2
C415 C 0.8198(3) 1.2864(4) 0.1659(4) 0.106(4) Uani 0.50 1 d PGU K -2
H415 H 0.8282 1.2426 0.1638 0.127 Uiso 0.50 1 d PG K -2
C416 C 0.8493(2) 1.3351(5) 0.1801(4) 0.119(5) Uani 0.50 1 d PGU K -2
H416 H 0.8779 1.3246 0.1877 0.143 Uiso 0.50 1 d PG K -2
C417 C 0.8714(4) 1.4438(7) 0.2025(6) 0.246(13) Uani 0.50 1 d PGU K -2
H41A H 0.8976 1.4208 0.2073 0.369 Uiso 0.50 1 d PG K -2
H41B H 0.8693 1.4592 0.2289 0.369 Uiso 0.50 1 d PG K -2
H41C H 0.8701 1.4812 0.1844 0.369 Uiso 0.50 1 d PG K -2
C501 C 0.7884(7) 0.4321(9) 0.4510(6) 0.145(7) Uani 0.25 1 d PGU L -1
C502 C 0.7709(6) 0.3708(11) 0.4510(7) 0.135(7) Uani 0.25 1 d PGU L -1
H502 H 0.7422 0.3669 0.4467 0.162 Uiso 0.25 1 d PG L -1
C503 C 0.7955(8) 0.3152(9) 0.4572(7) 0.138(8) Uani 0.25 1 d PGU L -1
H503 H 0.7835 0.2733 0.4571 0.166 Uiso 0.25 1 d PG L -1
C504 C 0.8376(7) 0.3208(10) 0.4634(6) 0.119(7) Uani 0.25 1 d PGU L -1
H504 H 0.8544 0.2828 0.4676 0.143 Uiso 0.25 1 d PG L -1
C505 C 0.8551(6) 0.3822(12) 0.4634(7) 0.134(7) Uani 0.25 1 d PGU L -1
H505 H 0.8839 0.3861 0.4677 0.161 Uiso 0.25 1 d PG L -1
C506 C 0.8306(7) 0.4378(10) 0.4572(6) 0.131(7) Uani 0.25 1 d PGU L -1
H506 H 0.8425 0.4797 0.4572 0.157 Uiso 0.25 1 d PG L -1
C507 C 0.7746(10) 0.5011(10) 0.4463(9) 0.171(12) Uani 0.25 1 d PGU L -1
H50A H 0.7980 0.5295 0.4475 0.257 Uiso 0.25 1 d PG L -1
H50B H 0.7638 0.5126 0.4686 0.257 Uiso 0.25 1 d PG L -1
H50C H 0.7529 0.5067 0.4198 0.257 Uiso 0.25 1 d PG L -1
C511 C 0.7862(7) 0.4258(11) 0.4471(7) 0.161(8) Uani 0.25 1 d PGU M -2
C512 C 0.8174(9) 0.3951(13) 0.4361(6) 0.156(8) Uani 0.25 1 d PGU M -2
H512 H 0.8159 0.3933 0.4080 0.187 Uiso 0.25 1 d PG M -2
C513 C 0.8506(8) 0.3670(12) 0.4662(8) 0.156(8) Uani 0.25 1 d PGU M -2
H513 H 0.8719 0.3460 0.4586 0.187 Uiso 0.25 1 d PG M -2
C514 C 0.8527(8) 0.3695(12) 0.5072(7) 0.174(10) Uani 0.25 1 d PGU M -2
H514 H 0.8754 0.3503 0.5278 0.208 Uiso 0.25 1 d PG M -2
C515 C 0.8216(9) 0.4002(14) 0.5182(6) 0.172(10) Uani 0.25 1 d PGU M -2
H515 H 0.8230 0.4020 0.5463 0.207 Uiso 0.25 1 d PG M -2
C516 C 0.7883(8) 0.4284(12) 0.4882(8) 0.170(9) Uani 0.25 1 d PGU M -2
H516 H 0.7670 0.4493 0.4958 0.204 Uiso 0.25 1 d PG M -2
C517 C 0.7495(9) 0.4669(17) 0.4287(11) 0.239(18) Uani 0.25 1 d PGU M -2
H51A H 0.7363 0.4769 0.4495 0.358 Uiso 0.25 1 d PG M -2
H51B H 0.7299 0.4435 0.4057 0.358 Uiso 0.25 1 d PG M -2
H51C H 0.7578 0.5077 0.4186 0.358 Uiso 0.25 1 d PG M -2
C601 C 0.7783(5) 1.1512(5) 0.5405(5) 0.175(8) Uani 0.50 1 d PGU N -1
C602 C 0.7502(5) 1.1322(6) 0.5031(6) 0.198(7) Uani 0.50 1 d PGU N -1
H602 H 0.7373 1.0905 0.5004 0.238 Uiso 0.50 1 d PG N -1
C603 C 0.7408(5) 1.1742(10) 0.4695(5) 0.187(8) Uani 0.50 1 d PGU N -1
H603 H 0.7215 1.1612 0.4439 0.225 Uiso 0.50 1 d PG N -1
C604 C 0.7596(5) 1.2352(9) 0.4733(5) 0.204(9) Uani 0.50 1 d PGU N -1
H604 H 0.7531 1.2640 0.4504 0.245 Uiso 0.50 1 d PG N -1
C605 C 0.7877(5) 1.2542(6) 0.5108(6) 0.230(10) Uani 0.50 1 d PGU N -1
H605 H 0.8005 1.2960 0.5134 0.276 Uiso 0.50 1 d PG N -1
C606 C 0.7971(5) 1.2123(6) 0.5444(5) 0.214(9) Uani 0.50 1 d PGU N -1
H606 H 0.8163 1.2252 0.5700 0.257 Uiso 0.50 1 d PG N -1
C607 C 0.8025(8) 1.1217(9) 0.5780(6) 0.35(2) Uani 0.50 1 d PGU N -1
H60A H 0.8184 1.1553 0.5967 0.526 Uiso 0.50 1 d PG N -1
H60B H 0.8214 1.0898 0.5723 0.526 Uiso 0.50 1 d PG N -1
H60C H 0.7842 1.0994 0.5906 0.526 Uiso 0.50 1 d PG N -1

loop_
_atom_site_aniso_label
_atom_site_aniso_U_11
_atom_site_aniso_U_22
_atom_site_aniso_U_33
_atom_site_aniso_U_23
_atom_site_aniso_U_13
_atom_site_aniso_U_12
As1 0.0417(3) 0.0638(3) 0.0558(3) -0.0143(2) 0.0196(2) -0.0085(2)
As2 0.0418(2) 0.0566(2) 0.0476(3) -0.0043(2) 0.0177(2) -0.00478(19)
As3 0.0398(2) 0.0585(3) 0.0540(3) -0.0017(2) 0.0180(2) -0.00597(19)
As4 0.0420(2) 0.0623(3) 0.0474(3) -0.0030(2) 0.0146(2) -0.0055(2)
V1 0.0679(6) 0.0934(6) 0.0490(5) -0.0154(4) 0.0194(4) -0.0316(5)
V2 0.0412(4) 0.0769(5) 0.0539(5) -0.0131(4) 0.0155(4) -0.0160(4)
V3 0.0445(4) 0.0528(4) 0.0429(4) 0.0001(3) 0.0158(3) -0.0045(3)
V4 0.0435(4) 0.0536(4) 0.0548(5) -0.0051(3) 0.0218(4) 0.0021(3)
V5 0.0415(4) 0.0555(4) 0.0753(6) 0.0001(4) 0.0192(4) 0.0015(3)
V6 0.0446(4) 0.0567(4) 0.0638(6) -0.0065(4) 0.0112(4) -0.0030(3)
V7 0.0459(4) 0.0715(5) 0.0648(6) -0.0201(4) 0.0225(4) -0.0147(4)
V8 0.0927(7) 0.0937(6) 0.0435(5) 0.0017(4) 0.0097(5) -0.0526(5)
O1 0.057(2) 0.0673(19) 0.074(2) -0.0097(16) 0.0274(18) -0.0025(16)
O2 0.0541(19) 0.085(2) 0.063(2) -0.0152(17) 0.0342(17) -0.0104(16)
O3 0.059(2) 0.0642(19) 0.068(2) 0.0117(16) 0.0168(17) -0.0013(15)
O4 0.0476(18) 0.077(2) 0.074(3) 0.0100(17) 0.0261(17) -0.0040(15)
C1 0.061(3) 0.078(3) 0.066(4) -0.023(3) 0.021(3) -0.008(3)
C2 0.079(4) 0.077(3) 0.068(4) -0.021(3) 0.013(3) -0.009(3)
C3 0.112(5) 0.118(5) 0.073(5) -0.046(4) 0.022(4) -0.006(4)
C4 0.093(5) 0.166(7) 0.080(5) -0.050(5) 0.040(4) -0.016(5)
C5 0.071(4) 0.132(5) 0.067(4) -0.034(4) 0.033(3) -0.014(3)
C6 0.077(4) 0.071(3) 0.061(4) -0.003(2) 0.023(3) -0.009(3)
C7 0.092(4) 0.085(4) 0.068(4) -0.008(3) 0.018(3) -0.037(3)
C8 0.107(5) 0.121(5) 0.064(4) 0.000(3) 0.025(4) -0.061(4)
C9 0.107(5) 0.136(5) 0.056(4) -0.002(3) 0.023(3) -0.066(4)
C10 0.100(5) 0.110(4) 0.049(4) -0.007(3) 0.012(3) -0.046(4)
C11 0.067(3) 0.096(4) 0.064(4) 0.008(3) 0.010(3) -0.031(3)
C12 0.059(3) 0.088(3) 0.056(4) 0.012(3) 0.016(3) -0.015(3)
C13 0.041(2) 0.070(3) 0.046(3) -0.013(2) 0.015(2) -0.001(2)
C14 0.043(3) 0.072(3) 0.060(3) -0.007(2) 0.020(2) -0.002(2)
C15 0.043(3) 0.085(3) 0.066(4) -0.014(3) 0.024(2) -0.016(2)
C16 0.055(3) 0.072(3) 0.053(3) -0.010(2) 0.021(2) -0.014(2)
C17 0.045(3) 0.068(3) 0.057(3) -0.012(2) 0.020(2) -0.009(2)
C18 0.054(3) 0.076(3) 0.057(3) -0.012(2) 0.021(2) -0.019(2)
C19 0.059(3) 0.080(3) 0.064(4) -0.005(3) 0.021(3) -0.007(3)
C20 0.046(3) 0.113(5) 0.068(4) 0.004(3) 0.011(3) -0.006(3)
C21 0.055(3) 0.143(6) 0.057(4) -0.006(4) 0.010(3) -0.039(4)
C22 0.089(4) 0.092(4) 0.055(4) -0.012(3) 0.018(3) -0.040(4)
C23 0.083(4) 0.081(3) 0.061(4) -0.019(3) 0.029(3) -0.021(3)
C24 0.058(3) 0.080(3) 0.060(3) -0.014(2) 0.029(3) -0.014(3)
C25 0.044(2) 0.058(2) 0.041(3) -0.0034(19) 0.014(2) -0.0033(19)
C26 0.046(3) 0.059(3) 0.049(3) 0.001(2) 0.011(2) 0.003(2)
C27 0.057(3) 0.055(2) 0.050(3) 0.004(2) 0.014(2) -0.004(2)
C28 0.057(3) 0.069(3) 0.044(3) 0.004(2) 0.018(2) -0.016(2)
C29 0.048(3) 0.061(3) 0.044(3) 0.000(2) 0.018(2) -0.003(2)
C30 0.070(3) 0.064(3) 0.049(3) 0.008(2) 0.016(3) -0.009(2)
C31 0.053(3) 0.089(4) 0.048(3) 0.006(2) 0.022(2) -0.008(3)
C32 0.069(3) 0.082(3) 0.042(3) 0.000(2) 0.022(2) 0.013(3)
C33 0.098(4) 0.063(3) 0.044(3) -0.009(2) 0.022(3) -0.008(3)
C34 0.069(3) 0.084(4) 0.049(3) -0.002(3) 0.013(3) -0.029(3)
C35 0.046(3) 0.093(4) 0.053(3) 0.008(3) 0.014(2) -0.004(3)
C36 0.060(3) 0.068(3) 0.052(3) 0.007(2) 0.013(2) 0.010(2)
C37 0.039(2) 0.053(2) 0.056(3) -0.005(2) 0.019(2) 0.0076(18)
C38 0.049(3) 0.056(2) 0.048(3) -0.005(2) 0.015(2) 0.007(2)
C39 0.061(3) 0.064(3) 0.051(3) 0.001(2) 0.015(2) 0.018(2)
C40 0.040(2) 0.073(3) 0.055(3) -0.012(2) 0.006(2) 0.009(2)
C41 0.034(2) 0.068(3) 0.058(3) -0.008(2) 0.017(2) 0.005(2)
C42 0.051(3) 0.052(3) 0.085(4) -0.008(3) 0.027(3) -0.001(2)
C43 0.044(3) 0.054(2) 0.077(4) 0.004(2) 0.021(3) 0.011(2)
C44 0.039(2) 0.057(3) 0.073(4) -0.001(2) 0.019(2) 0.007(2)
C45 0.044(3) 0.061(3) 0.083(4) -0.007(3) 0.033(3) -0.002(2)
C46 0.065(3) 0.078(3) 0.076(4) -0.008(3) 0.043(3) -0.005(3)
C47 0.075(4) 0.081(3) 0.062(4) -0.010(3) 0.037(3) 0.008(3)
C48 0.059(3) 0.067(3) 0.081(4) -0.023(3) 0.032(3) -0.003(2)
C49 0.037(2) 0.054(2) 0.055(3) 0.001(2) 0.017(2) -0.0010(18)
C50 0.042(2) 0.062(3) 0.053(3) 0.002(2) 0.013(2) -0.001(2)
C51 0.039(2) 0.058(3) 0.073(4) 0.001(2) 0.023(2) -0.005(2)
C52 0.036(2) 0.061(3) 0.065(4) -0.004(2) 0.012(2) -0.003(2)
C53 0.046(3) 0.059(3) 0.056(3) 0.001(2) 0.017(2) 0.003(2)
C54 0.045(3) 0.075(3) 0.091(5) 0.002(3) 0.023(3) 0.013(2)
C55 0.078(4) 0.104(4) 0.090(5) 0.027(4) 0.028(4) 0.051(4)
C56 0.142(7) 0.080(4) 0.200(10) 0.077(6) 0.113(7) 0.064(5)
C57 0.076(5) 0.052(3) 0.207(11) -0.005(5) 0.067(6) -0.001(3)
C58 0.091(5) 0.081(4) 0.143(8) -0.031(5) 0.030(5) 0.008(4)
C59 0.094(5) 0.119(5) 0.100(6) -0.020(4) 0.041(5) 0.023(4)
C60 0.061(4) 0.097(4) 0.095(5) -0.006(4) 0.038(4) 0.011(3)
C61 0.037(2) 0.052(2) 0.064(3) -0.001(2) 0.018(2) -0.0049(19)
C62 0.047(3) 0.059(3) 0.057(3) -0.003(2) 0.021(2) 0.001(2)
C63 0.064(3) 0.077(3) 0.061(4) -0.012(3) 0.025(3) -0.005(3)
C64 0.068(3) 0.074(3) 0.055(3) 0.005(3) 0.008(3) -0.010(3)
C65 0.047(3) 0.054(2) 0.060(3) -0.004(2) 0.012(2) 0.001(2)
C66 0.055(3) 0.057(3) 0.076(4) -0.001(3) 0.013(3) -0.007(2)
C67 0.058(3) 0.062(3) 0.087(4) 0.005(3) 0.028(3) -0.007(2)
C68 0.049(3) 0.069(3) 0.094(5) 0.002(3) 0.022(3) -0.009(2)
C69 0.047(3) 0.071(3) 0.103(5) 0.005(3) 0.008(3) -0.005(2)
C70 0.065(4) 0.091(4) 0.081(5) -0.001(3) -0.009(3) -0.033(3)
C71 0.087(4) 0.070(3) 0.088(5) -0.022(3) 0.020(4) -0.021(3)
C72 0.057(3) 0.054(3) 0.098(5) -0.008(3) 0.016(3) -0.005(2)
C73 0.042(2) 0.065(3) 0.052(3) -0.013(2) 0.019(2) -0.005(2)
C74 0.045(3) 0.070(3) 0.062(3) -0.015(2) 0.021(2) 0.001(2)
C75 0.064(3) 0.070(3) 0.093(5) -0.028(3) 0.036(3) -0.011(3)
C76 0.069(3) 0.066(3) 0.075(4) -0.010(3) 0.031(3) -0.003(2)
C77 0.050(3) 0.069(3) 0.059(3) -0.005(2) 0.019(2) -0.006(2)
C78 0.052(3) 0.082(3) 0.102(5) -0.024(3) 0.039(3) -0.003(3)
C79 0.045(3) 0.099(4) 0.089(5) -0.014(3) 0.032(3) 0.004(3)
C80 0.041(3) 0.109(4) 0.076(4) -0.020(3) 0.018(3) -0.013(3)
C81 0.051(3) 0.107(4) 0.089(5) -0.022(4) 0.023(3) -0.029(3)
C82 0.065(4) 0.115(5) 0.084(5) -0.012(4) 0.031(3) -0.033(3)
C83 0.065(4) 0.116(5) 0.074(4) -0.019(3) 0.036(3) -0.023(3)
C84 0.054(3) 0.102(4) 0.080(5) -0.038(3) 0.034(3) -0.016(3)
C85 0.070(3) 0.072(3) 0.064(4) -0.007(3) 0.020(3) -0.038(3)
C86 0.112(5) 0.107(4) 0.059(4) -0.031(3) 0.047(4) -0.064(4)
C87 0.186(9) 0.148(8) 0.057(5) -0.019(5) 0.045(6) -0.116(7)
C88 0.163(8) 0.110(6) 0.054(4) 0.020(4) -0.007(5) -0.094(5)
C89 0.103(5) 0.090(4) 0.053(4) 0.013(3) -0.003(3) -0.051(3)
C90 0.083(4) 0.106(4) 0.045(3) 0.005(3) 0.011(3) -0.046(4)
C91 0.085(4) 0.093(4) 0.067(4) 0.011(3) 0.010(3) -0.036(3)
C92 0.111(5) 0.090(4) 0.067(4) -0.002(3) 0.025(4) -0.047(4)
C93 0.109(5) 0.095(4) 0.054(4) -0.003(3) 0.005(4) -0.057(4)
C94 0.091(5) 0.103(5) 0.064(5) 0.027(4) -0.013(4) -0.052(4)
C95 0.078(4) 0.097(4) 0.083(5) 0.014(3) 0.009(4) -0.038(3)
C96 0.079(4) 0.094(4) 0.072(4) 0.005(3) 0.021(3) -0.044(3)
C101 0.084(5) 0.153(7) 0.178(8) 0.049(6) -0.001(5) 0.005(4)
C102 0.077(5) 0.127(6) 0.269(10) 0.042(6) 0.049(5) 0.010(4)
C103 0.153(6) 0.090(4) 0.186(7) 0.016(5) 0.137(6) 0.020(4)
C104 0.204(8) 0.128(6) 0.084(5) 0.007(4) 0.076(5) -0.004(5)
C105 0.125(6) 0.129(5) 0.076(4) 0.005(4) 0.037(4) -0.021(4)
C106 0.087(4) 0.119(5) 0.095(5) 0.021(4) 0.040(4) 0.009(3)
C107 0.083(11) 0.51(4) 0.23(3) 0.20(2) -0.009(11) -0.029(17)
C108 0.118(11) 0.124(11) 0.202(13) 0.019(10) 0.106(8) -0.001(7)
C201 0.157(6) 0.113(5) 0.097(5) -0.037(4) 0.055(5) -0.006(5)
C202 0.193(7) 0.121(6) 0.126(6) -0.005(5) 0.110(5) 0.014(6)
C203 0.147(6) 0.081(4) 0.192(8) -0.002(5) 0.118(6) 0.014(4)
C204 0.101(4) 0.064(3) 0.158(6) -0.023(4) 0.062(5) 0.001(3)
C205 0.108(5) 0.077(4) 0.112(5) -0.013(3) 0.060(4) 0.012(3)
C206 0.101(4) 0.075(3) 0.108(5) -0.020(3) 0.059(4) -0.004(3)
C207 0.173(11) 0.112(14) 0.075(9) -0.031(10) 0.064(7) 0.015(12)
C208 0.41(4) 0.16(2) 0.163(13) 0.03(2) 0.185(16) 0.02(3)
C209 0.147(14) 0.076(12) 0.130(17) -0.003(10) 0.071(14) 0.027(10)
C301 0.040(6) 0.080(9) 0.028(8) -0.007(6) 0.011(6) -0.016(7)
C302 0.055(8) 0.084(10) 0.015(8) -0.004(6) -0.005(6) -0.005(7)
C303 0.081(9) 0.077(10) 0.015(8) -0.004(7) 0.000(7) -0.018(8)
C304 0.070(8) 0.072(10) 0.035(9) -0.020(6) 0.024(8) -0.028(8)
C305 0.046(7) 0.065(8) 0.035(11) -0.022(5) 0.015(9) -0.012(7)
C306 0.046(7) 0.055(8) 0.030(9) -0.014(6) 0.010(6) -0.007(6)
C307 0.039(9) 0.18(2) 0.021(11) 0.000(11) 0.005(9) -0.037(12)
C311 0.21(2) 0.153(13) 0.047(11) -0.003(9) 0.011(16) 0.026(19)
C312 0.093(15) 0.186(14) 0.036(10) 0.004(9) 0.034(11) -0.004(16)
C313 0.047(11) 0.164(13) 0.046(9) -0.001(10) 0.001(9) -0.057(12)
C314 0.028(9) 0.126(11) 0.043(10) -0.004(7) 0.000(8) -0.043(10)
C315 0.061(11) 0.131(11) 0.040(9) 0.003(7) 0.000(9) 0.016(11)
C316 0.169(18) 0.127(10) 0.023(8) 0.010(9) -0.004(12) -0.005(15)
C317 0.37(4) 0.177(15) 0.12(3) -0.063(17) 0.05(3) -0.02(3)
C401 0.135(9) 0.149(10) 0.148(13) -0.020(11) 0.059(11) -0.023(8)
C402 0.154(9) 0.130(9) 0.145(13) -0.013(9) 0.094(10) -0.020(8)
C403 0.151(10) 0.140(9) 0.131(12) -0.015(9) 0.087(9) -0.038(7)
C404 0.149(9) 0.103(7) 0.136(12) 0.008(8) 0.091(10) -0.046(8)
C405 0.139(10) 0.117(8) 0.119(11) 0.045(8) 0.052(11) -0.025(8)
C406 0.124(9) 0.135(9) 0.118(12) 0.021(9) 0.065(9) -0.018(7)
C407 0.201(17) 0.156(12) 0.20(2) -0.014(14) 0.096(16) -0.065(13)
C411 0.087(7) 0.177(9) 0.134(11) 0.006(10) 0.068(8) -0.040(7)
C412 0.108(7) 0.139(10) 0.107(11) 0.003(9) 0.076(8) 0.006(7)
C413 0.059(6) 0.150(9) 0.094(9) 0.008(8) 0.050(7) 0.013(6)
C414 0.070(6) 0.156(9) 0.086(10) -0.006(9) 0.037(7) -0.005(7)
C415 0.072(7) 0.152(9) 0.111(10) 0.042(8) 0.055(7) 0.020(6)
C416 0.066(7) 0.186(10) 0.115(12) 0.037(10) 0.042(7) 0.006(6)
C417 0.177(14) 0.245(18) 0.29(3) 0.00(2) 0.040(19) -0.108(16)
C501 0.195(14) 0.164(12) 0.085(14) -0.020(14) 0.056(14) -0.015(12)
C502 0.150(15) 0.160(14) 0.097(16) -0.022(16) 0.042(15) -0.006(11)
C503 0.157(17) 0.167(14) 0.100(19) -0.024(17) 0.054(18) 0.008(13)
C504 0.150(15) 0.147(13) 0.061(14) -0.040(14) 0.035(14) -0.010(13)
C505 0.201(15) 0.140(14) 0.049(13) -0.012(14) 0.025(13) -0.013(11)
C506 0.178(14) 0.145(13) 0.059(13) -0.023(13) 0.023(14) -0.030(11)
C507 0.24(3) 0.164(14) 0.10(2) -0.04(2) 0.04(2) 0.008(19)
C511 0.201(16) 0.174(17) 0.097(12) -0.034(14) 0.033(13) -0.005(13)
C512 0.212(18) 0.171(17) 0.081(12) -0.012(13) 0.040(11) -0.002(14)
C513 0.220(16) 0.144(17) 0.075(12) -0.052(14) 0.009(12) 0.002(14)
C514 0.23(2) 0.19(2) 0.088(12) -0.018(16) 0.035(16) 0.020(17)
C515 0.21(2) 0.20(2) 0.115(15) 0.020(18) 0.062(14) 0.000(19)
C516 0.214(19) 0.188(19) 0.107(14) -0.026(16) 0.050(14) 0.009(16)
C517 0.22(3) 0.29(4) 0.17(3) 0.01(3) 0.01(3) 0.05(3)
C601 0.28(2) 0.147(12) 0.124(11) -0.041(10) 0.094(13) 0.018(13)
C602 0.279(18) 0.180(13) 0.144(12) -0.056(12) 0.080(13) 0.054(17)
C603 0.227(19) 0.205(17) 0.147(13) -0.036(13) 0.083(15) 0.097(14)
C604 0.26(2) 0.206(16) 0.156(14) -0.019(14) 0.087(14) 0.084(15)
C605 0.35(3) 0.166(14) 0.158(17) 0.011(11) 0.062(18) 0.050(15)
C606 0.32(2) 0.149(13) 0.172(15) 0.007(11) 0.076(17) 0.011(15)
C607 0.45(4) 0.21(2) 0.28(3) 0.08(2) -0.05(3) -0.06(3)

loop_
_atom_type_symbol
_atom_type_description
_atom_type_scat_dispersion_real
_atom_type_scat_dispersion_imag
_atom_type_scat_source
C C 0.0033 0.0016 'International Tables Vol C Tables 4.2.6.8 and 6.1.1.4'
H H 0.0000 0.0000 'International Tables Vol C Tables 4.2.6.8 and 6.1.1.4'
V V 0.3005 0.5294 'International Tables Vol C Tables 4.2.6.8 and 6.1.1.4'
As As 0.0499 2.0058 'International Tables Vol C Tables 4.2.6.8 and 6.1.1.4'
O O 0.0106 0.0060 'International Tables Vol C Tables 4.2.6.8 and 6.1.1.4'

loop_
_geom_angle_atom_site_label_1
_geom_angle_atom_site_label_2
_geom_angle_atom_site_label_3
_geom_angle
O1 As1 C1 98.68(19)
O1 As1 C13 100.45(17)
C1 As1 C13 97.0(2)
O2 As2 C37 96.46(17)
O2 As2 C25 98.14(16)
C37 As2 C25 96.32(18)
O3 As3 C49 98.99(16)
O3 As3 C61 101.11(17)
C49 As3 C61 95.28(18)
O4 As4 C73 95.81(16)
O4 As4 C85 99.9(2)
C73 As4 C85 96.8(2)
C6 V1 C7 37.9(2)
C6 V1 C11 70.9(2)
C7 V1 C11 92.8(2)
C6 V1 C10 93.1(2)
C7 V1 C10 93.0(2)
C11 V1 C10 37.8(2)
C6 V1 C8 71.3(2)
C7 V1 C8 37.5(2)
C11 V1 C8 92.7(2)
C10 V1 C8 71.0(2)
C6 V1 C9 93.4(2)
C7 V1 C9 71.3(2)
C11 V1 C9 71.2(2)
C10 V1 C9 37.6(2)
C8 V1 C9 37.8(2)
C6 V1 C12 37.69(19)
C7 V1 C12 71.3(2)
C11 V1 C12 37.4(2)
C10 V1 C12 71.2(2)
C8 V1 C12 93.0(2)
C9 V1 C12 93.2(2)
C6 V1 C2 115.9(2)
C7 V1 C2 141.8(2)
C11 V1 C2 102.7(2)
C10 V1 C2 120.5(2)
C8 V1 C2 164.4(2)
C9 V1 C2 146.8(2)
C12 V1 C2 100.7(2)
C6 V1 C5 117.9(2)
C7 V1 C5 102.1(2)
C11 V1 C5 163.8(2)
C10 V1 C5 145.2(2)
C8 V1 C5 102.9(3)
C9 V1 C5 119.5(2)
C12 V1 C5 143.3(2)
C2 V1 C5 61.5(2)
C6 V1 C1 99.9(2)
C7 V1 C1 108.7(2)
C11 V1 C1 131.2(2)
C10 V1 C1 157.4(2)
C8 V1 C1 130.7(2)
C9 V1 C1 156.8(2)
C12 V1 C1 108.98(19)
C2 V1 C1 36.88(18)
C5 V1 C1 37.3(2)
C6 V1 C3 152.1(2)
C7 V1 C3 162.0(3)
C11 V1 C3 105.1(2)
C10 V1 C3 99.6(2)
C8 V1 C3 136.4(3)
C9 V1 C3 111.8(3)
C12 V1 C3 125.1(2)
C2 V1 C3 36.7(2)
C5 V1 C3 60.5(2)
C1 V1 C3 61.1(2)
C6 V1 C4 153.9(2)
C7 V1 C4 126.6(3)
C11 V1 C4 134.9(2)
C10 V1 C4 110.6(3)
C8 V1 C4 105.6(3)
C9 V1 C4 99.0(3)
C12 V1 C4 160.9(3)
C2 V1 C4 61.5(3)
C5 V1 C4 36.4(2)
C1 V1 C4 61.7(2)
C3 V1 C4 36.3(2)
C21 V2 C18 93.1(2)
C21 V2 C19 71.2(2)
C18 V2 C19 37.65(18)
C21 V2 C24 93.4(2)
C18 V2 C24 37.53(18)
C19 V2 C24 71.1(2)
C21 V2 C20 37.6(2)
C18 V2 C20 71.4(2)
C19 V2 C20 37.92(19)
C24 V2 C20 93.4(2)
C21 V2 C22 37.6(2)
C18 V2 C22 92.6(2)
C19 V2 C22 92.6(2)
C24 V2 C22 71.2(2)
C20 V2 C22 70.9(2)
C21 V2 C23 71.4(2)
C18 V2 C23 70.79(19)
C19 V2 C23 92.8(2)
C24 V2 C23 37.60(18)
C20 V2 C23 93.2(2)
C22 V2 C23 37.8(2)
C21 V2 C17 151.6(2)
C18 V2 C17 113.27(18)
C19 V2 C17 136.64(18)
C24 V2 C17 101.07(19)
C20 V2 C17 160.5(2)
C22 V2 C17 126.2(2)
C23 V2 C17 106.3(2)
C21 V2 C15 98.0(2)
C18 V2 C15 158.39(18)
C19 V2 C15 130.56(19)
C24 V2 C15 157.9(2)
C20 V2 C15 107.1(2)
C22 V2 C15 107.49(19)
C23 V2 C15 130.42(19)
C17 V2 C15 61.12(17)
C21 V2 C13 151.2(2)
C18 V2 C13 101.00(17)
C19 V2 C13 105.62(18)
C24 V2 C13 113.06(17)
C20 V2 C13 125.0(2)
C22 V2 C13 161.7(2)
C23 V2 C13 137.05(19)
C17 V2 C13 36.59(16)
C15 V2 C13 61.46(17)
C21 V2 C16 114.9(2)
C18 V2 C16 148.50(18)
C19 V2 C16 163.77(19)
C24 V2 C16 121.72(19)
C20 V2 C16 139.95(19)
C22 V2 C16 100.9(2)
C23 V2 C16 103.4(2)
C17 V2 C16 36.97(16)
C15 V2 C16 36.19(17)
C13 V2 C16 61.37(17)
C21 V2 C14 114.6(2)
C18 V2 C14 121.87(18)
C19 V2 C14 103.04(19)
C24 V2 C14 148.39(17)
C20 V2 C14 100.0(2)
C22 V2 C14 140.3(2)
C23 V2 C14 164.1(2)
C17 V2 C14 61.07(17)
C15 V2 C14 36.53(16)
C13 V2 C14 36.97(15)
C16 V2 C14 60.76(18)
C33 V3 C36 92.5(2)
C33 V3 C30 92.5(2)
C36 V3 C30 37.79(18)
C33 V3 C35 70.7(2)
C36 V3 C35 37.51(18)
C30 V3 C35 71.05(19)
C33 V3 C32 37.75(19)
C36 V3 C32 92.13(19)
C30 V3 C32 70.26(19)
C35 V3 C32 92.2(2)
C33 V3 C34 37.5(2)
C36 V3 C34 70.6(2)
C30 V3 C34 92.53(19)
C35 V3 C34 37.32(19)
C32 V3 C34 70.8(2)
C33 V3 C31 70.8(2)
C36 V3 C31 70.58(19)
C30 V3 C31 37.12(18)
C35 V3 C31 92.20(19)
C32 V3 C31 37.18(18)
C34 V3 C31 92.23(19)
C33 V3 C29 153.11(18)
C36 V3 C29 101.56(18)
C30 V3 C29 112.61(18)
C35 V3 C29 107.53(18)
C32 V3 C29 159.98(18)
C34 V3 C29 127.47(19)
C31 V3 C29 135.54(18)
C33 V3 C25 149.69(19)
C36 V3 C25 114.90(17)
C30 V3 C25 101.23(17)
C35 V3 C25 139.38(18)
C32 V3 C25 123.51(18)
C34 V3 C25 162.81(18)
C31 V3 C25 104.96(17)
C29 V3 C25 37.01(15)
C33 V3 C26 113.78(19)
C36 V3 C26 150.28(17)
C30 V3 C26 122.90(17)
C35 V3 C26 163.81(18)
C32 V3 C26 100.22(18)
C34 V3 C26 138.99(19)
C31 V3 C26 103.98(18)
C29 V3 C26 61.02(16)
C25 V3 C26 36.63(15)
C33 V3 C28 116.33(18)
C36 V3 C28 120.93(19)
C30 V3 C28 147.43(18)
C35 V3 C28 103.14(18)
C32 V3 C28 142.18(18)
C34 V3 C28 101.36(18)
C31 V3 C28 164.49(18)
C29 V3 C28 36.91(15)
C25 V3 C28 61.59(16)
C26 V3 C28 60.73(17)
C33 V3 C27 98.66(19)
C36 V3 C27 156.93(19)
C30 V3 C27 159.23(18)
C35 V3 C27 129.24(18)
C32 V3 C27 109.01(18)
C34 V3 C27 107.00(18)
C31 V3 C27 132.23(18)
C29 V3 C27 60.83(17)
C25 V3 C27 61.11(16)
C26 V3 C27 36.35(15)
C28 V3 C27 36.08(16)
C47 V4 C48 37.80(19)
C47 V4 C42 70.7(2)
C48 V4 C42 37.1(2)
C47 V4 C45 71.0(2)
C48 V4 C45 92.69(18)
C42 V4 C45 92.41(17)
C47 V4 C44 93.2(2)
C48 V4 C44 92.87(19)
C42 V4 C44 70.92(18)
C45 V4 C44 37.86(18)
C47 V4 C46 37.93(19)
C48 V4 C46 71.37(19)
C42 V4 C46 92.56(19)
C45 V4 C46 37.32(19)
C44 V4 C46 71.2(2)
C47 V4 C43 92.8(2)
C48 V4 C43 70.6(2)
C42 V4 C43 37.45(18)
C45 V4 C43 71.09(18)
C44 V4 C43 37.69(16)
C46 V4 C43 92.83(19)
C47 V4 C41 140.30(19)
C48 V4 C41 115.29(17)
C42 V4 C41 101.31(17)
C45 V4 C41 148.51(18)
C44 V4 C41 121.64(18)
C46 V4 C41 163.56(19)
C43 V4 C41 103.54(18)
C47 V4 C37 164.02(19)
C48 V4 C37 151.10(17)
C42 V4 C37 123.62(18)
C45 V4 C37 112.35(18)
C44 V4 C37 98.27(17)
C46 V4 C37 137.50(18)
C43 V4 C37 103.06(18)
C41 V4 C37 37.13(15)
C47 V4 C38 128.01(19)
C48 V4 C38 155.4(2)
C42 V4 C38 160.35(19)
C45 V4 C38 99.45(17)
C44 V4 C38 109.81(17)
C46 V4 C38 106.38(18)
C43 V4 C38 133.56(18)
C41 V4 C38 60.95(16)
C37 V4 C38 37.01(16)
C47 V4 C40 108.7(2)
C48 V4 C40 101.43(18)
C42 V4 C40 111.10(18)
C45 V4 C40 155.29(18)
C44 V4 C40 157.47(19)
C46 V4 C40 129.9(2)
C43 V4 C40 132.74(18)
C41 V4 C40 36.10(17)
C37 V4 C40 61.29(17)
C38 V4 C40 60.42(17)
C47 V4 C39 103.2(2)
C48 V4 C39 119.7(2)
C42 V4 C39 144.79(19)
C45 V4 C39 119.07(18)
C44 V4 C39 143.97(17)
C46 V4 C39 103.1(2)
C43 V4 C39 163.09(19)
C41 V4 C39 60.46(18)
C37 V4 C39 61.18(17)
C38 V4 C39 35.98(16)
C40 V4 C39 36.23(17)
C57 V5 C54 93.7(2)
C57 V5 C56 39.8(3)
C54 V5 C56 72.5(3)
C57 V5 C58 36.8(3)
C54 V5 C58 91.0(3)
C56 V5 C58 72.1(4)
C57 V5 C55 74.9(3)
C54 V5 C55 37.2(2)
C56 V5 C55 40.3(3)
C58 V5 C55 94.2(3)
C57 V5 C60 91.0(3)
C54 V5 C60 37.0(2)
C56 V5 C60 93.1(3)
C58 V5 C60 68.2(3)
C55 V5 C60 70.4(3)
C57 V5 C59 69.6(3)
C54 V5 C59 69.7(3)
C56 V5 C59 93.6(3)
C58 V5 C59 36.3(3)
C55 V5 C59 93.0(3)
C60 V5 C59 36.1(2)
C57 V5 C53 134.9(3)
C54 V5 C53 123.57(19)
C56 V5 C53 162.7(2)
C58 V5 C53 111.1(3)
C55 V5 C53 150.1(2)
C60 V5 C53 103.9(2)
C59 V5 C53 98.3(2)
C57 V5 C49 164.5(2)
C54 V5 C49 100.90(18)
C56 V5 C49 141.4(3)
C58 V5 C49 146.5(3)
C55 V5 C49 114.1(2)
C60 V5 C49 103.73(19)
C59 V5 C49 120.4(2)
C53 V5 C49 37.10(16)
C57 V5 C50 131.6(3)
C54 V5 C50 111.6(2)
C56 V5 C50 108.7(3)
C58 V5 C50 156.8(2)
C55 V5 C50 100.6(2)
C60 V5 C50 133.8(2)
C59 V5 C50 157.1(2)
C53 V5 C50 61.29(17)
C49 V5 C50 36.93(15)
C57 V5 C52 105.0(2)
C54 V5 C52 159.98(18)
C56 V5 C52 126.9(3)
C58 V5 C52 99.7(2)
C55 V5 C52 155.6(2)
C60 V5 C52 133.5(2)
C59 V5 C52 110.0(2)
C53 V5 C52 36.58(15)
C49 V5 C52 61.31(15)
C50 V5 C52 60.60(17)
C57 V5 C51 103.7(2)
C54 V5 C51 145.6(2)
C56 V5 C51 102.6(2)
C58 V5 C51 120.5(3)
C55 V5 C51 119.7(2)
C60 V5 C51 163.7(2)
C59 V5 C51 144.3(2)
C53 V5 C51 60.73(17)
C49 V5 C51 61.11(15)
C50 V5 C51 36.26(15)
C52 V5 C51 35.97(17)
C71 V6 C72 38.1(2)
C71 V6 C70 39.0(2)
C72 V6 C70 72.3(2)
C71 V6 C68 93.6(2)
C72 V6 C68 92.6(2)
C70 V6 C68 70.6(2)
C71 V6 C69 72.9(2)
C72 V6 C69 93.7(2)
C70 V6 C69 38.1(2)
C68 V6 C69 36.6(2)
C71 V6 C66 71.6(2)
C72 V6 C66 37.5(2)
C70 V6 C66 93.4(2)
C68 V6 C66 70.5(2)
C69 V6 C66 92.5(2)
C71 V6 C67 93.4(2)
C72 V6 C67 70.6(2)
C70 V6 C67 92.8(2)
C68 V6 C67 37.52(19)
C69 V6 C67 70.3(2)
C66 V6 C67 37.11(18)
C71 V6 C65 151.6(2)
C72 V6 C65 161.77(18)
C70 V6 C65 124.3(2)
C68 V6 C65 100.11(18)
C69 V6 C65 104.29(19)
C66 V6 C65 136.57(19)
C67 V6 C65 112.62(19)
C71 V6 C61 153.0(2)
C72 V6 C61 125.58(19)
C70 V6 C61 161.2(2)
C68 V6 C61 110.73(19)
C69 V6 C61 134.0(2)
C66 V6 C61 104.75(18)
C67 V6 C61 98.82(19)
C65 V6 C61 37.20(16)
C71 V6 C64 116.1(2)
C72 V6 C64 141.6(2)
C70 V6 C64 101.5(2)
C68 V6 C64 121.7(2)
C69 V6 C64 104.0(2)
C66 V6 C64 163.19(19)
C67 V6 C64 147.5(2)
C65 V6 C64 36.01(18)
C61 V6 C64 61.26(18)
C71 V6 C62 116.7(2)
C72 V6 C62 101.37(18)
C70 V6 C62 143.6(2)
C68 V6 C62 145.6(2)
C69 V6 C62 164.09(19)
C66 V6 C62 102.53(18)
C67 V6 C62 119.50(19)
C65 V6 C62 60.99(16)
C61 V6 C62 36.69(15)
C64 V6 C62 60.75(18)
C71 V6 C63 100.3(2)
C72 V6 C63 108.8(2)
C70 V6 C63 110.8(2)
C68 V6 C63 158.06(19)
C69 V6 C63 133.4(2)
C66 V6 C63 130.03(19)
C67 V6 C63 155.4(2)
C65 V6 C63 60.33(18)
C61 V6 C63 60.68(18)
C64 V6 C63 36.50(18)
C62 V6 C63 35.86(17)
C81 V7 C79 70.9(2)
C81 V7 C78 92.8(2)
C79 V7 C78 38.4(2)
C81 V7 C80 37.7(2)
C79 V7 C80 37.4(2)
C78 V7 C80 71.3(2)
C81 V7 C84 92.6(2)
C79 V7 C84 71.9(2)
C78 V7 C84 37.8(2)
C80 V7 C84 93.1(2)
C81 V7 C82 37.6(2)
C79 V7 C82 93.2(2)
C78 V7 C82 92.8(2)
C80 V7 C82 71.2(2)
C84 V7 C82 70.8(2)
C81 V7 C83 71.1(2)
C79 V7 C83 93.1(2)
C78 V7 C83 70.6(2)
C80 V7 C83 93.0(2)
C84 V7 C83 36.9(2)
C82 V7 C83 37.8(2)
C81 V7 C76 109.5(2)
C79 V7 C76 158.1(2)
C78 V7 C76 156.1(2)
C80 V7 C76 132.1(2)
C84 V7 C76 129.2(2)
C82 V7 C76 99.6(2)
C83 V7 C76 107.8(2)
C81 V7 C77 143.9(2)
C79 V7 C77 144.83(19)
C78 V7 C77 119.43(19)
C80 V7 C77 163.0(2)
C84 V7 C77 103.1(2)
C82 V7 C77 118.7(2)
C83 V7 C77 103.0(2)
C76 V7 C77 36.73(17)
C81 V7 C73 158.4(2)
C79 V7 C73 109.83(19)
C78 V7 C73 100.37(18)
C80 V7 C73 132.3(2)
C84 V7 C73 108.34(18)
C82 V7 C73 155.7(2)
C83 V7 C73 129.55(19)
C76 V7 C73 61.42(18)
C77 V7 C73 37.13(17)
C81 V7 C75 99.5(2)
C79 V7 C75 122.1(2)
C78 V7 C75 150.3(2)
C80 V7 C75 102.9(2)
C84 V7 C75 163.9(2)
C82 V7 C75 113.3(2)
C83 V7 C75 139.1(2)
C76 V7 C75 36.2(2)
C77 V7 C75 60.98(19)
C73 V7 C75 61.17(17)
C81 V7 C74 121.9(2)
C79 V7 C74 99.5(2)
C78 V7 C74 114.7(2)
C80 V7 C74 102.7(2)
C84 V7 C74 140.3(2)
C82 V7 C74 148.8(2)
C83 V7 C74 164.3(2)
C76 V7 C74 60.98(19)
C77 V7 C74 61.38(18)
C73 V7 C74 36.67(16)
C75 V7 C74 36.64(18)
C91 V8 C94 93.2(2)
C91 V8 C93 71.0(3)
C94 V8 C93 37.6(3)
C91 V8 C92 38.2(2)
C94 V8 C92 70.8(3)
C93 V8 C92 37.1(3)
C91 V8 C95 93.2(2)
C94 V8 C95 38.5(3)
C93 V8 C95 71.7(3)
C92 V8 C95 93.4(3)
C91 V8 C90 38.3(2)
C94 V8 C90 93.7(2)
C93 V8 C90 93.5(2)
C92 V8 C90 72.3(2)
C95 V8 C90 71.1(2)
C91 V8 C96 71.1(3)
C94 V8 C96 72.0(3)
C93 V8 C96 93.4(2)
C92 V8 C96 93.4(2)
C95 V8 C96 37.9(2)
C90 V8 C96 37.2(2)
C91 V8 C87 118.1(4)
C94 V8 C87 116.7(3)
C93 V8 C87 100.4(3)
C92 V8 C87 100.5(3)
C95 V8 C87 143.8(4)
C90 V8 C87 145.1(4)
C96 V8 C87 165.4(3)
C91 V8 C86 100.8(3)
C94 V8 C86 152.8(2)
C93 V8 C86 127.2(3)
C92 V8 C86 107.0(3)
C95 V8 C86 159.4(2)
C90 V8 C86 111.7(2)
C96 V8 C86 134.6(2)
C87 V8 C86 36.2(3)
C91 V8 C85 116.6(2)
C94 V8 C85 148.0(3)
C93 V8 C85 161.1(2)
C92 V8 C85 140.4(3)
C95 V8 C85 122.8(2)
C90 V8 C85 102.6(2)
C96 V8 C85 105.4(2)
C87 V8 C85 60.8(2)
C86 V8 C85 37.0(2)
C91 V8 C88 153.5(4)
C94 V8 C88 97.7(3)
C93 V8 C88 104.1(2)
C92 V8 C88 124.9(3)
C95 V8 C88 110.2(3)
C90 V8 C88 161.9(3)
C96 V8 C88 135.3(4)
C87 V8 C88 35.8(3)
C86 V8 C88 60.6(3)
C85 V8 C88 61.0(2)
C91 V8 C89 152.6(2)
C94 V8 C89 112.0(3)
C93 V8 C89 136.1(2)
C92 V8 C89 160.9(2)
C95 V8 C89 99.7(3)
C90 V8 C89 125.2(2)
C96 V8 C89 105.5(2)
C87 V8 C89 60.9(3)
C86 V8 C89 61.4(3)
C85 V8 C89 36.7(2)
C88 V8 C89 37.0(3)
As1 O1 H1 109.5
As2 O2 H2A 109.5
As3 O3 H3 109.5
As4 O4 H4 109.5
C2 C1 C5 106.9(5)
C2 C1 As1 123.2(4)
C5 C1 As1 129.9(4)
C2 C1 V1 71.4(3)
C5 C1 V1 71.2(4)
As1 C1 V1 121.0(2)
C3 C2 C1 107.6(6)
C3 C2 V1 72.3(4)
C1 C2 V1 71.8(3)
C3 C2 H2 126.2
C1 C2 H2 126.2
V1 C2 H2 121.6
C4 C3 C2 109.3(5)
C4 C3 V1 72.1(4)
C2 C3 V1 71.1(3)
C4 C3 H3A 125.3
C2 C3 H3A 125.3
V1 C3 H3A 123.2
C5 C4 C3 107.2(6)
C5 C4 V1 71.0(4)
C3 C4 V1 71.7(4)
C5 C4 H4A 126.4
C3 C4 H4A 126.4
V1 C4 H4A 122.7
C4 C5 C1 108.9(6)
C4 C5 V1 72.6(4)
C1 C5 V1 71.5(3)
C4 C5 H5 125.5
C1 C5 H5 125.5
V1 C5 H5 122.0
C12 C6 C7 128.6(5)
C12 C6 V1 71.7(3)
C7 C6 V1 71.0(3)
C12 C6 H6 115.7
C7 C6 H6 115.7
V1 C6 H6 137.4
C8 C7 C6 128.8(5)
C8 C7 V1 71.6(4)
C6 C7 V1 71.0(3)
C8 C7 H7 115.6
C6 C7 H7 115.6
V1 C7 H7 137.8
C7 C8 C9 128.8(5)
C7 C8 V1 70.9(3)
C9 C8 V1 71.2(4)
C7 C8 H8 115.6
C9 C8 H8 115.6
V1 C8 H8 138.7
C10 C9 C8 128.0(6)
C10 C9 V1 71.1(3)
C8 C9 V1 71.0(4)
C10 C9 H9 116.0
C8 C9 H9 116.0
V1 C9 H9 137.8
C9 C10 C11 128.5(5)
C9 C10 V1 71.3(4)
C11 C10 V1 71.0(3)
C9 C10 H10 115.7
C11 C10 H10 115.7
V1 C10 H10 138.1
C12 C11 C10 129.4(5)
C12 C11 V1 71.7(3)
C10 C11 V1 71.2(3)
C12 C11 H11 115.3
C10 C11 H11 115.3
V1 C11 H11 138.1
C11 C12 C6 127.9(5)
C11 C12 V1 70.9(3)
C6 C12 V1 70.6(3)
C11 C12 H12 116.1
C6 C12 H12 116.1
V1 C12 H12 138.7
C17 C13 C14 107.3(4)
C17 C13 As1 124.2(3)
C14 C13 As1 128.5(3)
C17 C13 V2 71.4(3)
C14 C13 V2 71.9(3)
As1 C13 V2 123.5(2)
C15 C14 C13 107.9(4)
C15 C14 V2 71.4(3)
C13 C14 V2 71.1(3)
C15 C14 H14 126.0
C13 C14 H14 126.0
V2 C14 H14 123.1
C16 C15 C14 108.6(4)
C16 C15 V2 72.2(3)
C14 C15 V2 72.1(3)
C16 C15 H15 125.7
C14 C15 H15 125.7
V2 C15 H15 121.6
C15 C16 C17 107.8(4)
C15 C16 V2 71.6(3)
C17 C16 V2 70.9(3)
C15 C16 H16 126.1
C17 C16 H16 126.1
V2 C16 H16 123.1
C13 C17 C16 108.4(4)
C13 C17 V2 72.0(3)
C16 C17 V2 72.2(3)
C13 C17 H17 125.8
C16 C17 H17 125.8
V2 C17 H17 121.7
C24 C18 C19 129.4(5)
C24 C18 V2 71.6(3)
C19 C18 V2 71.3(3)
C24 C18 H18 115.3
C19 C18 H18 115.3
V2 C18 H18 138.1
C18 C19 C20 128.8(5)
C18 C19 V2 71.1(3)
C20 C19 V2 71.4(3)
C18 C19 H19 115.6
C20 C19 H19 115.6
V2 C19 H19 138.1
C21 C20 C19 127.7(6)
C21 C20 V2 70.7(3)
C19 C20 V2 70.7(3)
C21 C20 H20 116.2
C19 C20 H20 116.2
V2 C20 H20 138.5
C22 C21 C20 129.0(5)
C22 C21 V2 71.7(3)
C20 C21 V2 71.7(3)
C22 C21 H21 115.5
C20 C21 H21 115.5
V2 C21 H21 136.9
C21 C22 C23 129.1(5)
C21 C22 V2 70.7(3)
C23 C22 V2 71.5(3)
C21 C22 H22 115.5
C23 C22 H22 115.5
V2 C22 H22 138.8
C24 C23 C22 127.8(5)
C24 C23 V2 70.7(3)
C22 C23 V2 70.7(3)
C24 C23 H23 116.1
C22 C23 H23 116.1
V2 C23 H23 138.7
C18 C24 C23 128.3(5)
C18 C24 V2 70.9(3)
C23 C24 V2 71.7(3)
C18 C24 H24 115.9
C23 C24 H24 115.9
V2 C24 H24 137.4
C26 C25 C29 106.9(4)
C26 C25 As2 127.3(3)
C29 C25 As2 125.8(3)
C26 C25 V3 71.7(2)
C29 C25 V3 71.4(2)
As2 C25 V3 120.6(2)
C27 C26 C25 108.8(4)
C27 C26 V3 72.4(3)
C25 C26 V3 71.6(2)
C27 C26 H26 125.6
C25 C26 H26 125.6
V3 C26 H26 122.1
C28 C27 C26 108.5(4)
C28 C27 V3 71.7(3)
C26 C27 V3 71.3(2)
C28 C27 H27 125.8
C26 C27 H27 125.8
V3 C27 H27 122.9
C27 C28 C29 107.8(4)
C27 C28 V3 72.2(3)
C29 C28 V3 71.1(2)
C27 C28 H28 126.1
C29 C28 H28 126.1
V3 C28 H28 122.3
C28 C29 C25 108.0(4)
C28 C29 V3 72.0(3)
C25 C29 V3 71.6(2)
C28 C29 H29 126.0
C25 C29 H29 126.0
V3 C29 H29 122.1
C31 C30 C36 128.2(5)
C31 C30 V3 71.7(3)
C36 C30 V3 70.8(3)
C31 C30 H30 115.9
C36 C30 H30 115.9
V3 C30 H30 137.4
C30 C31 C32 128.8(5)
C30 C31 V3 71.1(3)
C32 C31 V3 71.2(3)
C30 C31 H31 115.6
C32 C31 H31 115.6
V3 C31 H31 138.4
C31 C32 C33 128.4(5)
C31 C32 V3 71.7(3)
C33 C32 V3 70.3(3)
C31 C32 H32 115.8
C33 C32 H32 115.8
V3 C32 H32 138.4
C34 C33 C32 129.0(5)
C34 C33 V3 72.1(3)
C32 C33 V3 71.9(3)
C34 C33 H33 115.5
C32 C33 H33 115.5
V3 C33 H33 136.0
C33 C34 C35 128.2(5)
C33 C34 V3 70.5(3)
C35 C34 V3 71.3(3)
C33 C34 H34 115.9
C35 C34 H34 115.9
V3 C34 H34 138.6
C34 C35 C36 128.4(5)
C34 C35 V3 71.4(3)
C36 C35 V3 70.9(3)
C34 C35 H35 115.8
C36 C35 H35 115.8
V3 C35 H35 138.0
C35 C36 C30 128.9(5)
C35 C36 V3 71.6(3)
C30 C36 V3 71.5(3)
C35 C36 H36 115.5
C30 C36 H36 115.5
V3 C36 H36 137.3
C41 C37 C38 105.7(4)
C41 C37 As2 126.0(3)
C38 C37 As2 127.8(3)
C41 C37 V4 70.9(2)
C38 C37 V4 71.6(2)
As2 C37 V4 115.50(18)
C39 C38 C37 108.9(4)
C39 C38 V4 72.5(2)
C37 C38 V4 71.4(2)
C39 C38 H38 125.6
C37 C38 H38 125.6
V4 C38 H38 122.2
C38 C39 C40 108.4(4)
C38 C39 V4 71.6(2)
C40 C39 V4 71.9(2)
C38 C39 H39 125.8
C40 C39 H39 125.8
V4 C39 H39 122.4
C41 C40 C39 107.9(4)
C41 C40 V4 70.9(2)
C39 C40 V4 71.9(3)
C41 C40 H40 126.0
C39 C40 H40 126.0
V4 C40 H40 122.8
C40 C41 C37 109.2(4)
C40 C41 V4 73.0(3)
C37 C41 V4 72.0(2)
C40 C41 H41 125.4
C37 C41 H41 125.4
V4 C41 H41 121.3
C48 C42 C43 129.5(5)
C48 C42 V4 71.4(3)
C43 C42 V4 71.4(3)
C48 C42 H42 115.2
C43 C42 H42 115.2
V4 C42 H42 138.4
C42 C43 C44 128.4(5)
C42 C43 V4 71.1(3)
C44 C43 V4 71.1(3)
C42 C43 H43 115.8
C44 C43 H43 115.8
V4 C43 H43 138.1
C43 C44 C45 127.8(5)
C43 C44 V4 71.2(3)
C45 C44 V4 71.0(3)
C43 C44 H44 116.1
C45 C44 H44 116.1
V4 C44 H44 137.3
C46 C45 C44 129.2(5)
C46 C45 V4 71.4(3)
C44 C45 V4 71.1(2)
C46 C45 H45 115.4
C44 C45 H45 115.4
V4 C45 H45 138.5
C45 C46 C47 128.2(5)
C45 C46 V4 71.3(3)
C47 C46 V4 70.8(3)
C45 C46 H46 115.9
C47 C46 H46 115.9
V4 C46 H46 138.1
C48 C47 C46 128.2(5)
C48 C47 V4 71.1(3)
C46 C47 V4 71.2(3)
C48 C47 H47 115.9
C46 C47 H47 115.9
V4 C47 H47 137.6
C42 C48 C47 128.6(5)
C42 C48 V4 71.5(3)
C47 C48 V4 71.1(3)
C42 C48 H48 115.7
C47 C48 H48 115.7
V4 C48 H48 137.8
C53 C49 C50 106.9(4)
C53 C49 As3 125.7(3)
C50 C49 As3 127.1(3)
C53 C49 V5 71.1(2)
C50 C49 V5 72.0(2)
As3 C49 V5 116.68(19)
C51 C50 C49 108.1(4)
C51 C50 V5 72.3(3)
C49 C50 V5 71.0(3)
C51 C50 H50 126.0
C49 C50 H50 126.0
V5 C50 H50 122.4
C52 C51 C50 108.6(4)
C52 C51 V5 71.8(3)
C50 C51 V5 71.4(2)
C52 C51 H51 125.7
C50 C51 H51 125.7
V5 C51 H51 122.7
C51 C52 C53 108.2(4)
C51 C52 V5 72.2(3)
C53 C52 V5 70.6(2)
C51 C52 H52 125.9
C53 C52 H52 125.9
V5 C52 H52 122.9
C52 C53 C49 108.2(4)
C52 C53 V5 72.8(3)
C49 C53 V5 71.8(2)
C52 C53 H53 125.9
C49 C53 H53 125.9
V5 C53 H53 121.3
C60 C54 C55 130.5(6)
C60 C54 V5 72.0(3)
C55 C54 V5 71.7(3)
C60 C54 H54 114.7
C55 C54 H54 114.7
V5 C54 H54 138.1
C54 C55 C56 125.7(7)
C54 C55 V5 71.1(3)
C56 C55 V5 69.6(3)
C54 C55 H55 117.2
C56 C55 H55 117.2
V5 C55 H55 137.4
C57 C56 C55 125.1(6)
C57 C56 V5 69.4(4)
C55 C56 V5 70.1(3)
C57 C56 H56 117.4
C55 C56 H56 117.4
V5 C56 H56 138.7
C58 C57 C56 128.7(7)
C58 C57 V5 72.5(4)
C56 C57 V5 70.8(4)
C58 C57 H57 115.7
C56 C57 H57 115.7
V5 C57 H57 136.6
C57 C58 C59 131.6(8)
C57 C58 V5 70.8(5)
C59 C58 V5 73.2(4)
C57 C58 H58 114.2
C59 C58 H58 114.2
V5 C58 H58 138.8
C60 C59 C58 127.2(8)
C60 C59 V5 71.0(4)
C58 C59 V5 70.5(4)
C60 C59 H59 116.4
C58 C59 H59 116.4
V5 C59 H59 137.9
C59 C60 C54 131.2(7)
C59 C60 V5 72.9(4)
C54 C60 V5 70.9(3)
C59 C60 H60 114.4
C54 C60 H60 114.4
V5 C60 H60 138.8
C62 C61 C65 106.6(4)
C62 C61 As3 128.5(3)
C65 C61 As3 124.8(3)
C62 C61 V6 72.3(2)
C65 C61 V6 71.2(2)
As3 C61 V6 121.4(2)
C63 C62 C61 108.3(4)
C63 C62 V6 72.4(3)
C61 C62 V6 71.0(2)
C63 C62 H62 125.9
C61 C62 H62 125.9
V6 C62 H62 122.4
C62 C63 C64 108.7(4)
C62 C63 V6 71.8(3)
C64 C63 V6 71.4(3)
C62 C63 H63 125.6
C64 C63 H63 125.6
V6 C63 H63 122.8
C65 C64 C63 107.5(5)
C65 C64 V6 71.1(3)
C63 C64 V6 72.1(3)
C65 C64 H64 126.3
C63 C64 H64 126.3
V6 C64 H64 122.2
C64 C65 C61 108.9(4)
C64 C65 V6 72.9(3)
C61 C65 V6 71.6(2)
C64 C65 H65 125.5
C61 C65 H65 125.5
V6 C65 H65 121.6
C67 C66 C72 128.7(5)
C67 C66 V6 71.5(3)
C72 C66 V6 70.6(3)
C67 C66 H66 115.7
C72 C66 H66 115.7
V6 C66 H66 138.6
C66 C67 C68 128.6(6)
C66 C67 V6 71.4(3)
C68 C67 V6 70.8(3)
C66 C67 H67 115.7
C68 C67 H67 115.7
V6 C67 H67 138.3
C69 C68 C67 130.1(6)
C69 C68 V6 71.8(3)
C67 C68 V6 71.6(3)
C69 C68 H68 115.0
C67 C68 H68 115.0
V6 C68 H68 138.0
C68 C69 C70 128.5(5)
C68 C69 V6 71.6(3)
C70 C69 V6 70.7(3)
C68 C69 H69 115.8
C70 C69 H69 115.8
V6 C69 H69 138.0
C69 C70 C71 128.1(6)
C69 C70 V6 71.2(3)
C71 C70 V6 70.3(3)
C69 C70 H70 116.0
C71 C70 H70 116.0
V6 C70 H70 138.8
C72 C71 C70 126.8(6)
C72 C71 V6 71.0(3)
C70 C71 V6 70.7(3)
C72 C71 H71 116.6
C70 C71 H71 116.6
V6 C71 H71 137.1
C66 C72 C71 129.4(5)
C66 C72 V6 71.9(3)
C71 C72 V6 70.9(3)
C66 C72 H72 115.3
C71 C72 H72 115.3
V6 C72 H72 138.2
C74 C73 C77 107.6(4)
C74 C73 As4 122.2(4)
C77 C73 As4 130.2(4)
C74 C73 V7 72.0(3)
C77 C73 V7 71.4(3)
As4 C73 V7 121.1(2)
C75 C74 C73 107.8(5)
C75 C74 V7 71.5(3)
C73 C74 V7 71.3(3)
C75 C74 H74 126.1
C73 C74 H74 126.1
V7 C74 H74 122.7
C76 C75 C74 108.5(5)
C76 C75 V7 71.5(3)
C74 C75 V7 71.9(3)
C76 C75 H75 125.8
C74 C75 H75 125.8
V7 C75 H75 122.6
C75 C76 C77 108.7(5)
C75 C76 V7 72.4(3)
C77 C76 V7 71.9(3)
C75 C76 H76 125.6
C77 C76 H76 125.6
V7 C76 H76 121.8
C76 C77 C73 107.4(5)
C76 C77 V7 71.4(3)
C73 C77 V7 71.5(3)
C76 C77 H77 126.3
C73 C77 H77 126.3
V7 C77 H77 122.5
C84 C78 C79 128.5(6)
C84 C78 V7 71.3(3)
C79 C78 V7 70.7(3)
C84 C78 H78 115.8
C79 C78 H78 115.8
V7 C78 H78 138.4
C80 C79 C78 128.2(6)
C80 C79 V7 71.7(3)
C78 C79 V7 70.9(3)
C80 C79 H79 115.9
C78 C79 H79 115.9
V7 C79 H79 137.2
C79 C80 C81 128.0(6)
C79 C80 V7 71.0(3)
C81 C80 V7 70.5(3)
C79 C80 H80 116.0
C81 C80 H80 116.0
V7 C80 H80 138.9
C82 C81 C80 130.0(6)
C82 C81 V7 71.9(3)
C80 C81 V7 71.8(3)
C82 C81 H81 115.0
C80 C81 H81 115.0
V7 C81 H81 137.4
C81 C82 C83 127.8(6)
C81 C82 V7 70.5(3)
C83 C82 V7 71.5(3)
C81 C82 H82 116.1
C83 C82 H82 116.1
V7 C82 H82 137.7
C84 C83 C82 128.5(6)
C84 C83 V7 71.0(3)
C82 C83 V7 70.6(3)
C84 C83 H83 115.7
C82 C83 H83 115.7
V7 C83 H83 139.1
C83 C84 C78 129.0(5)
C83 C84 V7 72.0(3)
C78 C84 V7 70.9(3)
C83 C84 H84 115.5
C78 C84 H84 115.5
V7 C84 H84 137.6
C89 C85 C86 108.1(6)
C89 C85 As4 127.4(5)
C86 C85 As4 124.5(5)
C89 C85 V8 72.0(3)
C86 C85 V8 71.5(3)
As4 C85 V8 124.1(2)
C87 C86 C85 107.3(7)
C87 C86 V8 71.6(4)
C85 C86 V8 71.5(3)
C87 C86 H86 126.4
C85 C86 H86 126.4
V8 C86 H86 122.2
C88 C87 C86 109.8(8)
C88 C87 V8 72.7(5)
C86 C87 V8 72.2(4)
C88 C87 H87 125.1
C86 C87 H87 125.1
V8 C87 H87 121.7
C87 C88 C89 108.2(7)
C87 C88 V8 71.5(4)
C89 C88 V8 71.6(3)
C87 C88 H88 125.9
C89 C88 H88 125.9
V8 C88 H88 122.7
C85 C89 C88 106.7(7)
C85 C89 V8 71.3(3)
C88 C89 V8 71.5(4)
C85 C89 H89 126.7
C88 C89 H89 126.7
V8 C89 H89 122.3
C96 C90 C91 127.7(6)
C96 C90 V8 71.9(3)
C91 C90 V8 69.7(3)
C96 C90 H90 116.1
C91 C90 H90 116.1
V8 C90 H90 138.2
C92 C91 C90 129.8(7)
C92 C91 V8 71.8(4)
C90 C91 V8 71.9(4)
C92 C91 H91 115.1
C90 C91 H91 115.1
V8 C91 H91 137.2
C93 C92 C91 127.5(7)
C93 C92 V8 71.0(4)
C91 C92 V8 70.0(4)
C93 C92 H92 116.3
C91 C92 H92 116.3
V8 C92 H92 138.9
C92 C93 C94 129.9(7)
C92 C93 V8 71.9(4)
C94 C93 V8 71.2(4)
C92 C93 H93 115.0
C94 C93 H93 115.0
V8 C93 H93 138.4
C93 C94 C95 128.5(6)
C93 C94 V8 71.3(4)
C95 C94 V8 71.5(3)
C93 C94 H94 115.7
C95 C94 H94 115.7
V8 C94 H94 137.4
C96 C95 C94 127.9(7)
C96 C95 V8 71.6(4)
C94 C95 V8 70.1(4)
C96 C95 H95 116.0
C94 C95 H95 116.0
V8 C95 H95 138.5
C90 C96 C95 128.6(6)
C90 C96 V8 71.0(3)
C95 C96 V8 70.6(4)
C90 C96 H96 115.7
C95 C96 H96 115.7
V8 C96 H96 139.5
C107 C101 C102 108.0(11)
C107 C101 C106 127.2(13)
C102 C101 C106 120.0
C107 C101 H101 24.1
C102 C101 H101 120.0
C106 C101 H101 120.0
C101 C102 C103 120.0
C101 C102 C108 102.7(7)
C103 C102 C108 135.3(7)
C101 C102 H102 120.0
C103 C102 H102 120.0
C108 C102 H102 21.5
C104 C103 C102 120.0
C104 C103 H103 120.0
C102 C103 H103 120.0
C103 C104 C105 120.0
C103 C104 H104 120.0
C105 C104 H104 120.0
C106 C105 C104 120.0
C106 C105 H105 120.0
C104 C105 H105 120.0
C105 C106 C101 120.0
C105 C106 H106 120.0
C101 C106 H106 120.0
C101 C107 H10A 109.5
C101 C107 H10B 109.5
H10A C107 H10B 109.5
C101 C107 H10C 109.5
H10A C107 H10C 109.5
H10B C107 H10C 109.5
C102 C108 H10D 109.5
C102 C108 H10E 109.5
H10D C108 H10E 109.5
C102 C108 H10F 109.5
H10D C108 H10F 109.5
H10E C108 H10F 109.5
C202 C201 C206 120.0
C202 C201 C207 113.7(9)
C206 C201 C207 125.7(9)
C202 C201 H201 120.0
C206 C201 H201 120.0
C207 C201 H201 9.7
C208 C202 C203 107(2)
C208 C202 C201 133(2)
C203 C202 C201 120.0
C208 C202 H202 13.4
C203 C202 H202 120.0
C201 C202 H202 120.0
C204 C203 C202 120.0
C204 C203 C209 147.0(11)
C202 C203 C209 91.8(11)
C204 C203 H203 120.0
C202 C203 H203 120.0
C209 C203 H203 29.5
C203 C204 C205 120.0
C203 C204 H204 120.0
C205 C204 H204 120.0
C204 C205 C206 120.0
C204 C205 H205 120.0
C206 C205 H205 120.0
C205 C206 C201 120.0
C205 C206 H206 120.0
C201 C206 H206 120.0
C201 C207 H20A 109.5
C201 C207 H20B 109.5
H20A C207 H20B 109.5
C201 C207 H20C 109.5
H20A C207 H20C 109.5
H20B C207 H20C 109.5
C202 C208 H20D 109.5
C202 C208 H20E 109.5
H20D C208 H20E 109.5
C202 C208 H20F 109.5
H20D C208 H20F 109.5
H20E C208 H20F 109.5
C203 C209 H20G 109.5
C203 C209 H20H 109.5
H20G C209 H20H 109.5
C203 C209 H20I 109.5
H20G C209 H20I 109.5
H20H C209 H20I 109.5
C306 C301 C302 120.0
C306 C301 C307 126.0
C302 C301 C307 113.9
C303 C302 C301 120.0
C304 C303 C302 120.0
C303 C304 C305 120.0
C304 C305 C306 120.0
C301 C306 C305 120.0
C312 C311 C316 120.0
C312 C311 C317 103.6
C316 C311 C317 136.5
C313 C312 C311 120.0
C313 C312 H30B 33.7
C311 C312 H30B 87.0
C313 C312 H312 120.0
C311 C312 H312 120.0
C314 C313 C312 120.0
C314 C313 H30A 51.4
C312 C313 H30A 157.6
C314 C313 H30B 63.1
C312 C313 H30B 58.1
C314 C313 H313 120.0
C312 C313 H313 120.0
C313 C314 C315 120.0
C313 C314 H30A 52.2
C315 C314 H30A 157.7
C313 C314 H30B 33.5
C315 C314 H30B 87.1
C313 C314 H30C 124.5
C315 C314 H30C 73.0
C313 C314 H314 120.0
C315 C314 H314 120.0
C316 C315 C314 120.0
C316 C315 H302 39.4
C314 C315 H302 151.5
C316 C315 H30C 130.2
C314 C315 H30C 27.0
C316 C315 H315 120.0
C314 C315 H315 120.0
C315 C316 C311 120.0
C315 C316 H302 57.6
C311 C316 H302 157.3
C315 C316 H316 120.0
C311 C316 H316 120.0
C311 C317 H31A 109.5
C311 C317 H31B 109.5
H31A C317 H31B 109.3
C311 C317 H31C 109.5
H31A C317 H31C 109.5
H31B C317 H31C 109.5
C311 C317 H506 106.4
H31A C317 H506 87.1
H31B C317 H506 132.0
H31C C317 H506 26.2
C402 C401 C406 120.0
C402 C401 C407 124.3
C406 C401 C407 115.6
C401 C402 C403 120.0
C402 C403 C404 120.0
H416 C403 H41A 132.3
C405 C404 C403 120.0
H41A C404 H41B 71.9
H41A C404 H41C 86.5
H41B C404 H41C 78.7
C404 C405 C406 120.0
C401 C406 C405 120.0
H414 C407 H415 142.9
C416 C411 C412 120.0
C416 C411 C417 113.9
C412 C411 C417 125.8
C411 C412 C413 120.0
C411 C412 H405 90.8
C413 C412 H405 149.1
C411 C412 H406 135.0
C413 C412 H406 16.3
C411 C412 H412 120.0
C413 C412 H412 119.9
C414 C413 C412 120.0
C414 C413 H406 161.6
C412 C413 H406 54.3
C414 C413 H413 120.0
C412 C413 H413 120.0
C413 C414 C415 120.0
C413 C414 H40A 102.1
C415 C414 H40A 133.3
C413 C414 H40B 161.7
C415 C414 H40B 64.3
C413 C414 H414 120.0
C415 C414 H414 120.0
C416 C415 C414 120.0
C416 C415 H40B 162.6
C414 C415 H40B 59.2
C416 C415 H415 120.0
C414 C415 H415 120.0
C411 C416 C415 120.0
C411 C416 H402 160.3
C415 C416 H402 69.9
C411 C416 H416 120.0
C415 C416 H416 120.0
C411 C417 H404 132.9
C411 C417 H41A 109.5
C411 C417 H41B 109.5
H41A C417 H41B 109.5
C411 C417 H41C 109.5
H41A C417 H41C 109.4
H41B C417 H41C 109.5
C502 C501 C506 120.0
C502 C501 C507 137.5
C506 C501 C507 102.5
C503 C502 C501 120.0
C502 C503 C504 120.0
C505 C504 C503 120.0
C506 C505 C504 120.0
C505 C506 C501 120.0
H31A C506 H31C 78.9
H31A C506 H506 60.7
H31C C506 H506 21.6
H51A C507 H51C 81.6
C512 C511 C516 120.0
C512 C511 C517 139.7
C516 C511 C517 99.9
C511 C512 C513 120.0
C511 C512 H512 120.1
C513 C512 H512 119.9
C514 C513 C512 120.0
C514 C513 H505 102.0
C512 C513 H505 116.0
C514 C513 H513 120.0
C512 C513 H513 120.0
C515 C514 C513 120.0
C515 C514 H514 120.1
C513 C514 H514 119.9
C514 C515 C516 120.1
C514 C515 H515 120.1
C516 C515 H515 119.9
C515 C516 C511 120.0
C515 C516 H516 120.0
C511 C516 H516 120.0
C511 C517 H50C 118.8
C511 C517 H51A 109.5
C511 C517 H51B 109.5
H51A C517 H51B 109.4
C511 C517 H51C 109.5
H51A C517 H51C 109.5
H51B C517 H51C 109.4
C606 C601 C602 120.0
C606 C601 C607 100.4
C602 C601 C607 138.2
C603 C602 C601 120.0
C602 C603 C604 120.0
C603 C604 C605 120.0
C606 C605 C604 120.0
C605 C606 C601 120.0

loop_
_geom_bond_atom_site_label_1
_geom_bond_atom_site_label_2
_geom_bond_distance
As1 O1 1.813(3)
As1 C1 1.922(5)
As1 C13 1.924(4)
As2 O2 1.806(3)
As2 C37 1.929(5)
As2 C25 1.931(4)
As3 O3 1.793(3)
As3 C49 1.934(4)
As3 C61 1.937(5)
As4 O4 1.799(3)
As4 C73 1.927(4)
As4 C85 1.929(6)
V1 C6 2.174(5)
V1 C7 2.175(6)
V1 C11 2.180(6)
V1 C10 2.183(6)
V1 C8 2.184(6)
V1 C9 2.187(6)
V1 C12 2.189(5)
V1 C2 2.248(6)
V1 C5 2.248(6)
V1 C1 2.253(6)
V1 C3 2.264(6)
V1 C4 2.269(7)
V2 C21 2.168(5)
V2 C18 2.169(5)
V2 C19 2.171(5)
V2 C24 2.179(5)
V2 C20 2.180(6)
V2 C22 2.180(5)
V2 C23 2.191(5)
V2 C17 2.244(5)
V2 C15 2.253(5)
V2 C13 2.253(4)
V2 C16 2.261(5)
V2 C14 2.263(5)
V3 C33 2.166(5)
V3 C36 2.175(5)
V3 C30 2.185(5)
V3 C35 2.185(5)
V3 C32 2.186(5)
V3 C34 2.186(5)
V3 C31 2.192(5)
V3 C29 2.249(4)
V3 C25 2.252(4)
V3 C26 2.254(4)
V3 C28 2.260(5)
V3 C27 2.267(5)
V4 C47 2.179(5)
V4 C48 2.180(5)
V4 C42 2.181(4)
V4 C45 2.182(4)
V4 C44 2.183(5)
V4 C46 2.185(5)
V4 C43 2.185(5)
V4 C41 2.243(4)
V4 C37 2.257(4)
V4 C38 2.260(4)
V4 C40 2.270(4)
V4 C39 2.271(4)
V5 C57 2.150(6)
V5 C54 2.169(5)
V5 C56 2.170(6)
V5 C58 2.171(7)
V5 C55 2.177(6)
V5 C60 2.183(6)
V5 C59 2.206(7)
V5 C53 2.238(4)
V5 C49 2.247(4)
V5 C50 2.260(5)
V5 C52 2.265(4)
V5 C51 2.271(4)
V6 C71 2.175(5)
V6 C72 2.176(5)
V6 C70 2.180(5)
V6 C68 2.184(5)
V6 C69 2.186(5)
V6 C66 2.193(5)
V6 C67 2.195(6)
V6 C65 2.236(4)
V6 C61 2.242(4)
V6 C64 2.258(5)
V6 C62 2.259(4)
V6 C63 2.267(5)
V7 C81 2.164(5)
V7 C79 2.173(6)
V7 C78 2.176(5)
V7 C80 2.182(5)
V7 C84 2.182(5)
V7 C82 2.183(6)
V7 C83 2.195(6)
V7 C76 2.239(5)
V7 C77 2.245(5)
V7 C73 2.246(4)
V7 C75 2.250(5)
V7 C74 2.255(5)
V8 C91 2.152(6)
V8 C94 2.161(6)
V8 C93 2.162(6)
V8 C92 2.175(6)
V8 C95 2.179(7)
V8 C90 2.181(5)
V8 C96 2.192(6)
V8 C87 2.243(7)
V8 C86 2.251(6)
V8 C85 2.251(5)
V8 C88 2.258(6)
V8 C89 2.259(6)
O1 H1 0.8400
O2 H2A 0.8400
O3 H3 0.8400
O4 H4 0.8400
C1 C2 1.424(7)
C1 C5 1.439(8)
C2 C3 1.420(9)
C2 H2 0.9500
C3 C4 1.411(9)
C3 H3A 0.9500
C4 C5 1.410(8)
C4 H4A 0.9500
C5 H5 0.9500
C6 C12 1.410(7)
C6 C7 1.413(7)
C6 H6 0.9500
C7 C8 1.403(8)
C7 H7 0.9500
C8 C9 1.414(8)
C8 H8 0.9500
C9 C10 1.408(7)
C9 H9 0.9500
C10 C11 1.413(8)
C10 H10 0.9500
C11 C12 1.402(7)
C11 H11 0.9500
C12 H12 0.9500
C13 C17 1.412(6)
C13 C14 1.432(6)
C14 C15 1.415(6)
C14 H14 0.9500
C15 C16 1.402(7)
C15 H15 0.9500
C16 C17 1.429(6)
C16 H16 0.9500
C17 H17 0.9500
C18 C24 1.398(7)
C18 C19 1.400(7)
C18 H18 0.9500
C19 C20 1.414(7)
C19 H19 0.9500
C20 C21 1.402(8)
C20 H20 0.9500
C21 C22 1.400(8)
C21 H21 0.9500
C22 C23 1.417(8)
C22 H22 0.9500
C23 C24 1.408(7)
C23 H23 0.9500
C24 H24 0.9500
C25 C26 1.416(6)
C25 C29 1.428(6)
C26 C27 1.410(6)
C26 H26 0.9500
C27 C28 1.402(6)
C27 H27 0.9500
C28 C29 1.427(6)
C28 H28 0.9500
C29 H29 0.9500
C30 C31 1.393(7)
C30 C36 1.412(7)
C30 H30 0.9500
C31 C32 1.396(7)
C31 H31 0.9500
C32 C33 1.408(7)
C32 H32 0.9500
C33 C34 1.399(8)
C33 H33 0.9500
C34 C35 1.399(7)
C34 H34 0.9500
C35 C36 1.402(7)
C35 H35 0.9500
C36 H36 0.9500
C37 C41 1.432(6)
C37 C38 1.433(6)
C38 C39 1.399(6)
C38 H38 0.9500
C39 C40 1.412(7)
C39 H39 0.9500
C40 C41 1.399(7)
C40 H40 0.9500
C41 H41 0.9500
C42 C48 1.388(7)
C42 C43 1.401(7)
C42 H42 0.9500
C43 C44 1.411(6)
C43 H43 0.9500
C44 C45 1.416(7)
C44 H44 0.9500
C45 C46 1.397(7)
C45 H45 0.9500
C46 C47 1.418(7)
C46 H46 0.9500
C47 C48 1.412(7)
C47 H47 0.9500
C48 H48 0.9500
C49 C53 1.426(6)
C49 C50 1.427(6)
C50 C51 1.410(6)
C50 H50 0.9500
C51 C52 1.401(7)
C51 H51 0.9500
C52 C53 1.413(6)
C52 H52 0.9500
C53 H53 0.9500
C54 C60 1.382(8)
C54 C55 1.386(8)
C54 H54 0.9500
C55 C56 1.497(11)
C55 H55 0.9500
C56 C57 1.470(12)
C56 H56 0.9500
C57 C58 1.363(11)
C57 H57 0.9500
C58 C59 1.364(10)
C58 H58 0.9500
C59 C60 1.362(9)
C59 H59 0.9500
C60 H60 0.9500
C61 C62 1.417(6)
C61 C65 1.428(6)
C62 C63 1.393(7)
C62 H62 0.9500
C63 C64 1.417(7)
C63 H63 0.9500
C64 C65 1.389(7)
C64 H64 0.9500
C65 H65 0.9500
C66 C67 1.396(7)
C66 C72 1.406(8)
C66 H66 0.9500
C67 C68 1.408(7)
C67 H67 0.9500
C68 C69 1.372(8)
C68 H68 0.9500
C69 C70 1.426(9)
C69 H69 0.9500
C70 C71 1.454(8)
C70 H70 0.9500
C71 C72 1.420(8)
C71 H71 0.9500
C72 H72 0.9500
C73 C74 1.416(6)
C73 C77 1.430(7)
C74 C75 1.416(7)
C74 H74 0.9500
C75 C76 1.393(8)
C75 H75 0.9500
C76 C77 1.413(7)
C76 H76 0.9500
C77 H77 0.9500
C78 C84 1.411(8)
C78 C79 1.429(8)
C78 H78 0.9500
C79 C80 1.395(7)
C79 H79 0.9500
C80 C81 1.403(8)
C80 H80 0.9500
C81 C82 1.402(8)
C81 H81 0.9500
C82 C83 1.419(8)
C82 H82 0.9500
C83 C84 1.387(8)
C83 H83 0.9500
C84 H84 0.9500
C85 C89 1.420(8)
C85 C86 1.427(8)
C86 C87 1.395(10)
C86 H86 0.9500
C87 C88 1.384(12)
C87 H87 0.9500
C88 C89 1.433(10)
C88 H88 0.9500
C89 H89 0.9500
C90 C96 1.393(8)
C90 C91 1.422(9)
C90 H90 0.9500
C91 C92 1.415(8)
C91 H91 0.9500
C92 C93 1.379(9)
C92 H92 0.9500
C93 C94 1.392(10)
C93 H93 0.9500
C94 C95 1.430(10)
C94 H94 0.9500
C95 C96 1.418(8)
C95 H95 0.9500
C96 H96 0.9500
C101 C107 1.37(2)
C101 C102 1.3900
C101 C106 1.3900
C101 H101 0.9500
C102 C103 1.3900
C102 C108 1.687(19)
C102 H102 0.9500
C103 C104 1.3900
C103 H103 0.9500
C104 C105 1.3900
C104 H104 0.9500
C105 C106 1.3900
C105 H105 0.9500
C106 H106 0.9500
C107 H10A 0.9800
C107 H10B 0.9800
C107 H10C 0.9800
C108 H10D 0.9800
C108 H10E 0.9800
C108 H10F 0.9800
C201 C202 1.3900
C201 C206 1.3900
C201 C207 1.55(2)
C201 H201 0.9500
C202 C208 1.38(3)
C202 C203 1.3900
C202 H202 0.9500
C203 C204 1.3900
C203 C209 1.53(2)
C203 H203 0.9500
C204 C205 1.3900
C204 H204 0.9500
C205 C206 1.3900
C205 H205 0.9500
C206 H206 0.9500
C207 H20A 0.9800
C207 H20B 0.9800
C207 H20C 0.9800
C208 H20D 0.9800
C208 H20E 0.9800
C208 H20F 0.9800
C209 H20G 0.9800
C209 H20H 0.9800
C209 H20I 0.9800
C301 C306 1.3893
C301 C302 1.3896
C301 C307 1.4794
C302 C303 1.3895
C302 H302 0.9501
C303 C304 1.3895
C303 H303 0.9499
C304 C305 1.3896
C304 H304 0.9498
C305 C306 1.3896
C305 H305 0.9493
C306 H306 0.9495
C307 H30A 0.9797
C307 H30B 0.9787
C307 H30C 0.9796
C307 H314 1.2209
C311 C312 1.3896
C311 C316 1.3896
C311 C317 1.4599
C312 C313 1.3894
C312 H30B 1.1800
C312 H312 0.9496
C313 C314 1.3888
C313 H30A 1.1280
C313 H30B 0.7717
C313 H313 0.9501
C314 C315 1.3896
C314 H30A 1.1159
C314 H30B 1.2471
C314 H30C 0.6407
C314 H314 0.9492
C315 C316 1.3894
C315 H302 1.1819
C315 H315 0.9497
C316 H302 0.8885
C316 H316 0.9499
C317 H31A 0.9794
C317 H31B 0.9786
C317 H31C 0.9797
C317 H506 0.7611
C401 C402 1.3893
C401 C406 1.3893
C401 C407 1.4817
C402 C403 1.3896
C402 H402 0.9499
C402 H416 0.8481
C403 C404 1.3899
C403 H403 0.9496
C403 H416 1.0480
C403 H41A 1.2655
C404 C405 1.3893
C404 H404 0.9497
C404 H41A 1.2811
C404 H41C 1.0388
C405 C406 1.3898
C405 H405 0.9495
C405 H412 1.0845
C406 H406 0.9499
C407 H40A 0.9795
C407 H40B 0.9800
C407 H40C 0.9790
C407 H414 0.8888
C411 C416 1.3890
C411 C412 1.3896
C411 C417 1.4655
C412 C413 1.3897
C412 H406 1.1965
C412 H412 0.9499
C413 C414 1.3895
C413 H406 0.4141
C413 H413 0.9494
C414 C415 1.3899
C414 H40A 0.9278
C414 H414 0.9495
C415 C416 1.3896
C415 H415 0.9496
C416 H416 0.9500
C417 H404 0.6424
C417 H41A 0.9799
C417 H41B 0.9800
C417 H41C 0.9798
C501 C502 1.3893
C501 C506 1.3905
C501 C507 1.4784
C502 C503 1.3890
C502 H502 0.9504
C503 C504 1.3900
C503 H503 0.9490
C504 C505 1.3898
C504 H504 0.9496
C505 C506 1.3894
C505 H505 0.9496
C505 H513 0.9827
C506 H31C 1.1626
C506 H506 0.9487
C507 H50A 0.9794
C507 H50B 0.9812
C507 H50C 0.9791
C507 H51C 0.9477
C511 C512 1.3890
C511 C516 1.3899
C511 C517 1.4732
C512 C513 1.3903
C512 H512 0.9500
C513 C514 1.3894
C513 H505 1.1874
C513 H513 0.9507
C514 C515 1.3880
C514 H514 0.9498
C515 C516 1.3899
C515 H515 0.9503
C516 H516 0.9493
C517 H50C 0.8901
C517 H51A 0.9801
C517 H51B 0.9800
C517 H51C 0.9796
C601 C606 1.3898
C601 C602 1.3900
C601 C607 1.4188
C602 C603 1.3890
C602 H602 0.9501
C603 C604 1.3896
C603 H603 0.9508
C604 C605 1.3899
C604 H604 0.9493
C605 C606 1.3894
C605 H605 0.9498
C606 H606 0.9491
C607 H60A 0.9795
C607 H60B 0.9799
C607 H60C 0.9802

loop_
_geom_hbond_atom_site_label_D
_geom_hbond_atom_site_label_H
_geom_hbond_atom_site_label_A
_geom_hbond_distance_DH
_geom_hbond_distance_HA
_geom_hbond_distance_DA
_geom_hbond_angle_DHA
O1 H1 O4 0.84 2.01 2.730(4) 142.7
O2 H2A O1 0.84 1.86 2.700(5) 174.7
O3 H3 O2 0.84 1.96 2.681(4) 142.7
O4 H4 O3 0.84 1.87 2.706(4) 171.8

loop_
_geom_torsion_atom_site_label_1
_geom_torsion_atom_site_label_2
_geom_torsion_atom_site_label_3
_geom_torsion_atom_site_label_4
_geom_torsion
O1 As1 C1 C2 -86.5(5)
C13 As1 C1 C2 171.8(5)
O1 As1 C1 C5 95.9(6)
C13 As1 C1 C5 -5.8(6)
O1 As1 C1 V1 -173.4(2)
C13 As1 C1 V1 84.9(3)
C6 V1 C1 C2 -120.4(3)
C7 V1 C1 C2 -158.5(3)
C11 V1 C1 C2 -47.1(4)
C10 V1 C1 C2 4.0(7)
C8 V1 C1 C2 165.9(4)
C9 V1 C1 C2 115.6(6)
C12 V1 C1 C2 -82.5(4)
C5 V1 C1 C2 116.0(5)
C3 V1 C1 C2 37.8(4)
C4 V1 C1 C2 79.3(4)
C6 V1 C1 C5 123.6(3)
C7 V1 C1 C5 85.5(4)
C11 V1 C1 C5 -163.1(3)
C10 V1 C1 C5 -112.0(6)
C8 V1 C1 C5 49.9(4)
C9 V1 C1 C5 -0.4(7)
C12 V1 C1 C5 161.5(3)
C2 V1 C1 C5 -116.0(5)
C3 V1 C1 C5 -78.2(4)
C4 V1 C1 C5 -36.7(3)
C6 V1 C1 As1 -2.3(3)
C7 V1 C1 As1 -40.4(3)
C11 V1 C1 As1 71.0(4)
C10 V1 C1 As1 122.1(5)
C8 V1 C1 As1 -76.0(4)
C9 V1 C1 As1 -126.3(5)
C12 V1 C1 As1 35.6(3)
C2 V1 C1 As1 118.1(5)
C5 V1 C1 As1 -125.9(4)
C3 V1 C1 As1 155.9(4)
C4 V1 C1 As1 -162.6(4)
C5 C1 C2 C3 -1.1(7)
As1 C1 C2 C3 -179.1(4)
V1 C1 C2 C3 -63.8(4)
C5 C1 C2 V1 62.7(4)
As1 C1 C2 V1 -115.3(4)
C6 V1 C2 C3 -173.0(4)
C7 V1 C2 C3 150.2(4)
C11 V1 C2 C3 -98.2(4)
C10 V1 C2 C3 -62.1(5)
C8 V1 C2 C3 72.8(9)
C9 V1 C2 C3 -23.3(6)
C12 V1 C2 C3 -136.5(4)
C5 V1 C2 C3 77.8(4)
C1 V1 C2 C3 116.1(5)
C4 V1 C2 C3 36.2(4)
C6 V1 C2 C1 70.9(4)
C7 V1 C2 C1 34.1(5)
C11 V1 C2 C1 145.6(3)
C10 V1 C2 C1 -178.2(3)
C8 V1 C2 C1 -43.3(10)
C9 V1 C2 C1 -139.4(4)
C12 V1 C2 C1 107.4(3)
C5 V1 C2 C1 -38.3(3)
C3 V1 C2 C1 -116.1(5)
C4 V1 C2 C1 -79.9(4)
C1 C2 C3 C4 1.2(8)
V1 C2 C3 C4 -62.3(5)
C1 C2 C3 V1 63.5(4)
C6 V1 C3 C4 132.2(5)
C7 V1 C3 C4 21.5(10)
C11 V1 C3 C4 -150.2(4)
C10 V1 C3 C4 -111.9(4)
C8 V1 C3 C4 -39.4(6)
C9 V1 C3 C4 -74.8(5)
C12 V1 C3 C4 174.4(4)
C2 V1 C3 C4 118.6(6)
C5 V1 C3 C4 37.6(4)
C1 V1 C3 C4 80.6(4)
C6 V1 C3 C2 13.5(7)
C7 V1 C3 C2 -97.2(9)
C11 V1 C3 C2 91.1(4)
C10 V1 C3 C2 129.5(4)
C8 V1 C3 C2 -158.1(4)
C9 V1 C3 C2 166.5(3)
C12 V1 C3 C2 55.8(5)
C5 V1 C3 C2 -81.0(4)
C1 V1 C3 C2 -38.0(3)
C4 V1 C3 C2 -118.6(6)
C2 C3 C4 C5 -0.9(8)
V1 C3 C4 C5 -62.5(5)
C2 C3 C4 V1 61.6(5)
C6 V1 C4 C5 -11.4(9)
C7 V1 C4 C5 -55.5(6)
C11 V1 C4 C5 159.0(4)
C10 V1 C4 C5 -165.8(4)
C8 V1 C4 C5 -90.7(5)
C9 V1 C4 C5 -128.8(4)
C12 V1 C4 C5 102.3(7)
C2 V1 C4 C5 79.7(5)
C1 V1 C4 C5 37.6(4)
C3 V1 C4 C5 116.4(7)
C6 V1 C4 C3 -127.8(6)
C7 V1 C4 C3 -171.9(4)
C11 V1 C4 C3 42.6(6)
C10 V1 C4 C3 77.8(5)
C8 V1 C4 C3 153.0(4)
C9 V1 C4 C3 114.9(4)
C12 V1 C4 C3 -14.1(9)
C2 V1 C4 C3 -36.6(4)
C5 V1 C4 C3 -116.4(7)
C1 V1 C4 C3 -78.8(4)
C3 C4 C5 C1 0.2(8)
V1 C4 C5 C1 -62.7(5)
C3 C4 C5 V1 62.9(5)
C2 C1 C5 C4 0.6(7)
As1 C1 C5 C4 178.5(5)
V1 C1 C5 C4 63.4(5)
C2 C1 C5 V1 -62.9(4)
As1 C1 C5 V1 115.0(5)
C6 V1 C5 C4 174.3(4)
C7 V1 C5 C4 137.4(5)
C11 V1 C5 C4 -65.9(10)
C10 V1 C5 C4 23.7(7)
C8 V1 C5 C4 98.9(5)
C9 V1 C5 C4 62.2(5)
C12 V1 C5 C4 -147.7(5)
C2 V1 C5 C4 -79.7(5)
C1 V1 C5 C4 -117.6(6)
C3 V1 C5 C4 -37.5(4)
C6 V1 C5 C1 -68.1(4)
C7 V1 C5 C1 -105.0(3)
C11 V1 C5 C1 51.7(9)
C10 V1 C5 C1 141.3(4)
C8 V1 C5 C1 -143.5(3)
C9 V1 C5 C1 179.8(3)
C12 V1 C5 C1 -30.1(5)
C2 V1 C5 C1 37.9(3)
C3 V1 C5 C1 80.0(4)
C4 V1 C5 C1 117.6(6)
C7 V1 C6 C12 -144.0(5)
C11 V1 C6 C12 -22.1(3)
C10 V1 C6 C12 -53.2(3)
C8 V1 C6 C12 -121.9(4)
C9 V1 C6 C12 -90.8(3)
C2 V1 C6 C12 73.1(4)
C5 V1 C6 C12 143.1(3)
C1 V1 C6 C12 108.3(3)
C3 V1 C6 C12 64.2(6)
C4 V1 C6 C12 150.7(6)
C11 V1 C6 C7 121.9(4)
C10 V1 C6 C7 90.8(4)
C8 V1 C6 C7 22.0(4)
C9 V1 C6 C7 53.1(4)
C12 V1 C6 C7 144.0(5)
C2 V1 C6 C7 -142.9(3)
C5 V1 C6 C7 -73.0(4)
C1 V1 C6 C7 -107.8(3)
C3 V1 C6 C7 -151.9(5)
C4 V1 C6 C7 -65.3(7)
C12 C6 C7 C8 0.4(11)
V1 C6 C7 C8 -45.2(7)
C12 C6 C7 V1 45.7(5)
C6 V1 C7 C8 144.3(6)
C11 V1 C7 C8 90.8(4)
C10 V1 C7 C8 53.0(4)
C9 V1 C7 C8 21.8(4)
C12 V1 C7 C8 122.0(4)
C2 V1 C7 C8 -154.5(4)
C5 V1 C7 C8 -95.5(4)
C1 V1 C7 C8 -133.6(4)
C3 V1 C7 C8 -81.1(9)
C4 V1 C7 C8 -65.5(5)
C11 V1 C7 C6 -53.5(4)
C10 V1 C7 C6 -91.3(4)
C8 V1 C7 C6 -144.3(6)
C9 V1 C7 C6 -122.5(4)
C12 V1 C7 C6 -22.3(3)
C2 V1 C7 C6 61.2(5)
C5 V1 C7 C6 120.2(4)
C1 V1 C7 C6 82.0(4)
C3 V1 C7 C6 134.6(8)
C4 V1 C7 C6 150.2(4)
C6 C7 C8 C9 0.8(13)
V1 C7 C8 C9 -44.3(8)
C6 C7 C8 V1 45.0(7)
C6 V1 C8 C7 -22.2(4)
C11 V1 C8 C7 -91.0(4)
C10 V1 C8 C7 -122.5(4)
C9 V1 C8 C7 -144.9(6)
C12 V1 C8 C7 -53.6(4)
C2 V1 C8 C7 97.7(9)
C5 V1 C8 C7 93.2(4)
C1 V1 C8 C7 64.8(5)
C3 V1 C8 C7 153.6(4)
C4 V1 C8 C7 130.6(4)
C6 V1 C8 C9 122.7(5)
C7 V1 C8 C9 144.9(6)
C11 V1 C8 C9 53.9(4)
C10 V1 C8 C9 22.4(4)
C12 V1 C8 C9 91.4(4)
C2 V1 C8 C9 -117.4(8)
C5 V1 C8 C9 -121.9(4)
C1 V1 C8 C9 -150.3(4)
C3 V1 C8 C9 -61.4(6)
C4 V1 C8 C9 -84.4(4)
C7 C8 C9 C10 -1.1(14)
V1 C8 C9 C10 -45.3(7)
C7 C8 C9 V1 44.1(8)
C6 V1 C9 C10 90.7(4)
C7 V1 C9 C10 122.0(4)
C11 V1 C9 C10 22.2(4)
C8 V1 C9 C10 143.7(7)
C12 V1 C9 C10 53.0(4)
C2 V1 C9 C10 -62.2(6)
C5 V1 C9 C10 -144.4(4)
C1 V1 C9 C10 -144.1(5)
C3 V1 C9 C10 -77.0(5)
C4 V1 C9 C10 -112.3(4)
C6 V1 C9 C8 -53.0(4)
C7 V1 C9 C8 -21.7(4)
C11 V1 C9 C8 -121.5(5)
C10 V1 C9 C8 -143.7(7)
C12 V1 C9 C8 -90.7(4)
C2 V1 C9 C8 154.1(4)
C5 V1 C9 C8 71.9(5)
C1 V1 C9 C8 72.2(7)
C3 V1 C9 C8 139.3(4)
C4 V1 C9 C8 104.0(4)
C8 C9 C10 C11 0.4(13)
V1 C9 C10 C11 -44.9(7)
C8 C9 C10 V1 45.3(7)
C6 V1 C10 C9 -91.5(4)
C7 V1 C10 C9 -53.5(4)
C11 V1 C10 C9 -144.3(6)
C8 V1 C10 C9 -22.5(4)
C12 V1 C10 C9 -122.6(4)
C2 V1 C10 C9 145.8(4)
C5 V1 C10 C9 62.8(6)
C1 V1 C10 C9 143.0(5)
C3 V1 C10 C9 113.4(4)
C4 V1 C10 C9 77.5(5)
C6 V1 C10 C11 52.8(4)
C7 V1 C10 C11 90.8(4)
C8 V1 C10 C11 121.7(4)
C9 V1 C10 C11 144.3(6)
C12 V1 C10 C11 21.7(3)
C2 V1 C10 C11 -69.9(4)
C5 V1 C10 C11 -152.9(4)
C1 V1 C10 C11 -72.7(7)
C3 V1 C10 C11 -102.3(4)
C4 V1 C10 C11 -138.2(4)
C9 C10 C11 C12 0.1(12)
V1 C10 C11 C12 -44.9(6)
C9 C10 C11 V1 45.0(7)
C6 V1 C11 C12 22.2(3)
C7 V1 C11 C12 53.7(3)
C10 V1 C11 C12 144.9(5)
C8 V1 C11 C12 91.3(3)
C9 V1 C11 C12 122.8(4)
C2 V1 C11 C12 -91.1(3)
C5 V1 C11 C12 -103.5(8)
C1 V1 C11 C12 -64.3(4)
C3 V1 C11 C12 -128.8(3)
C4 V1 C11 C12 -153.3(4)
C6 V1 C11 C10 -122.7(4)
C7 V1 C11 C10 -91.2(4)
C8 V1 C11 C10 -53.6(4)
C9 V1 C11 C10 -22.1(4)
C12 V1 C11 C10 -144.9(5)
C2 V1 C11 C10 124.0(4)
C5 V1 C11 C10 111.5(8)
C1 V1 C11 C10 150.8(3)
C3 V1 C11 C10 86.2(4)
C4 V1 C11 C10 61.7(5)
C10 C11 C12 C6 0.4(10)
V1 C11 C12 C6 -44.3(5)
C10 C11 C12 V1 44.7(6)
C7 C6 C12 C11 -1.0(10)
V1 C6 C12 C11 44.4(6)
C7 C6 C12 V1 -45.4(6)
C6 V1 C12 C11 -144.2(5)
C7 V1 C12 C11 -121.8(4)
C10 V1 C12 C11 -21.8(3)
C8 V1 C12 C11 -90.6(3)
C9 V1 C12 C11 -52.8(3)
C2 V1 C12 C11 97.0(3)
C5 V1 C12 C11 153.0(4)
C1 V1 C12 C11 134.2(3)
C3 V1 C12 C11 66.8(4)
C4 V1 C12 C11 76.9(8)
C7 V1 C12 C6 22.4(3)
C11 V1 C12 C6 144.2(5)
C10 V1 C12 C6 122.4(3)
C8 V1 C12 C6 53.6(3)
C9 V1 C12 C6 91.4(3)
C2 V1 C12 C6 -118.8(3)
C5 V1 C12 C6 -62.8(5)
C1 V1 C12 C6 -81.5(3)
C3 V1 C12 C6 -149.0(3)
C4 V1 C12 C6 -138.9(7)
O1 As1 C13 C17 152.7(4)
C1 As1 C13 C17 -107.1(4)
O1 As1 C13 C14 -29.4(5)
C1 As1 C13 C14 70.8(5)
O1 As1 C13 V2 63.5(3)
C1 As1 C13 V2 163.7(3)
C21 V2 C13 C17 127.8(5)
C18 V2 C13 C17 -114.4(3)
C19 V2 C13 C17 -152.9(3)
C24 V2 C13 C17 -77.1(3)
C20 V2 C13 C17 170.7(3)
C22 V2 C13 C17 22.8(8)
C23 V2 C13 C17 -40.9(4)
C15 V2 C13 C17 79.1(3)
C16 V2 C13 C17 37.7(3)
C14 V2 C13 C17 116.1(4)
C21 V2 C13 C14 11.7(6)
C18 V2 C13 C14 129.5(3)
C19 V2 C13 C14 91.0(3)
C24 V2 C13 C14 166.8(3)
C20 V2 C13 C14 54.6(3)
C22 V2 C13 C14 -93.3(7)
C23 V2 C13 C14 -156.9(3)
C17 V2 C13 C14 -116.1(4)
C15 V2 C13 C14 -37.0(3)
C16 V2 C13 C14 -78.4(3)
C21 V2 C13 As1 -113.0(4)
C18 V2 C13 As1 4.8(3)
C19 V2 C13 As1 -33.6(3)
C24 V2 C13 As1 42.1(3)
C20 V2 C13 As1 -70.1(3)
C22 V2 C13 As1 142.1(6)
C23 V2 C13 As1 78.4(4)
C17 V2 C13 As1 119.2(4)
C15 V2 C13 As1 -161.7(3)
C16 V2 C13 As1 156.9(3)
C14 V2 C13 As1 -124.7(4)
C17 C13 C14 C15 -0.8(5)
As1 C13 C14 C15 -179.0(4)
V2 C13 C14 C15 62.2(3)
C17 C13 C14 V2 -63.0(3)
As1 C13 C14 V2 118.8(4)
C21 V2 C14 C15 68.9(4)
C18 V2 C14 C15 179.6(3)
C19 V2 C14 C15 144.0(3)
C24 V2 C14 C15 -140.9(4)
C20 V2 C14 C15 105.4(3)
C22 V2 C14 C15 33.3(5)
C23 V2 C14 C15 -40.1(8)
C17 V2 C14 C15 -79.6(3)
C13 V2 C14 C15 -117.3(4)
C16 V2 C14 C15 -37.0(3)
C21 V2 C14 C13 -173.8(3)
C18 V2 C14 C13 -63.1(3)
C19 V2 C14 C13 -98.7(3)
C24 V2 C14 C13 -23.6(5)
C20 V2 C14 C13 -137.3(3)
C22 V2 C14 C13 150.6(4)
C23 V2 C14 C13 77.2(7)
C17 V2 C14 C13 37.7(3)
C15 V2 C14 C13 117.3(4)
C16 V2 C14 C13 80.3(3)
C13 C14 C15 C16 1.3(6)
V2 C14 C15 C16 63.5(3)
C13 C14 C15 V2 -62.1(3)
C21 V2 C15 C16 121.8(3)
C18 V2 C15 C16 -118.1(5)
C19 V2 C15 C16 -166.1(3)
C24 V2 C15 C16 1.5(6)
C20 V2 C15 C16 159.3(3)
C22 V2 C15 C16 84.5(3)
C23 V2 C15 C16 49.5(4)
C17 V2 C15 C16 -37.7(3)
C13 V2 C15 C16 -79.6(3)
C14 V2 C15 C16 -117.1(4)
C21 V2 C15 C14 -121.1(3)
C18 V2 C15 C14 -1.0(7)
C19 V2 C15 C14 -49.0(4)
C24 V2 C15 C14 118.6(5)
C20 V2 C15 C14 -83.6(3)
C22 V2 C15 C14 -158.4(3)
C23 V2 C15 C14 166.6(3)
C17 V2 C15 C14 79.4(3)
C13 V2 C15 C14 37.5(3)
C16 V2 C15 C14 117.1(4)
C14 C15 C16 C17 -1.4(6)
V2 C15 C16 C17 62.0(3)
C14 C15 C16 V2 -63.4(3)
C21 V2 C16 C15 -68.0(4)
C18 V2 C16 C15 141.5(3)
C19 V2 C16 C15 40.9(7)
C24 V2 C16 C15 -179.3(3)
C20 V2 C16 C15 -31.7(4)
C22 V2 C16 C15 -104.8(3)
C23 V2 C16 C15 -143.5(3)
C17 V2 C16 C15 117.1(4)
C13 V2 C16 C15 79.9(3)
C14 V2 C16 C15 37.4(3)
C21 V2 C16 C17 174.9(3)
C18 V2 C16 C17 24.4(5)
C19 V2 C16 C17 -76.2(7)
C24 V2 C16 C17 63.5(3)
C20 V2 C16 C17 -148.8(3)
C22 V2 C16 C17 138.0(3)
C23 V2 C16 C17 99.4(3)
C15 V2 C16 C17 -117.1(4)
C13 V2 C16 C17 -37.3(3)
C14 V2 C16 C17 -79.7(3)
C14 C13 C17 C16 -0.1(5)
As1 C13 C17 C16 178.2(3)
V2 C13 C17 C16 -63.4(3)
C14 C13 C17 V2 63.4(3)
As1 C13 C17 V2 -118.3(3)
C15 C16 C17 C13 0.9(5)
V2 C16 C17 C13 63.4(3)
C15 C16 C17 V2 -62.5(3)
C21 V2 C17 C13 -126.8(5)
C18 V2 C17 C13 76.7(3)
C19 V2 C17 C13 39.8(4)
C24 V2 C17 C13 114.0(3)
C20 V2 C17 C13 -23.4(7)
C22 V2 C17 C13 -171.3(3)
C23 V2 C17 C13 152.3(3)
C15 V2 C17 C13 -80.1(3)
C16 V2 C17 C13 -116.9(4)
C14 V2 C17 C13 -38.1(2)
C21 V2 C17 C16 -9.9(6)
C18 V2 C17 C16 -166.4(3)
C19 V2 C17 C16 156.7(3)
C24 V2 C17 C16 -129.1(3)
C20 V2 C17 C16 93.6(6)
C22 V2 C17 C16 -54.4(4)
C23 V2 C17 C16 -90.7(3)
C15 V2 C17 C16 36.9(3)
C13 V2 C17 C16 116.9(4)
C14 V2 C17 C16 78.8(3)
C21 V2 C18 C24 -91.6(3)
C19 V2 C18 C24 -144.9(4)
C20 V2 C18 C24 -122.8(3)
C22 V2 C18 C24 -54.0(3)
C23 V2 C18 C24 -22.5(3)
C17 V2 C18 C24 77.5(3)
C15 V2 C18 C24 147.5(5)
C13 V2 C18 C24 113.7(3)
C16 V2 C18 C24 61.8(5)
C14 V2 C18 C24 146.8(3)
C21 V2 C18 C19 53.3(3)
C24 V2 C18 C19 144.9(4)
C20 V2 C18 C19 22.1(3)
C22 V2 C18 C19 91.0(3)
C23 V2 C18 C19 122.4(3)
C17 V2 C18 C19 -137.6(3)
C15 V2 C18 C19 -67.6(6)
C13 V2 C18 C19 -101.4(3)
C16 V2 C18 C19 -153.3(3)
C14 V2 C18 C19 -68.2(3)
C24 C18 C19 C20 -0.1(9)
V2 C18 C19 C20 -44.9(5)
C24 C18 C19 V2 44.8(5)
C21 V2 C19 C18 -122.2(3)
C24 V2 C19 C18 -21.7(3)
C20 V2 C19 C18 -144.5(5)
C22 V2 C19 C18 -90.8(3)
C23 V2 C19 C18 -52.9(3)
C17 V2 C19 C18 64.5(4)
C15 V2 C19 C18 153.4(3)
C13 V2 C19 C18 87.8(3)
C16 V2 C19 C18 122.8(6)
C14 V2 C19 C18 125.9(3)
C21 V2 C19 C20 22.3(3)
C18 V2 C19 C20 144.5(5)
C24 V2 C19 C20 122.8(4)
C22 V2 C19 C20 53.7(4)
C23 V2 C19 C20 91.6(3)
C17 V2 C19 C20 -151.0(3)
C15 V2 C19 C20 -62.1(4)
C13 V2 C19 C20 -127.7(3)
C16 V2 C19 C20 -92.7(7)
C14 V2 C19 C20 -89.6(3)
C18 C19 C20 C21 0.2(10)
V2 C19 C20 C21 -44.6(6)
C18 C19 C20 V2 44.8(5)
C18 V2 C20 C21 122.0(4)
C19 V2 C20 C21 143.9(5)
C24 V2 C20 C21 91.1(4)
C22 V2 C20 C21 22.4(3)
C23 V2 C20 C21 53.4(4)
C17 V2 C20 C21 -130.7(5)
C15 V2 C20 C21 -80.7(4)
C13 V2 C20 C21 -147.5(3)
C16 V2 C20 C21 -61.8(5)
C14 V2 C20 C21 -117.6(3)
C21 V2 C20 C19 -143.9(5)
C18 V2 C20 C19 -22.0(3)
C24 V2 C20 C19 -52.8(3)
C22 V2 C20 C19 -121.6(4)
C23 V2 C20 C19 -90.5(3)
C17 V2 C20 C19 85.4(6)
C15 V2 C20 C19 135.4(3)
C13 V2 C20 C19 68.6(4)
C16 V2 C20 C19 154.3(3)
C14 V2 C20 C19 98.4(3)
C19 C20 C21 C22 -1.5(10)
V2 C20 C21 C22 -46.1(6)
C19 C20 C21 V2 44.6(6)
C18 V2 C21 C22 90.2(3)
C19 V2 C21 C22 121.4(4)
C24 V2 C21 C22 52.6(3)
C20 V2 C21 C22 143.9(5)
C23 V2 C21 C22 21.7(3)
C17 V2 C21 C22 -68.3(6)
C15 V2 C21 C22 -108.4(3)
C13 V2 C21 C22 -150.2(4)
C16 V2 C21 C22 -74.8(4)
C14 V2 C21 C22 -142.5(3)
C18 V2 C21 C20 -53.6(4)
C19 V2 C21 C20 -22.5(3)
C24 V2 C21 C20 -91.2(4)
C22 V2 C21 C20 -143.9(5)
C23 V2 C21 C20 -122.2(4)
C17 V2 C21 C20 147.8(4)
C15 V2 C21 C20 107.8(3)
C13 V2 C21 C20 65.9(5)
C16 V2 C21 C20 141.3(3)
C14 V2 C21 C20 73.7(4)
C20 C21 C22 C23 1.9(10)
V2 C21 C22 C23 -44.2(6)
C20 C21 C22 V2 46.1(6)
C18 V2 C22 C21 -91.7(3)
C19 V2 C22 C21 -54.0(4)
C24 V2 C22 C21 -123.0(4)
C20 V2 C22 C21 -22.4(3)
C23 V2 C22 C21 -145.2(5)
C17 V2 C22 C21 146.8(3)
C15 V2 C22 C21 80.2(4)
C13 V2 C22 C21 130.2(6)
C16 V2 C22 C21 116.9(3)
C14 V2 C22 C21 60.1(5)
C21 V2 C22 C23 145.2(5)
C18 V2 C22 C23 53.5(4)
C19 V2 C22 C23 91.2(3)
C24 V2 C22 C23 22.1(3)
C20 V2 C22 C23 122.8(4)
C17 V2 C22 C23 -68.0(4)
C15 V2 C22 C23 -134.6(3)
C13 V2 C22 C23 -84.6(7)
C16 V2 C22 C23 -97.9(3)
C14 V2 C22 C23 -154.7(3)
C21 C22 C23 C24 -0.4(10)
V2 C22 C23 C24 -44.4(5)
C21 C22 C23 V2 43.9(6)
C21 V2 C23 C24 122.7(4)
C18 V2 C23 C24 22.5(3)
C19 V2 C23 C24 53.5(3)
C20 V2 C23 C24 91.5(3)
C22 V2 C23 C24 144.2(5)
C17 V2 C23 C24 -87.0(3)
C15 V2 C23 C24 -152.7(3)
C13 V2 C23 C24 -63.1(4)
C16 V2 C23 C24 -125.2(3)
C14 V2 C23 C24 -122.5(6)
C21 V2 C23 C22 -21.5(3)
C18 V2 C23 C22 -121.7(4)
C19 V2 C23 C22 -90.7(4)
C24 V2 C23 C22 -144.2(5)
C20 V2 C23 C22 -52.7(4)
C17 V2 C23 C22 128.7(3)
C15 V2 C23 C22 63.1(4)
C13 V2 C23 C22 152.7(3)
C16 V2 C23 C22 90.6(4)
C14 V2 C23 C22 93.3(7)
C19 C18 C24 C23 1.0(9)
V2 C18 C24 C23 45.8(5)
C19 C18 C24 V2 -44.7(5)
C22 C23 C24 C18 -1.1(9)
V2 C23 C24 C18 -45.5(5)
C22 C23 C24 V2 44.3(5)
C21 V2 C24 C18 90.6(3)
C19 V2 C24 C18 21.8(3)
C20 V2 C24 C18 52.9(3)
C22 V2 C24 C18 121.4(4)
C23 V2 C24 C18 143.7(5)
C17 V2 C24 C18 -114.0(3)
C15 V2 C24 C18 -148.3(4)
C13 V2 C24 C18 -77.7(3)
C16 V2 C24 C18 -147.2(3)
C14 V2 C24 C18 -62.5(5)
C21 V2 C24 C23 -53.1(4)
C18 V2 C24 C23 -143.7(5)
C19 V2 C24 C23 -121.9(4)
C20 V2 C24 C23 -90.7(4)
C22 V2 C24 C23 -22.3(3)
C17 V2 C24 C23 102.4(3)
C15 V2 C24 C23 68.1(6)
C13 V2 C24 C23 138.7(3)
C16 V2 C24 C23 69.1(4)
C14 V2 C24 C23 153.9(4)
O2 As2 C25 C26 -14.6(4)
C37 As2 C25 C26 82.9(4)
O2 As2 C25 C29 163.2(4)
C37 As2 C25 C29 -99.3(4)
O2 As2 C25 V3 75.0(2)
C37 As2 C25 V3 172.5(2)
C33 V3 C25 C26 16.0(5)
C36 V3 C25 C26 168.6(3)
C30 V3 C25 C26 131.4(3)
C35 V3 C25 C26 -154.7(3)
C32 V3 C25 C26 57.7(3)
C34 V3 C25 C26 -86.1(7)
C31 V3 C25 C26 93.4(3)
C29 V3 C25 C26 -115.8(4)
C28 V3 C25 C26 -78.2(3)
C27 V3 C25 C26 -36.9(3)
C33 V3 C25 C29 131.8(4)
C36 V3 C25 C29 -75.6(3)
C30 V3 C25 C29 -112.8(3)
C35 V3 C25 C29 -38.9(4)
C32 V3 C25 C29 173.5(3)
C34 V3 C25 C29 29.7(8)
C31 V3 C25 C29 -150.8(3)
C26 V3 C25 C29 115.8(4)
C28 V3 C25 C29 37.6(2)
C27 V3 C25 C29 78.9(3)
C33 V3 C25 As2 -107.1(4)
C36 V3 C25 As2 45.6(3)
C30 V3 C25 As2 8.3(3)
C35 V3 C25 As2 82.2(3)
C32 V3 C25 As2 -65.3(3)
C34 V3 C25 As2 150.9(6)
C31 V3 C25 As2 -29.6(3)
C29 V3 C25 As2 121.1(4)
C26 V3 C25 As2 -123.1(4)
C28 V3 C25 As2 158.7(3)
C27 V3 C25 As2 -160.0(3)
C29 C25 C26 C27 0.1(5)
As2 C25 C26 C27 178.3(3)
V3 C25 C26 C27 63.2(3)
C29 C25 C26 V3 -63.1(3)
As2 C25 C26 V3 115.1(3)
C33 V3 C26 C27 71.3(3)
C36 V3 C26 C27 -138.6(4)
C30 V3 C26 C27 -178.7(3)
C35 V3 C26 C27 -31.5(8)
C32 V3 C26 C27 108.3(3)
C34 V3 C26 C27 35.8(4)
C31 V3 C26 C27 146.1(3)
C29 V3 C26 C27 -79.2(3)
C25 V3 C26 C27 -117.5(4)
C28 V3 C26 C27 -36.7(3)
C33 V3 C26 C25 -171.3(3)
C36 V3 C26 C25 -21.2(5)
C30 V3 C26 C25 -61.2(3)
C35 V3 C26 C25 86.0(7)
C32 V3 C26 C25 -134.2(3)
C34 V3 C26 C25 153.3(3)
C31 V3 C26 C25 -96.4(3)
C29 V3 C26 C25 38.3(2)
C28 V3 C26 C25 80.8(3)
C27 V3 C26 C25 117.5(4)
C25 C26 C27 C28 -0.3(5)
V3 C26 C27 C28 62.4(3)
C25 C26 C27 V3 -62.8(3)
C33 V3 C27 C28 123.6(3)
C36 V3 C27 C28 5.6(6)
C30 V3 C27 C28 -114.6(5)
C35 V3 C27 C28 51.5(4)
C32 V3 C27 C28 161.1(3)
C34 V3 C27 C28 86.0(3)
C31 V3 C27 C28 -164.6(3)
C29 V3 C27 C28 -37.9(3)
C25 V3 C27 C28 -80.5(3)
C26 V3 C27 C28 -117.7(4)
C33 V3 C27 C26 -118.8(3)
C36 V3 C27 C26 123.3(5)
C30 V3 C27 C26 3.0(7)
C35 V3 C27 C26 169.2(3)
C32 V3 C27 C26 -81.3(3)
C34 V3 C27 C26 -156.3(3)
C31 V3 C27 C26 -46.9(4)
C29 V3 C27 C26 79.8(3)
C25 V3 C27 C26 37.2(3)
C28 V3 C27 C26 117.7(4)
C26 C27 C28 C29 0.4(5)
V3 C27 C28 C29 62.6(3)
C26 C27 C28 V3 -62.2(3)
C33 V3 C28 C27 -66.8(3)
C36 V3 C28 C27 -177.4(3)
C30 V3 C28 C27 143.2(3)
C35 V3 C28 C27 -141.5(3)
C32 V3 C28 C27 -30.0(4)
C34 V3 C28 C27 -103.3(3)
C31 V3 C28 C27 47.4(8)
C29 V3 C28 C27 116.7(4)
C25 V3 C28 C27 79.0(3)
C26 V3 C28 C27 37.0(3)
C33 V3 C28 C29 176.5(3)
C36 V3 C28 C29 65.9(3)
C30 V3 C28 C29 26.5(5)
C35 V3 C28 C29 101.8(3)
C32 V3 C28 C29 -146.7(3)
C34 V3 C28 C29 140.0(3)
C31 V3 C28 C29 -69.3(8)
C25 V3 C28 C29 -37.7(2)
C26 V3 C28 C29 -79.7(3)
C27 V3 C28 C29 -116.7(4)
C27 C28 C29 C25 -0.3(5)
V3 C28 C29 C25 63.0(3)
C27 C28 C29 V3 -63.3(3)
C26 C25 C29 C28 0.1(5)
As2 C25 C29 C28 -178.1(3)
V3 C25 C29 C28 -63.2(3)
C26 C25 C29 V3 63.4(3)
As2 C25 C29 V3 -114.8(3)
C33 V3 C29 C28 -6.9(6)
C36 V3 C29 C28 -127.0(3)
C30 V3 C29 C28 -164.9(3)
C35 V3 C29 C28 -88.6(3)
C32 V3 C29 C28 100.8(5)
C34 V3 C29 C28 -52.6(4)
C31 V3 C29 C28 159.1(3)
C25 V3 C29 C28 116.8(4)
C26 V3 C29 C28 78.9(3)
C27 V3 C29 C28 37.0(3)
C33 V3 C29 C25 -123.7(4)
C36 V3 C29 C25 116.3(3)
C30 V3 C29 C25 78.3(3)
C35 V3 C29 C25 154.6(3)
C32 V3 C29 C25 -15.9(6)
C34 V3 C29 C25 -169.4(3)
C31 V3 C29 C25 42.3(4)
C26 V3 C29 C25 -37.9(2)
C28 V3 C29 C25 -116.8(4)
C27 V3 C29 C25 -79.7(3)
C33 V3 C30 C31 52.8(3)
C36 V3 C30 C31 143.6(4)
C35 V3 C30 C31 121.4(3)
C32 V3 C30 C31 21.8(3)
C34 V3 C30 C31 90.4(3)
C29 V3 C30 C31 -136.9(3)
C25 V3 C30 C31 -100.0(3)
C26 V3 C30 C31 -67.8(3)
C28 V3 C30 C31 -153.8(3)
C27 V3 C30 C31 -69.9(6)
C33 V3 C30 C36 -90.8(3)
C35 V3 C30 C36 -22.2(3)
C32 V3 C30 C36 -121.8(3)
C34 V3 C30 C36 -53.2(3)
C31 V3 C30 C36 -143.6(4)
C29 V3 C30 C36 79.5(3)
C25 V3 C30 C36 116.4(3)
C26 V3 C30 C36 148.6(3)
C28 V3 C30 C36 62.6(4)
C27 V3 C30 C36 146.5(5)
C36 C30 C31 C32 0.9(9)
V3 C30 C31 C32 -44.6(5)
C36 C30 C31 V3 45.5(5)
C33 V3 C31 C30 -122.5(3)
C36 V3 C31 C30 -22.7(3)
C35 V3 C31 C30 -53.9(3)
C32 V3 C31 C30 -144.7(4)
C34 V3 C31 C30 -91.2(3)
C29 V3 C31 C30 64.1(4)
C25 V3 C31 C30 88.9(3)
C26 V3 C31 C30 126.8(3)
C28 V3 C31 C30 117.4(7)
C27 V3 C31 C30 153.3(3)
C33 V3 C31 C32 22.2(3)
C36 V3 C31 C32 122.0(3)
C30 V3 C31 C32 144.7(4)
C35 V3 C31 C32 90.8(3)
C34 V3 C31 C32 53.5(3)
C29 V3 C31 C32 -151.2(3)
C25 V3 C31 C32 -126.4(3)
C26 V3 C31 C32 -88.5(3)
C28 V3 C31 C32 -97.9(7)
C27 V3 C31 C32 -62.0(4)
C30 C31 C32 C33 0.2(9)
V3 C31 C32 C33 -44.4(5)
C30 C31 C32 V3 44.6(5)
C33 V3 C32 C31 -144.4(5)
C36 V3 C32 C31 -53.2(3)
C30 V3 C32 C31 -21.7(3)
C35 V3 C32 C31 -90.7(3)
C34 V3 C32 C31 -121.8(3)
C29 V3 C32 C31 80.3(6)
C25 V3 C32 C31 68.9(3)
C26 V3 C32 C31 99.7(3)
C28 V3 C32 C31 154.4(3)
C27 V3 C32 C31 136.2(3)
C36 V3 C32 C33 91.3(3)
C30 V3 C32 C33 122.7(3)
C35 V3 C32 C33 53.7(3)
C34 V3 C32 C33 22.6(3)
C31 V3 C32 C33 144.4(5)
C29 V3 C32 C33 -135.3(5)
C25 V3 C32 C33 -146.7(3)
C26 V3 C32 C33 -115.9(3)
C28 V3 C32 C33 -61.2(4)
C27 V3 C32 C33 -79.3(3)
C31 C32 C33 C34 -2.2(9)
V3 C32 C33 C34 -47.0(5)
C31 C32 C33 V3 44.8(5)
C36 V3 C33 C34 53.0(3)
C30 V3 C33 C34 90.9(3)
C35 V3 C33 C34 22.0(3)
C32 V3 C33 C34 143.3(5)
C31 V3 C33 C34 121.5(3)
C29 V3 C33 C34 -68.9(5)
C25 V3 C33 C34 -151.6(3)
C26 V3 C33 C34 -141.3(3)
C28 V3 C33 C34 -73.5(3)
C27 V3 C33 C34 -106.7(3)
C36 V3 C33 C32 -90.3(3)
C30 V3 C33 C32 -52.5(3)
C35 V3 C33 C32 -121.4(3)
C34 V3 C33 C32 -143.3(5)
C31 V3 C33 C32 -21.9(3)
C29 V3 C33 C32 147.8(4)
C25 V3 C33 C32 65.0(5)
C26 V3 C33 C32 75.4(3)
C28 V3 C33 C32 143.2(3)
C27 V3 C33 C32 110.0(3)
C32 C33 C34 C35 2.4(9)
V3 C33 C34 C35 -44.5(5)
C32 C33 C34 V3 46.9(5)
C36 V3 C34 C33 -122.2(3)
C30 V3 C34 C33 -90.9(3)
C35 V3 C34 C33 -144.4(4)
C32 V3 C34 C33 -22.8(3)
C31 V3 C34 C33 -53.7(3)
C29 V3 C34 C33 147.9(3)
C25 V3 C34 C33 125.8(6)
C26 V3 C34 C33 60.7(4)
C28 V3 C34 C33 118.8(3)
C27 V3 C34 C33 82.0(3)
C33 V3 C34 C35 144.4(4)
C36 V3 C34 C35 22.2(3)
C30 V3 C34 C35 53.6(3)
C32 V3 C34 C35 121.6(3)
C31 V3 C34 C35 90.7(3)
C29 V3 C34 C35 -67.7(3)
C25 V3 C34 C35 -89.8(7)
C26 V3 C34 C35 -154.9(3)
C28 V3 C34 C35 -96.8(3)
C27 V3 C34 C35 -133.6(3)
C33 C34 C35 C36 -0.7(9)
V3 C34 C35 C36 -44.9(5)
C33 C34 C35 V3 44.3(5)
C33 V3 C35 C34 -22.0(3)
C36 V3 C35 C34 -144.2(4)
C30 V3 C35 C34 -121.8(3)
C32 V3 C35 C34 -53.6(3)
C31 V3 C35 C34 -90.8(3)
C29 V3 C35 C34 129.6(3)
C25 V3 C35 C34 153.0(3)
C26 V3 C35 C34 86.9(7)
C28 V3 C35 C34 91.6(3)
C27 V3 C35 C34 63.3(4)
C33 V3 C35 C36 122.1(3)
C30 V3 C35 C36 22.4(3)
C32 V3 C35 C36 90.6(3)
C34 V3 C35 C36 144.2(4)
C31 V3 C35 C36 53.4(3)
C29 V3 C35 C36 -86.2(3)
C25 V3 C35 C36 -62.8(4)
C26 V3 C35 C36 -128.9(6)
C28 V3 C35 C36 -124.2(3)
C27 V3 C35 C36 -152.5(3)
C34 C35 C36 C30 -0.6(9)
V3 C35 C36 C30 -45.6(5)
C34 C35 C36 V3 45.1(5)
C31 C30 C36 C35 -0.1(9)
V3 C30 C36 C35 45.7(5)
C31 C30 C36 V3 -45.8(5)
C33 V3 C36 C35 -53.1(3)
C30 V3 C36 C35 -144.1(4)
C32 V3 C36 C35 -90.9(3)
C34 V3 C36 C35 -22.1(3)
C31 V3 C36 C35 -121.7(3)
C29 V3 C36 C35 103.8(3)
C25 V3 C36 C35 140.3(3)
C26 V3 C36 C35 154.1(4)
C28 V3 C36 C35 69.8(3)
C27 V3 C36 C35 65.9(6)
C33 V3 C36 C30 90.9(3)
C35 V3 C36 C30 144.1(4)
C32 V3 C36 C30 53.2(3)
C34 V3 C36 C30 122.0(3)
C31 V3 C36 C30 22.3(3)
C29 V3 C36 C30 -112.1(3)
C25 V3 C36 C30 -75.6(3)
C26 V3 C36 C30 -61.9(5)
C28 V3 C36 C30 -146.1(3)
C27 V3 C36 C30 -150.0(4)
O2 As2 C37 C41 -76.0(4)
C25 As2 C37 C41 -175.0(3)
O2 As2 C37 C38 114.0(4)
C25 As2 C37 C38 15.0(4)
O2 As2 C37 V4 -160.2(2)
C25 As2 C37 V4 100.9(2)
C47 V4 C37 C41 91.0(7)
C48 V4 C37 C41 -21.7(5)
C42 V4 C37 C41 -60.8(3)
C45 V4 C37 C41 -169.9(3)
C44 V4 C37 C41 -133.3(3)
C46 V4 C37 C41 155.6(3)
C43 V4 C37 C41 -95.3(3)
C38 V4 C37 C41 114.6(4)
C40 V4 C37 C41 36.6(3)
C39 V4 C37 C41 78.1(3)
C47 V4 C37 C38 -23.6(8)
C48 V4 C37 C38 -136.3(4)
C42 V4 C37 C38 -175.4(3)
C45 V4 C37 C38 75.5(3)
C44 V4 C37 C38 112.1(3)
C46 V4 C37 C38 41.0(4)
C43 V4 C37 C38 150.2(3)
C41 V4 C37 C38 -114.6(4)
C40 V4 C37 C38 -78.0(3)
C39 V4 C37 C38 -36.4(3)
C47 V4 C37 As2 -147.4(6)
C48 V4 C37 As2 99.8(4)
C42 V4 C37 As2 60.8(3)
C45 V4 C37 As2 -48.4(3)
C44 V4 C37 As2 -11.8(2)
C46 V4 C37 As2 -82.9(3)
C43 V4 C37 As2 26.3(2)
C41 V4 C37 As2 121.6(4)
C38 V4 C37 As2 -123.9(4)
C40 V4 C37 As2 158.2(3)
C39 V4 C37 As2 -160.3(3)
C41 C37 C38 C39 0.0(4)
As2 C37 C38 C39 171.6(3)
V4 C37 C38 C39 63.2(3)
C41 C37 C38 V4 -63.2(3)
As2 C37 C38 V4 108.4(3)
C47 V4 C38 C39 54.3(4)
C48 V4 C38 C39 8.9(6)
C42 V4 C38 C39 -106.1(6)
C45 V4 C38 C39 127.5(3)
C44 V4 C38 C39 165.3(3)
C46 V4 C38 C39 89.8(3)
C43 V4 C38 C39 -159.6(3)
C41 V4 C38 C39 -78.8(3)
C37 V4 C38 C39 -117.7(4)
C40 V4 C38 C39 -37.1(3)
C47 V4 C38 C37 172.0(3)
C48 V4 C38 C37 126.6(4)
C42 V4 C38 C37 11.5(7)
C45 V4 C38 C37 -114.8(3)
C44 V4 C38 C37 -77.1(3)
C46 V4 C38 C37 -152.5(3)
C43 V4 C38 C37 -42.0(3)
C41 V4 C38 C37 38.9(3)
C40 V4 C38 C37 80.5(3)
C39 V4 C38 C37 117.7(4)
C37 C38 C39 C40 0.3(5)
V4 C38 C39 C40 62.8(3)
C37 C38 C39 V4 -62.5(3)
C47 V4 C39 C38 -138.9(3)
C48 V4 C39 C38 -175.7(3)
C42 V4 C39 C38 145.9(3)
C45 V4 C39 C38 -63.5(3)
C44 V4 C39 C38 -24.0(5)
C46 V4 C39 C38 -99.9(3)
C43 V4 C39 C38 60.1(7)
C41 V4 C39 C38 80.2(3)
C37 V4 C39 C38 37.5(3)
C40 V4 C39 C38 117.3(4)
C47 V4 C39 C40 103.8(3)
C48 V4 C39 C40 67.0(3)
C42 V4 C39 C40 28.6(5)
C45 V4 C39 C40 179.2(3)
C44 V4 C39 C40 -141.3(3)
C46 V4 C39 C40 142.8(3)
C43 V4 C39 C40 -57.2(7)
C41 V4 C39 C40 -37.1(3)
C37 V4 C39 C40 -79.8(3)
C38 V4 C39 C40 -117.3(4)
C38 C39 C40 C41 -0.5(5)
V4 C39 C40 C41 62.1(3)
C38 C39 C40 V4 -62.7(3)
C47 V4 C40 C41 156.0(3)
C48 V4 C40 C41 117.5(3)
C42 V4 C40 C41 80.1(3)
C45 V4 C40 C41 -118.8(5)
C44 V4 C40 C41 -10.8(6)
C46 V4 C40 C41 -167.3(3)
C43 V4 C40 C41 43.4(4)
C37 V4 C40 C41 -37.6(3)
C38 V4 C40 C41 -80.3(3)
C39 V4 C40 C41 -117.1(4)
C47 V4 C40 C39 -86.8(3)
C48 V4 C40 C39 -125.3(3)
C42 V4 C40 C39 -162.8(3)
C45 V4 C40 C39 -1.7(6)
C44 V4 C40 C39 106.3(5)
C46 V4 C40 C39 -50.1(4)
C43 V4 C40 C39 160.6(3)
C41 V4 C40 C39 117.1(4)
C37 V4 C40 C39 79.5(3)
C38 V4 C40 C39 36.9(3)
C39 C40 C41 C37 0.5(5)
V4 C40 C41 C37 63.3(3)
C39 C40 C41 V4 -62.8(3)
C38 C37 C41 C40 -0.3(4)
As2 C37 C41 C40 -172.2(3)
V4 C37 C41 C40 -64.0(3)
C38 C37 C41 V4 63.7(3)
As2 C37 C41 V4 -108.2(3)
C47 V4 C41 C40 -37.0(4)
C48 V4 C41 C40 -74.0(3)
C42 V4 C41 C40 -110.4(3)
C45 V4 C41 C40 135.5(4)
C44 V4 C41 C40 175.2(3)
C46 V4 C41 C40 36.7(8)
C43 V4 C41 C40 -148.7(3)
C37 V4 C41 C40 117.4(4)
C38 V4 C41 C40 78.7(3)
C39 V4 C41 C40 37.2(3)
C47 V4 C41 C37 -154.5(3)
C48 V4 C41 C37 168.6(3)
C42 V4 C41 C37 132.2(3)
C45 V4 C41 C37 18.0(5)
C44 V4 C41 C37 57.7(3)
C46 V4 C41 C37 -80.8(7)
C43 V4 C41 C37 93.9(3)
C38 V4 C41 C37 -38.8(3)
C40 V4 C41 C37 -117.4(4)
C39 V4 C41 C37 -80.2(3)
C47 V4 C42 C48 -22.4(3)
C45 V4 C42 C48 -91.3(3)
C44 V4 C42 C48 -123.0(3)
C46 V4 C42 C48 -53.9(3)
C43 V4 C42 C48 -145.2(4)
C41 V4 C42 C48 117.2(3)
C37 V4 C42 C48 149.7(3)
C38 V4 C42 C48 141.4(5)
C40 V4 C42 C48 80.9(3)
C39 V4 C42 C48 63.3(4)
C47 V4 C42 C43 122.9(3)
C48 V4 C42 C43 145.2(4)
C45 V4 C42 C43 54.0(3)
C44 V4 C42 C43 22.2(3)
C46 V4 C42 C43 91.3(3)
C41 V4 C42 C43 -97.5(3)
C37 V4 C42 C43 -65.0(3)
C38 V4 C42 C43 -73.4(6)
C40 V4 C42 C43 -133.8(3)
C39 V4 C42 C43 -151.5(3)
C48 C42 C43 C44 -0.5(8)
V4 C42 C43 C44 -44.9(4)
C48 C42 C43 V4 44.5(5)
C47 V4 C43 C42 -52.5(3)
C48 V4 C43 C42 -21.4(3)
C45 V4 C43 C42 -121.4(3)
C44 V4 C43 C42 -144.2(4)
C46 V4 C43 C42 -90.5(3)
C41 V4 C43 C42 91.0(3)
C37 V4 C43 C42 129.2(3)
C38 V4 C43 C42 153.6(3)
C40 V4 C43 C42 66.4(4)
C39 V4 C43 C42 108.9(7)
C47 V4 C43 C44 91.6(3)
C48 V4 C43 C44 122.8(3)
C42 V4 C43 C44 144.2(4)
C45 V4 C43 C44 22.8(3)
C46 V4 C43 C44 53.7(3)
C41 V4 C43 C44 -124.8(3)
C37 V4 C43 C44 -86.6(3)
C38 V4 C43 C44 -62.2(4)
C40 V4 C43 C44 -149.4(3)
C39 V4 C43 C44 -106.9(6)
C42 C43 C44 C45 -0.8(7)
V4 C43 C44 C45 -45.7(4)
C42 C43 C44 V4 44.9(4)
C47 V4 C44 C43 -90.4(3)
C48 V4 C44 C43 -52.6(3)
C42 V4 C44 C43 -22.1(3)
C45 V4 C44 C43 -143.3(4)
C46 V4 C44 C43 -121.8(3)
C41 V4 C44 C43 69.6(3)
C37 V4 C44 C43 100.7(3)
C38 V4 C44 C43 137.0(3)
C40 V4 C44 C43 77.1(5)
C39 V4 C44 C43 151.8(3)
C47 V4 C44 C45 52.8(3)
C48 V4 C44 C45 90.7(3)
C42 V4 C44 C45 121.1(3)
C46 V4 C44 C45 21.5(3)
C43 V4 C44 C45 143.3(4)
C41 V4 C44 C45 -147.1(3)
C37 V4 C44 C45 -116.0(3)
C38 V4 C44 C45 -79.7(3)
C40 V4 C44 C45 -139.6(4)
C39 V4 C44 C45 -65.0(4)
C43 C44 C45 C46 1.4(7)
V4 C44 C45 C46 -44.4(5)
C43 C44 C45 V4 45.8(4)
C47 V4 C45 C46 22.4(3)
C48 V4 C45 C46 53.9(3)
C42 V4 C45 C46 91.1(3)
C44 V4 C45 C46 145.1(4)
C43 V4 C45 C46 122.4(3)
C41 V4 C45 C46 -152.5(4)
C37 V4 C45 C46 -140.9(3)
C38 V4 C45 C46 -104.7(3)
C40 V4 C45 C46 -71.3(5)
C39 V4 C45 C46 -72.5(3)
C47 V4 C45 C44 -122.7(3)
C48 V4 C45 C44 -91.2(3)
C42 V4 C45 C44 -54.1(3)
C46 V4 C45 C44 -145.1(4)
C43 V4 C45 C44 -22.7(3)
C41 V4 C45 C44 62.3(4)
C37 V4 C45 C44 74.0(3)
C38 V4 C45 C44 110.2(3)
C40 V4 C45 C44 143.6(4)
C39 V4 C45 C44 142.4(3)
C44 C45 C46 C47 -0.5(8)
V4 C45 C46 C47 -44.9(5)
C44 C45 C46 V4 44.3(4)
C47 V4 C46 C45 -144.1(5)
C48 V4 C46 C45 -121.6(3)
C42 V4 C46 C45 -90.6(3)
C44 V4 C46 C45 -21.8(3)
C43 V4 C46 C45 -53.1(3)
C41 V4 C46 C45 121.6(7)
C37 V4 C46 C45 59.8(4)
C38 V4 C46 C45 84.1(3)
C40 V4 C46 C45 148.9(3)
C39 V4 C46 C45 121.2(3)
C48 V4 C46 C47 22.5(3)
C42 V4 C46 C47 53.5(3)
C45 V4 C46 C47 144.1(5)
C44 V4 C46 C47 122.3(3)
C43 V4 C46 C47 91.0(3)
C41 V4 C46 C47 -94.3(7)
C37 V4 C46 C47 -156.1(3)
C38 V4 C46 C47 -131.8(3)
C40 V4 C46 C47 -67.0(4)
C39 V4 C46 C47 -94.7(3)
C45 C46 C47 C48 -0.4(8)
V4 C46 C47 C48 -45.4(5)
C45 C46 C47 V4 45.0(5)
C42 V4 C47 C48 22.0(3)
C45 V4 C47 C48 121.6(3)
C44 V4 C47 C48 90.5(3)
C46 V4 C47 C48 143.7(5)
C43 V4 C47 C48 52.8(3)
C41 V4 C47 C48 -62.5(4)
C37 V4 C47 C48 -133.4(6)
C38 V4 C47 C48 -151.1(3)
C40 V4 C47 C48 -84.5(3)
C39 V4 C47 C48 -121.8(3)
C48 V4 C47 C46 -143.7(5)
C42 V4 C47 C46 -121.7(4)
C45 V4 C47 C46 -22.1(3)
C44 V4 C47 C46 -53.2(3)
C43 V4 C47 C46 -91.0(3)
C41 V4 C47 C46 153.8(3)
C37 V4 C47 C46 82.9(7)
C38 V4 C47 C46 65.1(4)
C40 V4 C47 C46 131.8(3)
C39 V4 C47 C46 94.5(3)
C43 C42 C48 C47 0.7(8)
V4 C42 C48 C47 45.2(5)
C43 C42 C48 V4 -44.5(5)
C46 C47 C48 C42 0.2(8)
V4 C47 C48 C42 -45.3(5)
C46 C47 C48 V4 45.5(5)
C47 V4 C48 C42 144.1(5)
C45 V4 C48 C42 90.4(3)
C44 V4 C48 C42 52.5(3)
C46 V4 C48 C42 121.6(3)
C43 V4 C48 C42 21.6(3)
C41 V4 C48 C42 -74.7(3)
C37 V4 C48 C42 -60.3(5)
C38 V4 C48 C42 -149.7(4)
C40 V4 C48 C42 -110.0(3)
C39 V4 C48 C42 -143.7(3)
C42 V4 C48 C47 -144.1(5)
C45 V4 C48 C47 -53.7(3)
C44 V4 C48 C47 -91.6(3)
C46 V4 C48 C47 -22.6(3)
C43 V4 C48 C47 -122.6(3)
C41 V4 C48 C47 141.2(3)
C37 V4 C48 C47 155.5(4)
C38 V4 C48 C47 66.2(5)
C40 V4 C48 C47 105.9(3)
C39 V4 C48 C47 72.2(4)
O3 As3 C49 C53 -66.2(4)
C61 As3 C49 C53 -168.3(4)
O3 As3 C49 C50 121.8(4)
C61 As3 C49 C50 19.6(4)
O3 As3 C49 V5 -151.3(2)
C61 As3 C49 V5 106.6(2)
C57 V5 C49 C53 67.2(14)
C54 V5 C49 C53 -132.8(3)
C56 V5 C49 C53 151.7(4)
C58 V5 C49 C53 -23.8(5)
C55 V5 C49 C53 -169.4(3)
C60 V5 C49 C53 -94.9(3)
C59 V5 C49 C53 -60.1(4)
C50 V5 C49 C53 115.7(4)
C52 V5 C49 C53 37.4(3)
C51 V5 C49 C53 78.7(3)
C57 V5 C49 C50 -48.5(14)
C54 V5 C49 C50 111.5(3)
C56 V5 C49 C50 36.0(5)
C58 V5 C49 C50 -139.5(5)
C55 V5 C49 C50 74.9(3)
C60 V5 C49 C50 149.4(3)
C59 V5 C49 C50 -175.8(3)
C53 V5 C49 C50 -115.7(4)
C52 V5 C49 C50 -78.3(3)
C51 V5 C49 C50 -37.0(3)
C57 V5 C49 As3 -171.7(13)
C54 V5 C49 As3 -11.6(3)
C56 V5 C49 As3 -87.1(5)
C58 V5 C49 As3 97.4(5)
C55 V5 C49 As3 -48.2(3)
C60 V5 C49 As3 26.3(3)
C59 V5 C49 As3 61.1(3)
C53 V5 C49 As3 121.2(4)
C50 V5 C49 As3 -123.1(4)
C52 V5 C49 As3 158.6(3)
C51 V5 C49 As3 -160.1(3)
C53 C49 C50 C51 0.3(5)
As3 C49 C50 C51 173.5(3)
V5 C49 C50 C51 63.2(3)
C53 C49 C50 V5 -63.0(3)
As3 C49 C50 V5 110.3(3)
C57 V5 C50 C51 47.5(5)
C54 V5 C50 C51 163.8(3)
C56 V5 C50 C51 85.8(4)
C58 V5 C50 C51 -2.2(8)
C55 V5 C50 C51 126.7(3)
C60 V5 C50 C51 -160.3(3)
C59 V5 C50 C51 -107.6(6)
C53 V5 C50 C51 -78.7(3)
C49 V5 C50 C51 -117.0(4)
C52 V5 C50 C51 -36.6(3)
C57 V5 C50 C49 164.5(4)
C54 V5 C50 C49 -79.2(3)
C56 V5 C50 C49 -157.2(4)
C58 V5 C50 C49 114.8(7)
C55 V5 C50 C49 -116.3(3)
C60 V5 C50 C49 -43.3(4)
C59 V5 C50 C49 9.4(7)
C53 V5 C50 C49 38.3(2)
C52 V5 C50 C49 80.4(3)
C51 V5 C50 C49 117.0(4)
C49 C50 C51 C52 0.1(5)
V5 C50 C51 C52 62.5(3)
C49 C50 C51 V5 -62.4(3)
C57 V5 C51 C52 96.8(4)
C54 V5 C51 C52 -145.0(3)
C56 V5 C51 C52 137.7(4)
C58 V5 C51 C52 61.3(4)
C55 V5 C51 C52 177.1(3)
C60 V5 C51 C52 -57.4(9)
C59 V5 C51 C52 22.9(5)
C53 V5 C51 C52 -37.3(3)
C49 V5 C51 C52 -80.0(3)
C50 V5 C51 C52 -117.7(4)
C57 V5 C51 C50 -145.4(4)
C54 V5 C51 C50 -27.3(5)
C56 V5 C51 C50 -104.6(4)
C58 V5 C51 C50 179.0(4)
C55 V5 C51 C50 -65.2(4)
C60 V5 C51 C50 60.4(9)
C59 V5 C51 C50 140.6(4)
C53 V5 C51 C50 80.4(3)
C49 V5 C51 C50 37.7(3)
C52 V5 C51 C50 117.7(4)
C50 C51 C52 C53 -0.5(5)
V5 C51 C52 C53 61.9(3)
C50 C51 C52 V5 -62.3(3)
C57 V5 C52 C51 -92.7(4)
C54 V5 C52 C51 108.7(6)
C56 V5 C52 C51 -55.2(5)
C58 V5 C52 C51 -130.0(4)
C55 V5 C52 C51 -6.1(7)
C60 V5 C52 C51 161.0(3)
C59 V5 C52 C51 -166.1(3)
C53 V5 C52 C51 117.4(4)
C49 V5 C52 C51 79.4(3)
C50 V5 C52 C51 36.9(2)
C57 V5 C52 C53 149.9(4)
C54 V5 C52 C53 -8.7(8)
C56 V5 C52 C53 -172.6(5)
C58 V5 C52 C53 112.6(4)
C55 V5 C52 C53 -123.5(6)
C60 V5 C52 C53 43.6(4)
C59 V5 C52 C53 76.6(4)
C49 V5 C52 C53 -38.0(3)
C50 V5 C52 C53 -80.4(3)
C51 V5 C52 C53 -117.4(4)
C51 C52 C53 C49 0.6(5)
V5 C52 C53 C49 63.5(3)
C51 C52 C53 V5 -62.9(3)
C50 C49 C53 C52 -0.5(5)
As3 C49 C53 C52 -173.9(3)
V5 C49 C53 C52 -64.1(3)
C50 C49 C53 V5 63.6(3)
As3 C49 C53 V5 -109.8(3)
C57 V5 C53 C52 -43.1(5)
C54 V5 C53 C52 176.4(3)
C56 V5 C53 C52 20.2(13)
C58 V5 C53 C52 -77.3(4)
C55 V5 C53 C52 136.3(4)
C60 V5 C53 C52 -149.0(3)
C59 V5 C53 C52 -112.5(3)
C49 V5 C53 C52 116.5(4)
C50 V5 C53 C52 78.4(3)
C51 V5 C53 C52 36.7(3)
C57 V5 C53 C49 -159.7(4)
C54 V5 C53 C49 59.9(3)
C56 V5 C53 C49 -96.3(12)
C58 V5 C53 C49 166.2(3)
C55 V5 C53 C49 19.8(5)
C60 V5 C53 C49 94.5(3)
C59 V5 C53 C49 131.0(3)
C50 V5 C53 C49 -38.1(2)
C52 V5 C53 C49 -116.5(4)
C51 V5 C53 C49 -79.8(3)
C57 V5 C54 C60 -86.8(5)
C56 V5 C54 C60 -120.9(5)
C58 V5 C54 C60 -50.1(4)
C55 V5 C54 C60 -145.8(6)
C59 V5 C54 C60 -20.2(4)
C53 V5 C54 C60 66.3(4)
C49 V5 C54 C60 98.4(3)
C50 V5 C54 C60 135.3(3)
C52 V5 C54 C60 72.5(7)
C51 V5 C54 C60 152.3(4)
C57 V5 C54 C55 59.0(5)
C56 V5 C54 C55 24.9(4)
C58 V5 C54 C55 95.7(5)
C60 V5 C54 C55 145.8(6)
C59 V5 C54 C55 125.6(5)
C53 V5 C54 C55 -147.9(4)
C49 V5 C54 C55 -115.8(4)
C50 V5 C54 C55 -78.9(4)
C52 V5 C54 C55 -141.7(6)
C51 V5 C54 C55 -61.9(5)
C60 C54 C55 C56 -0.9(9)
V5 C54 C55 C56 -45.7(5)
C60 C54 C55 V5 44.7(5)
C57 V5 C55 C54 -117.7(5)
C56 V5 C55 C54 -141.7(6)
C58 V5 C55 C54 -86.1(4)
C60 V5 C55 C54 -21.1(4)
C59 V5 C55 C54 -49.8(4)
C53 V5 C55 C54 62.7(6)
C49 V5 C55 C54 75.6(4)
C50 V5 C55 C54 111.8(4)
C52 V5 C55 C54 149.1(4)
C51 V5 C55 C54 144.9(3)
C57 V5 C55 C56 24.0(5)
C54 V5 C55 C56 141.7(6)
C58 V5 C55 C56 55.6(5)
C60 V5 C55 C56 120.6(5)
C59 V5 C55 C56 91.9(5)
C53 V5 C55 C56 -155.6(5)
C49 V5 C55 C56 -142.7(4)
C50 V5 C55 C56 -106.5(4)
C52 V5 C55 C56 -69.3(7)
C51 V5 C55 C56 -73.4(5)
C54 C55 C56 C57 1.6(9)
V5 C55 C56 C57 -44.6(5)
C54 C55 C56 V5 46.2(5)
C54 V5 C56 C57 119.0(5)
C58 V5 C56 C57 22.0(4)
C55 V5 C56 C57 142.1(6)
C60 V5 C56 C57 87.9(5)
C59 V5 C56 C57 51.6(5)
C53 V5 C56 C57 -81.6(12)
C49 V5 C56 C57 -155.4(4)
C50 V5 C56 C57 -133.5(4)
C52 V5 C56 C57 -66.7(5)
C51 V5 C56 C57 -96.3(4)
C57 V5 C56 C55 -142.1(6)
C54 V5 C56 C55 -23.1(4)
C58 V5 C56 C55 -120.2(4)
C60 V5 C56 C55 -54.3(4)
C59 V5 C56 C55 -90.5(4)
C53 V5 C56 C55 136.2(10)
C49 V5 C56 C55 62.4(5)
C50 V5 C56 C55 84.3(4)
C52 V5 C56 C55 151.1(3)
C51 V5 C56 C55 121.5(4)
C55 C56 C57 C58 -1.8(11)
V5 C56 C57 C58 -46.6(7)
C55 C56 C57 V5 44.9(5)
C54 V5 C57 C58 86.8(5)
C56 V5 C57 C58 143.5(6)
C55 V5 C57 C58 119.2(5)
C60 V5 C57 C58 49.8(5)
C59 V5 C57 C58 20.1(4)
C53 V5 C57 C58 -61.1(5)
C49 V5 C57 C58 -112.8(12)
C50 V5 C57 C58 -149.8(4)
C52 V5 C57 C58 -86.0(4)
C51 V5 C57 C58 -123.2(4)
C54 V5 C57 C56 -56.7(5)
C58 V5 C57 C56 -143.5(6)
C55 V5 C57 C56 -24.3(4)
C60 V5 C57 C56 -93.7(5)
C59 V5 C57 C56 -123.4(5)
C53 V5 C57 C56 155.4(4)
C49 V5 C57 C56 103.7(12)
C50 V5 C57 C56 66.7(5)
C52 V5 C57 C56 130.5(4)
C51 V5 C57 C56 93.3(4)
C56 C57 C58 C59 1.9(12)
V5 C57 C58 C59 -44.2(7)
C56 C57 C58 V5 46.1(6)
C54 V5 C58 C57 -94.8(5)
C56 V5 C58 C57 -23.6(4)
C55 V5 C58 C57 -57.7(5)
C60 V5 C58 C57 -124.6(5)
C59 V5 C58 C57 -147.0(7)
C53 V5 C58 C57 138.3(4)
C49 V5 C58 C57 153.5(4)
C50 V5 C58 C57 72.2(8)
C52 V5 C58 C57 102.2(4)
C51 V5 C58 C57 70.7(5)
C57 V5 C58 C59 147.0(7)
C54 V5 C58 C59 52.2(5)
C56 V5 C58 C59 123.4(5)
C55 V5 C58 C59 89.3(5)
C60 V5 C58 C59 22.4(4)
C53 V5 C58 C59 -74.6(5)
C49 V5 C58 C59 -59.5(6)
C50 V5 C58 C59 -140.8(6)
C52 V5 C58 C59 -110.8(4)
C51 V5 C58 C59 -142.3(4)
C57 C58 C59 C60 -2.0(12)
V5 C58 C59 C60 -45.3(6)
C57 C58 C59 V5 43.4(7)
C57 V5 C59 C60 122.8(5)
C54 V5 C59 C60 20.6(4)
C56 V5 C59 C60 90.5(5)
C58 V5 C59 C60 143.2(7)
C55 V5 C59 C60 50.1(4)
C53 V5 C59 C60 -102.2(4)
C49 V5 C59 C60 -70.3(5)
C50 V5 C59 C60 -76.8(7)
C52 V5 C59 C60 -138.0(4)
C51 V5 C59 C60 -152.1(4)
C57 V5 C59 C58 -20.3(4)
C54 V5 C59 C58 -122.5(5)
C56 V5 C59 C58 -52.7(5)
C55 V5 C59 C58 -93.0(5)
C60 V5 C59 C58 -143.2(7)
C53 V5 C59 C58 114.7(4)
C49 V5 C59 C58 146.6(4)
C50 V5 C59 C58 140.0(6)
C52 V5 C59 C58 78.8(5)
C51 V5 C59 C58 64.8(6)
C58 C59 C60 C54 1.6(11)
V5 C59 C60 C54 -43.6(6)
C58 C59 C60 V5 45.2(6)
C55 C54 C60 C59 -0.4(10)
V5 C54 C60 C59 44.2(6)
C55 C54 C60 V5 -44.6(5)
C57 V5 C60 C59 -52.0(5)
C54 V5 C60 C59 -146.7(6)
C56 V5 C60 C59 -91.7(5)
C58 V5 C60 C59 -22.5(4)
C55 V5 C60 C59 -125.6(5)
C53 V5 C60 C59 85.1(4)
C49 V5 C60 C59 123.3(4)
C50 V5 C60 C59 148.4(4)
C52 V5 C60 C59 60.0(5)
C51 V5 C60 C59 103.0(8)
C57 V5 C60 C54 94.8(4)
C56 V5 C60 C54 55.0(5)
C58 V5 C60 C54 124.3(4)
C55 V5 C60 C54 21.1(3)
C59 V5 C60 C54 146.7(6)
C53 V5 C60 C54 -128.2(3)
C49 V5 C60 C54 -90.0(3)
C50 V5 C60 C54 -64.9(4)
C52 V5 C60 C54 -153.3(3)
C51 V5 C60 C54 -110.3(8)
O3 As3 C61 C62 -23.8(4)
C49 As3 C61 C62 76.5(4)
O3 As3 C61 C65 155.9(3)
C49 As3 C61 C65 -103.8(4)
O3 As3 C61 V6 68.0(2)
C49 As3 C61 V6 168.2(2)
C71 V6 C61 C62 13.0(6)
C72 V6 C61 C62 56.3(4)
C70 V6 C61 C62 -103.9(7)
C68 V6 C61 C62 165.7(3)
C69 V6 C61 C62 -160.2(3)
C66 V6 C61 C62 91.3(3)
C67 V6 C61 C62 128.7(3)
C65 V6 C61 C62 -115.2(4)
C64 V6 C61 C62 -78.7(3)
C63 V6 C61 C62 -36.7(3)
C71 V6 C61 C65 128.2(5)
C72 V6 C61 C65 171.5(3)
C70 V6 C61 C65 11.3(8)
C68 V6 C61 C65 -79.1(3)
C69 V6 C61 C65 -45.1(4)
C66 V6 C61 C65 -153.5(3)
C67 V6 C61 C65 -116.1(3)
C64 V6 C61 C65 36.5(3)
C62 V6 C61 C65 115.2(4)
C63 V6 C61 C65 78.5(3)
C71 V6 C61 As3 -111.9(5)
C72 V6 C61 As3 -68.5(3)
C70 V6 C61 As3 131.2(7)
C68 V6 C61 As3 40.8(3)
C69 V6 C61 As3 74.9(4)
C66 V6 C61 As3 -33.6(3)
C67 V6 C61 As3 3.9(3)
C65 V6 C61 As3 119.9(4)
C64 V6 C61 As3 156.5(3)
C62 V6 C61 As3 -124.9(4)
C63 V6 C61 As3 -161.5(3)
C65 C61 C62 C63 -0.2(5)
As3 C61 C62 C63 179.6(3)
V6 C61 C62 C63 63.2(3)
C65 C61 C62 V6 -63.3(3)
As3 C61 C62 V6 116.4(3)
C71 V6 C62 C63 69.3(4)
C72 V6 C62 C63 106.4(3)
C70 V6 C62 C63 30.9(5)
C68 V6 C62 C63 -141.5(4)
C69 V6 C62 C63 -54.8(9)
C66 V6 C62 C63 144.8(3)
C67 V6 C62 C63 -179.6(3)
C65 V6 C62 C63 -78.5(3)
C61 V6 C62 C63 -117.2(4)
C64 V6 C62 C63 -37.1(3)
C71 V6 C62 C61 -173.4(3)
C72 V6 C62 C61 -136.3(3)
C70 V6 C62 C61 148.1(4)
C68 V6 C62 C61 -24.2(5)
C69 V6 C62 C61 62.4(9)
C66 V6 C62 C61 -97.9(3)
C67 V6 C62 C61 -62.3(3)
C65 V6 C62 C61 38.7(3)
C64 V6 C62 C61 80.2(3)
C63 V6 C62 C61 117.2(4)
C61 C62 C63 C64 -0.1(5)
V6 C62 C63 C64 62.2(3)
C61 C62 C63 V6 -62.3(3)
C71 V6 C63 C62 -121.8(3)
C72 V6 C63 C62 -83.4(3)
C70 V6 C63 C62 -161.0(3)
C68 V6 C63 C62 109.6(6)
C69 V6 C63 C62 162.0(3)
C66 V6 C63 C62 -47.3(4)
C67 V6 C63 C62 0.9(6)
C65 V6 C63 C62 80.5(3)
C61 V6 C63 C62 37.5(3)
C64 V6 C63 C62 117.9(4)
C71 V6 C63 C64 120.3(3)
C72 V6 C63 C64 158.8(3)
C70 V6 C63 C64 81.1(3)
C68 V6 C63 C64 -8.3(7)
C69 V6 C63 C64 44.2(4)
C66 V6 C63 C64 -165.1(3)
C67 V6 C63 C64 -116.9(5)
C65 V6 C63 C64 -37.3(3)
C61 V6 C63 C64 -80.3(3)
C62 V6 C63 C64 -117.9(4)
C62 C63 C64 C65 0.3(5)
V6 C63 C64 C65 62.7(3)
C62 C63 C64 V6 -62.5(3)
C71 V6 C64 C65 172.6(3)
C72 V6 C64 C65 -149.9(3)
C70 V6 C64 C65 134.2(3)
C68 V6 C64 C65 60.0(4)
C69 V6 C64 C65 95.1(3)
C66 V6 C64 C65 -73.6(8)
C67 V6 C64 C65 19.9(5)
C61 V6 C64 C65 -37.8(3)
C62 V6 C64 C65 -79.9(3)
C63 V6 C64 C65 -116.3(4)
C71 V6 C64 C63 -71.0(4)
C72 V6 C64 C63 -33.5(5)
C70 V6 C64 C63 -109.5(3)
C68 V6 C64 C63 176.4(3)
C69 V6 C64 C63 -148.5(3)
C66 V6 C64 C63 42.8(8)
C67 V6 C64 C63 136.3(4)
C65 V6 C64 C63 116.3(4)
C61 V6 C64 C63 78.6(3)
C62 V6 C64 C63 36.4(3)
C63 C64 C65 C61 -0.4(5)
V6 C64 C65 C61 63.0(3)
C63 C64 C65 V6 -63.4(3)
C62 C61 C65 C64 0.3(5)
As3 C61 C65 C64 -179.4(3)
V6 C61 C65 C64 -63.8(3)
C62 C61 C65 V6 64.1(3)
As3 C61 C65 V6 -115.6(3)
C71 V6 C65 C64 -14.0(6)
C72 V6 C65 C64 94.8(7)
C70 V6 C65 C64 -58.2(4)
C68 V6 C65 C64 -131.5(3)
C69 V6 C65 C64 -94.3(4)
C66 V6 C65 C64 156.2(3)
C67 V6 C65 C64 -168.5(3)
C61 V6 C65 C64 117.4(4)
C62 V6 C65 C64 79.2(3)
C63 V6 C65 C64 37.8(3)
C71 V6 C65 C61 -131.4(4)
C72 V6 C65 C61 -22.5(8)
C70 V6 C65 C61 -175.6(3)
C68 V6 C65 C61 111.1(3)
C69 V6 C65 C61 148.3(3)
C66 V6 C65 C61 38.8(4)
C67 V6 C65 C61 74.1(3)
C64 V6 C65 C61 -117.4(4)
C62 V6 C65 C61 -38.2(3)
C63 V6 C65 C61 -79.5(3)
C71 V6 C66 C67 -122.9(4)
C72 V6 C66 C67 -144.7(5)
C70 V6 C66 C67 -90.0(4)
C68 V6 C66 C67 -22.1(3)
C69 V6 C66 C67 -51.9(3)
C65 V6 C66 C67 62.0(4)
C61 V6 C66 C67 85.1(3)
C64 V6 C66 C67 117.1(7)
C62 V6 C66 C67 122.8(3)
C63 V6 C66 C67 149.0(3)
C71 V6 C66 C72 21.9(3)
C70 V6 C66 C72 54.7(3)
C68 V6 C66 C72 122.7(3)
C69 V6 C66 C72 92.9(3)
C67 V6 C66 C72 144.7(5)
C65 V6 C66 C72 -153.2(3)
C61 V6 C66 C72 -130.1(3)
C64 V6 C66 C72 -98.1(7)
C62 V6 C66 C72 -92.4(3)
C63 V6 C66 C72 -66.3(4)
C72 C66 C67 C68 0.4(8)
V6 C66 C67 C68 44.6(5)
C72 C66 C67 V6 -44.2(5)
C71 V6 C67 C66 53.0(3)
C72 V6 C67 C66 21.9(3)
C70 V6 C67 C66 92.0(3)
C68 V6 C67 C66 144.5(5)
C69 V6 C67 C66 123.4(3)
C65 V6 C67 C66 -138.9(3)
C61 V6 C67 C66 -102.8(3)
C64 V6 C67 C66 -151.4(4)
C62 V6 C67 C66 -70.5(3)
C63 V6 C67 C66 -71.1(5)
C71 V6 C67 C68 -91.5(3)
C72 V6 C67 C68 -122.6(4)
C70 V6 C67 C68 -52.4(3)
C69 V6 C67 C68 -21.1(3)
C66 V6 C67 C68 -144.5(5)
C65 V6 C67 C68 76.7(3)
C61 V6 C67 C68 112.7(3)
C64 V6 C67 C68 64.1(5)
C62 V6 C67 C68 145.1(3)
C63 V6 C67 C68 144.5(4)
C66 C67 C68 C69 0.0(9)
V6 C67 C68 C69 44.8(5)
C66 C67 C68 V6 -44.8(5)
C71 V6 C68 C69 -54.6(3)
C72 V6 C68 C69 -92.7(3)
C70 V6 C68 C69 -22.5(3)
C66 V6 C68 C69 -123.6(3)
C67 V6 C68 C69 -145.4(5)
C65 V6 C68 C69 100.4(3)
C61 V6 C68 C69 137.5(3)
C64 V6 C68 C69 69.2(4)
C62 V6 C68 C69 152.7(3)
C63 V6 C68 C69 75.0(6)
C71 V6 C68 C67 90.9(3)
C72 V6 C68 C67 52.7(3)
C70 V6 C68 C67 122.9(4)
C69 V6 C68 C67 145.4(5)
C66 V6 C68 C67 21.8(3)
C65 V6 C68 C67 -114.2(3)
C61 V6 C68 C67 -77.1(3)
C64 V6 C68 C67 -145.3(3)
C62 V6 C68 C67 -61.9(4)
C63 V6 C68 C67 -139.6(5)
C67 C68 C69 C70 0.1(9)
V6 C68 C69 C70 44.8(5)
C67 C68 C69 V6 -44.7(5)
C71 V6 C69 C68 121.7(4)
C72 V6 C69 C68 89.4(3)
C70 V6 C69 C68 144.2(5)
C66 V6 C69 C68 51.8(3)
C67 V6 C69 C68 21.5(3)
C65 V6 C69 C68 -87.8(3)
C61 V6 C69 C68 -61.5(4)
C64 V6 C69 C68 -124.9(3)
C62 V6 C69 C68 -109.0(8)
C63 V6 C69 C68 -150.2(3)
C71 V6 C69 C70 -22.5(4)
C72 V6 C69 C70 -54.8(4)
C68 V6 C69 C70 -144.2(5)
C66 V6 C69 C70 -92.4(4)
C67 V6 C69 C70 -122.7(4)
C65 V6 C69 C70 128.1(3)
C61 V6 C69 C70 154.3(3)
C64 V6 C69 C70 90.9(4)
C62 V6 C69 C70 106.8(8)
C63 V6 C69 C70 65.6(4)
C68 C69 C70 C71 -1.1(9)
V6 C69 C70 C71 44.0(5)
C68 C69 C70 V6 -45.2(5)
C71 V6 C70 C69 144.4(6)
C72 V6 C70 C69 121.1(4)
C68 V6 C70 C69 21.7(3)
C66 V6 C70 C69 89.7(4)
C67 V6 C70 C69 52.5(4)
C65 V6 C70 C69 -67.4(4)
C61 V6 C70 C69 -75.6(8)
C64 V6 C70 C69 -98.1(4)
C62 V6 C70 C69 -153.7(3)
C63 V6 C70 C69 -134.9(3)
C72 V6 C70 C71 -23.3(4)
C68 V6 C70 C71 -122.7(4)
C69 V6 C70 C71 -144.4(6)
C66 V6 C70 C71 -54.8(4)
C67 V6 C70 C71 -91.9(4)
C65 V6 C70 C71 148.1(3)
C61 V6 C70 C71 139.9(6)
C64 V6 C70 C71 117.5(4)
C62 V6 C70 C71 61.8(5)
C63 V6 C70 C71 80.6(4)
C69 C70 C71 C72 1.8(9)
V6 C70 C71 C72 46.1(5)
C69 C70 C71 V6 -44.3(5)
C70 V6 C71 C72 -142.3(6)
C68 V6 C71 C72 -89.7(4)
C69 V6 C71 C72 -120.3(4)
C66 V6 C71 C72 -21.6(3)
C67 V6 C71 C72 -52.1(4)
C65 V6 C71 C72 151.3(4)
C61 V6 C71 C72 64.8(6)
C64 V6 C71 C72 142.2(3)
C62 V6 C71 C72 73.5(4)
C63 V6 C71 C72 107.3(4)
C72 V6 C71 C70 142.3(6)
C68 V6 C71 C70 52.6(4)
C69 V6 C71 C70 22.1(4)
C66 V6 C71 C70 120.7(4)
C67 V6 C71 C70 90.2(4)
C65 V6 C71 C70 -66.4(6)
C61 V6 C71 C70 -152.8(4)
C64 V6 C71 C70 -75.5(4)
C62 V6 C71 C70 -144.2(3)
C63 V6 C71 C70 -110.3(4)
C67 C66 C72 C71 0.0(9)
V6 C66 C72 C71 -44.5(5)
C67 C66 C72 V6 44.5(5)
C70 C71 C72 C66 -1.2(9)
V6 C71 C72 C66 44.8(5)
C70 C71 C72 V6 -46.0(5)
C71 V6 C72 C66 -145.0(5)
C70 V6 C72 C66 -121.2(4)
C68 V6 C72 C66 -52.6(3)
C69 V6 C72 C66 -89.2(3)
C67 V6 C72 C66 -21.7(3)
C65 V6 C72 C66 81.9(8)
C61 V6 C72 C66 65.4(4)
C64 V6 C72 C66 152.5(3)
C62 V6 C72 C66 95.8(3)
C63 V6 C72 C66 132.2(3)
C70 V6 C72 C71 23.8(4)
C68 V6 C72 C71 92.5(4)
C69 V6 C72 C71 55.8(4)
C66 V6 C72 C71 145.0(5)
C67 V6 C72 C71 123.4(4)
C65 V6 C72 C71 -133.1(7)
C61 V6 C72 C71 -149.6(3)
C64 V6 C72 C71 -62.4(5)
C62 V6 C72 C71 -119.1(4)
C63 V6 C72 C71 -82.7(4)
O4 As4 C73 C74 -89.1(4)
C85 As4 C73 C74 170.3(4)
O4 As4 C73 C77 92.4(4)
C85 As4 C73 C77 -8.3(4)
O4 As4 C73 V7 -176.4(2)
C85 As4 C73 V7 83.0(3)
C81 V7 C73 C74 8.9(7)
C79 V7 C73 C74 -79.1(3)
C78 V7 C73 C74 -117.7(3)
C80 V7 C73 C74 -43.6(4)
C84 V7 C73 C74 -155.9(3)
C82 V7 C73 C74 120.4(5)
C83 V7 C73 C74 169.0(3)
C76 V7 C73 C74 78.8(3)
C77 V7 C73 C74 116.4(4)
C75 V7 C73 C74 37.4(3)
C81 V7 C73 C77 -107.5(6)
C79 V7 C73 C77 164.5(3)
C78 V7 C73 C77 125.9(3)
C80 V7 C73 C77 -160.0(3)
C84 V7 C73 C77 87.7(3)
C82 V7 C73 C77 4.0(6)
C83 V7 C73 C77 52.6(4)
C76 V7 C73 C77 -37.6(3)
C75 V7 C73 C77 -79.0(3)
C74 V7 C73 C77 -116.4(4)
C81 V7 C73 As4 126.1(6)
C79 V7 C73 As4 38.1(3)
C78 V7 C73 As4 -0.5(3)
C80 V7 C73 As4 73.6(3)
C84 V7 C73 As4 -38.7(3)
C82 V7 C73 As4 -122.4(5)
C83 V7 C73 As4 -73.8(4)
C76 V7 C73 As4 -163.9(3)
C77 V7 C73 As4 -126.3(4)
C75 V7 C73 As4 154.6(4)
C74 V7 C73 As4 117.2(4)
C77 C73 C74 C75 0.3(5)
As4 C73 C74 C75 -178.5(3)
V7 C73 C74 C75 -62.6(3)
C77 C73 C74 V7 62.9(3)
As4 C73 C74 V7 -115.9(3)
C81 V7 C74 C75 -59.2(4)
C79 V7 C74 C75 -132.6(3)
C78 V7 C74 C75 -169.7(3)
C80 V7 C74 C75 -94.6(4)
C84 V7 C74 C75 154.3(4)
C82 V7 C74 C75 -19.9(6)
C83 V7 C74 C75 83.9(8)
C76 V7 C74 C75 36.8(3)
C77 V7 C74 C75 78.9(3)
C73 V7 C74 C75 116.9(4)
C81 V7 C74 C73 -176.1(3)
C79 V7 C74 C73 110.5(3)
C78 V7 C74 C73 73.4(3)
C80 V7 C74 C73 148.5(3)
C84 V7 C74 C73 37.4(5)
C82 V7 C74 C73 -136.8(4)
C83 V7 C74 C73 -33.0(9)
C76 V7 C74 C73 -80.2(3)
C77 V7 C74 C73 -38.0(3)
C75 V7 C74 C73 -116.9(4)
C73 C74 C75 C76 0.0(5)
V7 C74 C75 C76 -62.5(4)
C73 C74 C75 V7 62.5(3)
C81 V7 C75 C76 -110.2(3)
C79 V7 C75 C76 176.5(3)
C78 V7 C75 C76 136.7(4)
C80 V7 C75 C76 -148.5(3)
C84 V7 C75 C76 27.9(9)
C82 V7 C75 C76 -73.6(4)
C83 V7 C75 C76 -38.3(4)
C77 V7 C75 C76 37.4(3)
C73 V7 C75 C76 80.1(3)
C74 V7 C75 C76 117.5(4)
C81 V7 C75 C74 132.3(3)
C79 V7 C75 C74 59.0(4)
C78 V7 C75 C74 19.2(6)
C80 V7 C75 C74 94.0(3)
C84 V7 C75 C74 -89.6(9)
C82 V7 C75 C74 168.9(3)
C83 V7 C75 C74 -155.8(3)
C76 V7 C75 C74 -117.5(4)
C77 V7 C75 C74 -80.1(3)
C73 V7 C75 C74 -37.4(3)
C74 C75 C76 C77 -0.3(6)
V7 C75 C76 C77 -63.1(3)
C74 C75 C76 V7 62.7(3)
C81 V7 C76 C75 79.1(4)
C79 V7 C76 C75 -8.0(7)
C78 V7 C76 C75 -123.1(6)
C80 V7 C76 C75 43.4(4)
C84 V7 C76 C75 -170.4(3)
C82 V7 C76 C75 116.7(3)
C83 V7 C76 C75 154.8(3)
C77 V7 C76 C75 -117.3(4)
C73 V7 C76 C75 -79.3(3)
C74 V7 C76 C75 -37.3(3)
C81 V7 C76 C77 -163.6(3)
C79 V7 C76 C77 109.3(6)
C78 V7 C76 C77 -5.8(7)
C80 V7 C76 C77 160.7(3)
C84 V7 C76 C77 -53.1(4)
C82 V7 C76 C77 -126.0(3)
C83 V7 C76 C77 -87.9(3)
C73 V7 C76 C77 38.0(3)
C75 V7 C76 C77 117.3(4)
C74 V7 C76 C77 80.1(3)
C75 C76 C77 C73 0.5(5)
V7 C76 C77 C73 -62.9(3)
C75 C76 C77 V7 63.4(4)
C74 C73 C77 C76 -0.5(5)
As4 C73 C77 C76 178.2(3)
V7 C73 C77 C76 62.8(3)
C74 C73 C77 V7 -63.3(3)
As4 C73 C77 V7 115.4(4)
C81 V7 C77 C76 26.9(5)
C79 V7 C77 C76 -142.4(4)
C78 V7 C77 C76 177.3(3)
C80 V7 C77 C76 -56.8(8)
C84 V7 C77 C76 140.5(4)
C82 V7 C77 C76 65.4(4)
C83 V7 C77 C76 102.5(3)
C73 V7 C77 C76 -116.4(4)
C75 V7 C77 C76 -36.8(3)
C74 V7 C77 C76 -78.9(3)
C81 V7 C77 C73 143.4(4)
C79 V7 C77 C73 -25.9(5)
C78 V7 C77 C73 -66.3(3)
C80 V7 C77 C73 59.6(8)
C84 V7 C77 C73 -103.1(3)
C82 V7 C77 C73 -178.1(3)
C83 V7 C77 C73 -141.1(3)
C76 V7 C77 C73 116.4(4)
C75 V7 C77 C73 79.6(3)
C74 V7 C77 C73 37.5(3)
C81 V7 C78 C84 90.6(3)
C79 V7 C78 C84 144.5(5)
C80 V7 C78 C84 122.1(4)
C82 V7 C78 C84 52.9(3)
C83 V7 C78 C84 21.8(3)
C76 V7 C78 C84 -68.5(6)
C77 V7 C78 C84 -72.4(3)
C73 V7 C78 C84 -106.6(3)
C75 V7 C78 C84 -154.7(4)
C74 V7 C78 C84 -142.2(3)
C81 V7 C78 C79 -53.8(4)
C80 V7 C78 C79 -22.4(3)
C84 V7 C78 C79 -144.5(5)
C82 V7 C78 C79 -91.5(4)
C83 V7 C78 C79 -122.6(4)
C76 V7 C78 C79 147.0(5)
C77 V7 C78 C79 143.1(3)
C73 V7 C78 C79 108.9(3)
C75 V7 C78 C79 60.9(5)
C74 V7 C78 C79 73.3(3)
C84 C78 C79 C80 1.2(8)
V7 C78 C79 C80 45.9(5)
C84 C78 C79 V7 -44.7(5)
C81 V7 C79 C80 -22.1(3)
C78 V7 C79 C80 -143.5(5)
C84 V7 C79 C80 -121.5(4)
C82 V7 C79 C80 -52.9(4)
C83 V7 C79 C80 -90.8(4)
C76 V7 C79 C80 72.8(6)
C77 V7 C79 C80 151.3(4)
C73 V7 C79 C80 135.0(3)
C75 V7 C79 C80 67.2(4)
C74 V7 C79 C80 98.5(3)
C81 V7 C79 C78 121.4(4)
C80 V7 C79 C78 143.5(5)
C84 V7 C79 C78 22.0(3)
C82 V7 C79 C78 90.6(4)
C83 V7 C79 C78 52.7(3)
C76 V7 C79 C78 -143.7(5)
C77 V7 C79 C78 -65.2(5)
C73 V7 C79 C78 -81.5(3)
C75 V7 C79 C78 -149.3(3)
C74 V7 C79 C78 -118.0(3)
C78 C79 C80 C81 -1.6(9)
V7 C79 C80 C81 44.1(5)
C78 C79 C80 V7 -45.7(5)
C81 V7 C80 C79 144.5(5)
C78 V7 C80 C79 22.9(3)
C84 V7 C80 C79 54.3(4)
C82 V7 C80 C79 122.7(4)
C83 V7 C80 C79 91.3(4)
C76 V7 C80 C79 -151.3(3)
C77 V7 C80 C79 -108.9(7)
C73 V7 C80 C79 -64.1(4)
C75 V7 C80 C79 -126.7(3)
C74 V7 C80 C79 -89.1(3)
C79 V7 C80 C81 -144.5(5)
C78 V7 C80 C81 -121.5(4)
C84 V7 C80 C81 -90.2(4)
C82 V7 C80 C81 -21.7(4)
C83 V7 C80 C81 -53.2(4)
C76 V7 C80 C81 64.2(5)
C77 V7 C80 C81 106.7(7)
C73 V7 C80 C81 151.4(3)
C75 V7 C80 C81 88.8(4)
C74 V7 C80 C81 126.4(4)
C79 C80 C81 C82 1.2(10)
V7 C80 C81 C82 45.4(6)
C79 C80 C81 V7 -44.3(5)
C79 V7 C81 C82 -123.0(4)
C78 V7 C81 C82 -91.0(4)
C80 V7 C81 C82 -145.0(6)
C84 V7 C81 C82 -53.2(4)
C83 V7 C81 C82 -22.7(4)
C76 V7 C81 C82 80.2(4)
C77 V7 C81 C82 63.5(5)
C73 V7 C81 C82 141.2(6)
C75 V7 C81 C82 116.2(4)
C74 V7 C81 C82 147.5(4)
C79 V7 C81 C80 21.9(3)
C78 V7 C81 C80 54.0(4)
C84 V7 C81 C80 91.8(4)
C82 V7 C81 C80 145.0(6)
C83 V7 C81 C80 122.3(4)
C76 V7 C81 C80 -134.9(4)
C77 V7 C81 C80 -151.6(4)
C73 V7 C81 C80 -73.8(7)
C75 V7 C81 C80 -98.9(4)
C74 V7 C81 C80 -67.6(4)
C80 C81 C82 C83 0.1(10)
V7 C81 C82 C83 45.5(6)
C80 C81 C82 V7 -45.4(6)
C79 V7 C82 C81 52.5(4)
C78 V7 C82 C81 90.9(4)
C80 V7 C82 C81 21.8(4)
C84 V7 C82 C81 122.1(4)
C83 V7 C82 C81 143.5(6)
C76 V7 C82 C81 -109.6(4)
C77 V7 C82 C81 -143.1(4)
C73 V7 C82 C81 -145.8(4)
C75 V7 C82 C81 -74.6(4)
C74 V7 C82 C81 -61.8(6)
C81 V7 C82 C83 -143.5(6)
C79 V7 C82 C83 -91.0(4)
C78 V7 C82 C83 -52.6(4)
C80 V7 C82 C83 -121.8(4)
C84 V7 C82 C83 -21.4(4)
C76 V7 C82 C83 106.8(4)
C77 V7 C82 C83 73.4(4)
C73 V7 C82 C83 70.6(6)
C75 V7 C82 C83 141.9(4)
C74 V7 C82 C83 154.6(4)
C81 C82 C83 C84 -1.2(10)
V7 C82 C83 C84 43.9(5)
C81 C82 C83 V7 -45.1(6)
C81 V7 C83 C84 -122.4(4)
C79 V7 C83 C84 -53.8(4)
C78 V7 C83 C84 -22.3(3)
C80 V7 C83 C84 -91.3(4)
C82 V7 C83 C84 -145.0(6)
C76 V7 C83 C84 132.5(3)
C77 V7 C83 C84 94.7(4)
C73 V7 C83 C84 65.2(4)
C75 V7 C83 C84 155.1(3)
C74 V7 C83 C84 90.2(8)
C81 V7 C83 C82 22.6(4)
C79 V7 C83 C82 91.1(4)
C78 V7 C83 C82 122.7(4)
C80 V7 C83 C82 53.7(4)
C84 V7 C83 C82 145.0(6)
C76 V7 C83 C82 -82.5(4)
C77 V7 C83 C82 -120.4(4)
C73 V7 C83 C82 -149.8(4)
C75 V7 C83 C82 -60.0(5)
C74 V7 C83 C82 -124.9(7)
C82 C83 C84 C78 1.4(10)
V7 C83 C84 C78 45.2(5)
C82 C83 C84 V7 -43.8(6)
C79 C78 C84 C83 -1.1(9)
V7 C78 C84 C83 -45.6(5)
C79 C78 C84 V7 44.5(5)
C81 V7 C84 C83 53.1(4)
C79 V7 C84 C83 122.0(4)
C78 V7 C84 C83 144.3(5)
C80 V7 C84 C83 90.8(4)
C82 V7 C84 C83 21.9(4)
C76 V7 C84 C83 -64.8(4)
C77 V7 C84 C83 -94.2(4)
C73 V7 C84 C83 -132.5(3)
C75 V7 C84 C83 -85.7(8)
C74 V7 C84 C83 -154.9(4)
C81 V7 C84 C78 -91.2(3)
C79 V7 C84 C78 -22.3(3)
C80 V7 C84 C78 -53.5(3)
C82 V7 C84 C78 -122.4(4)
C83 V7 C84 C78 -144.3(5)
C76 V7 C84 C78 150.9(3)
C77 V7 C84 C78 121.5(3)
C73 V7 C84 C78 83.2(3)
C75 V7 C84 C78 130.0(8)
C74 V7 C84 C78 60.8(4)
O4 As4 C85 C89 -30.9(4)
C73 As4 C85 C89 66.3(4)
O4 As4 C85 C86 151.8(4)
C73 As4 C85 C86 -111.0(4)
O4 As4 C85 V8 61.8(3)
C73 As4 C85 V8 158.9(3)
C91 V8 C85 C89 171.6(4)
C94 V8 C85 C89 14.8(7)
C93 V8 C85 C89 -78.5(10)
C92 V8 C85 C89 -149.1(4)
C95 V8 C85 C89 58.2(4)
C90 V8 C85 C89 133.6(4)
C96 V8 C85 C89 95.3(4)
C87 V8 C85 C89 -79.6(5)
C86 V8 C85 C89 -116.9(6)
C88 V8 C85 C89 -38.3(5)
C91 V8 C85 C86 -71.5(4)
C94 V8 C85 C86 131.7(5)
C93 V8 C85 C86 38.4(10)
C92 V8 C85 C86 -32.2(5)
C95 V8 C85 C86 175.1(4)
C90 V8 C85 C86 -109.5(4)
C96 V8 C85 C86 -147.7(4)
C87 V8 C85 C86 37.4(5)
C88 V8 C85 C86 78.6(5)
C89 V8 C85 C86 116.9(6)
C91 V8 C85 As4 48.2(4)
C94 V8 C85 As4 -108.6(5)
C93 V8 C85 As4 158.1(8)
C92 V8 C85 As4 87.5(5)
C95 V8 C85 As4 -65.3(4)
C90 V8 C85 As4 10.1(4)
C96 V8 C85 As4 -28.1(4)
C87 V8 C85 As4 157.0(5)
C86 V8 C85 As4 119.7(6)
C88 V8 C85 As4 -161.7(5)
C89 V8 C85 As4 -123.4(6)
C89 C85 C86 C87 0.0(6)
As4 C85 C86 C87 177.7(4)
V8 C85 C86 C87 -63.1(4)
C89 C85 C86 V8 63.1(3)
As4 C85 C86 V8 -119.2(3)
C91 V8 C86 C87 -123.5(6)
C94 V8 C86 C87 -3.8(9)
C93 V8 C86 C87 -49.2(7)
C92 V8 C86 C87 -84.6(6)
C95 V8 C86 C87 104.4(8)
C90 V8 C86 C87 -161.8(6)
C96 V8 C86 C87 162.5(6)
C85 V8 C86 C87 116.2(7)
C88 V8 C86 C87 36.3(5)
C89 V8 C86 C87 78.8(6)
C91 V8 C86 C85 120.4(4)
C94 V8 C86 C85 -120.0(6)
C93 V8 C86 C85 -165.4(4)
C92 V8 C86 C85 159.2(4)
C95 V8 C86 C85 -11.8(9)
C90 V8 C86 C85 82.0(4)
C96 V8 C86 C85 46.3(5)
C87 V8 C86 C85 -116.2(7)
C88 V8 C86 C85 -79.8(4)
C89 V8 C86 C85 -37.3(3)
C85 C86 C87 C88 -0.3(7)
V8 C86 C87 C88 -63.4(5)
C85 C86 C87 V8 63.1(4)
C91 V8 C87 C88 -173.6(4)
C94 V8 C87 C88 -63.8(6)
C93 V8 C87 C88 -99.7(5)
C92 V8 C87 C88 -137.4(5)
C95 V8 C87 C88 -26.6(7)
C90 V8 C87 C88 148.5(5)
C96 V8 C87 C88 60.1(16)
C86 V8 C87 C88 118.2(7)
C85 V8 C87 C88 80.0(5)
C89 V8 C87 C88 37.7(4)
C91 V8 C87 C86 68.2(5)
C94 V8 C87 C86 178.1(5)
C93 V8 C87 C86 142.2(5)
C92 V8 C87 C86 104.4(5)
C95 V8 C87 C86 -144.8(5)
C90 V8 C87 C86 30.4(8)
C96 V8 C87 C86 -58.1(17)
C85 V8 C87 C86 -38.2(4)
C88 V8 C87 C86 -118.2(7)
C89 V8 C87 C86 -80.5(5)
C86 C87 C88 C89 0.6(8)
V8 C87 C88 C89 -62.5(4)
C86 C87 C88 V8 63.1(5)
C91 V8 C88 C87 12.8(8)
C94 V8 C88 C87 126.0(5)
C93 V8 C88 C87 88.3(5)
C92 V8 C88 C87 54.2(6)
C95 V8 C88 C87 163.6(5)
C90 V8 C88 C87 -105.6(12)
C96 V8 C88 C87 -161.9(4)
C86 V8 C88 C87 -36.7(4)
C85 V8 C88 C87 -79.3(5)
C89 V8 C88 C87 -117.3(7)
C91 V8 C88 C89 130.1(6)
C94 V8 C88 C89 -116.6(5)
C93 V8 C88 C89 -154.4(5)
C92 V8 C88 C89 171.5(4)
C95 V8 C88 C89 -79.1(5)
C90 V8 C88 C89 11.7(14)
C96 V8 C88 C89 -44.6(6)
C87 V8 C88 C89 117.3(7)
C86 V8 C88 C89 80.6(4)
C85 V8 C88 C89 38.0(4)
C86 C85 C89 C88 0.4(5)
As4 C85 C89 C88 -177.3(4)
V8 C85 C89 C88 63.2(4)
C86 C85 C89 V8 -62.8(3)
As4 C85 C89 V8 119.6(4)
C87 C88 C89 C85 -0.6(7)
V8 C88 C89 C85 -63.1(4)
C87 C88 C89 V8 62.5(5)
C91 V8 C89 C85 -16.5(8)
C94 V8 C89 C85 -171.6(4)
C93 V8 C89 C85 152.8(4)
C92 V8 C89 C85 93.9(8)
C95 V8 C89 C85 -133.6(4)
C90 V8 C89 C85 -59.9(5)
C96 V8 C89 C85 -95.2(4)
C87 V8 C89 C85 79.1(5)
C86 V8 C89 C85 37.6(3)
C88 V8 C89 C85 115.6(7)
C91 V8 C89 C88 -132.1(7)
C94 V8 C89 C88 72.8(6)
C93 V8 C89 C88 37.2(7)
C92 V8 C89 C88 -21.7(11)
C95 V8 C89 C88 110.8(5)
C90 V8 C89 C88 -175.6(5)
C96 V8 C89 C88 149.2(5)
C87 V8 C89 C88 -36.5(5)
C86 V8 C89 C88 -78.0(5)
C85 V8 C89 C88 -115.6(7)
C91 V8 C90 C96 143.8(5)
C94 V8 C90 C96 53.3(4)
C93 V8 C90 C96 90.9(4)
C92 V8 C90 C96 121.8(4)
C95 V8 C90 C96 21.7(3)
C87 V8 C90 C96 -155.3(5)
C86 V8 C90 C96 -136.6(3)
C85 V8 C90 C96 -99.0(4)
C88 V8 C90 C96 -75.6(11)
C89 V8 C90 C96 -67.0(4)
C94 V8 C90 C91 -90.5(4)
C93 V8 C90 C91 -52.8(4)
C92 V8 C90 C91 -22.0(3)
C95 V8 C90 C91 -122.1(4)
C96 V8 C90 C91 -143.8(5)
C87 V8 C90 C91 60.9(6)
C86 V8 C90 C91 79.7(4)
C85 V8 C90 C91 117.3(3)
C88 V8 C90 C91 140.7(11)
C89 V8 C90 C91 149.3(4)
C96 C90 C91 C92 0.4(9)
V8 C90 C91 C92 45.6(5)
C96 C90 C91 V8 -45.2(5)
C94 V8 C91 C92 -52.8(4)
C93 V8 C91 C92 -22.0(4)
C95 V8 C91 C92 -91.3(4)
C90 V8 C91 C92 -144.7(5)
C96 V8 C91 C92 -122.5(4)
C87 V8 C91 C92 69.9(4)
C86 V8 C91 C92 103.8(4)
C85 V8 C91 C92 139.3(4)
C88 V8 C91 C92 61.5(7)
C89 V8 C91 C92 150.2(6)
C94 V8 C91 C90 91.9(4)
C93 V8 C91 C90 122.7(4)
C92 V8 C91 C90 144.7(5)
C95 V8 C91 C90 53.4(4)
C96 V8 C91 C90 22.2(3)
C87 V8 C91 C90 -145.4(4)
C86 V8 C91 C90 -111.5(3)
C85 V8 C91 C90 -76.0(4)
C88 V8 C91 C90 -153.8(5)
C89 V8 C91 C90 -65.1(7)
C90 C91 C92 C93 -1.3(9)
V8 C91 C92 C93 44.3(5)
C90 C91 C92 V8 -45.7(5)
C91 V8 C92 C93 -144.1(6)
C94 V8 C92 C93 -21.4(4)
C95 V8 C92 C93 -53.1(4)
C90 V8 C92 C93 -122.0(4)
C96 V8 C92 C93 -91.0(4)
C87 V8 C92 C93 93.3(5)
C86 V8 C92 C93 130.0(4)
C85 V8 C92 C93 149.6(4)
C88 V8 C92 C93 64.5(5)
C89 V8 C92 C93 80.2(9)
C94 V8 C92 C91 122.6(4)
C93 V8 C92 C91 144.1(6)
C95 V8 C92 C91 91.0(4)
C90 V8 C92 C91 22.1(4)
C96 V8 C92 C91 53.1(4)
C87 V8 C92 C91 -122.6(4)
C86 V8 C92 C91 -85.9(4)
C85 V8 C92 C91 -66.3(5)
C88 V8 C92 C91 -151.4(4)
C89 V8 C92 C91 -135.7(7)
C91 C92 C93 C94 0.3(10)
V8 C92 C93 C94 44.3(6)
C91 C92 C93 V8 -44.0(5)
C91 V8 C93 C92 22.5(4)
C94 V8 C93 C92 145.5(6)
C95 V8 C93 C92 122.8(4)
C90 V8 C93 C92 54.0(4)
C96 V8 C93 C92 91.3(4)
C87 V8 C93 C92 -93.8(5)
C86 V8 C93 C92 -66.7(5)
C85 V8 C93 C92 -94.7(9)
C88 V8 C93 C92 -130.2(5)
C89 V8 C93 C92 -152.3(4)
C91 V8 C93 C94 -123.0(4)
C92 V8 C93 C94 -145.5(6)
C95 V8 C93 C94 -22.8(3)
C90 V8 C93 C94 -91.5(4)
C96 V8 C93 C94 -54.2(4)
C87 V8 C93 C94 120.7(5)
C86 V8 C93 C94 147.8(4)
C85 V8 C93 C94 119.8(8)
C88 V8 C93 C94 84.2(5)
C89 V8 C93 C94 62.2(5)
C92 C93 C94 C95 1.1(10)
V8 C93 C94 C95 45.7(5)
C92 C93 C94 V8 -44.6(6)
C91 V8 C94 C93 52.6(4)
C92 V8 C94 C93 21.2(4)
C95 V8 C94 C93 143.8(5)
C90 V8 C94 C93 91.0(4)
C96 V8 C94 C93 121.6(4)
C87 V8 C94 C93 -71.1(5)
C86 V8 C94 C93 -68.6(7)
C85 V8 C94 C93 -148.0(4)
C88 V8 C94 C93 -103.1(4)
C89 V8 C94 C93 -138.6(4)
C91 V8 C94 C95 -91.2(4)
C93 V8 C94 C95 -143.8(5)
C92 V8 C94 C95 -122.6(4)
C90 V8 C94 C95 -52.8(4)
C96 V8 C94 C95 -22.2(4)
C87 V8 C94 C95 145.0(4)
C86 V8 C94 C95 147.5(6)
C85 V8 C94 C95 68.1(5)
C88 V8 C94 C95 113.0(4)
C89 V8 C94 C95 77.6(4)
C93 C94 C95 C96 -0.7(9)
V8 C94 C95 C96 44.9(5)
C93 C94 C95 V8 -45.6(5)
C91 V8 C95 C96 -53.1(4)
C94 V8 C95 C96 -144.1(6)
C93 V8 C95 C96 -121.8(4)
C92 V8 C95 C96 -91.3(4)
C90 V8 C95 C96 -21.3(3)
C87 V8 C95 C96 155.7(5)
C86 V8 C95 C96 80.1(8)
C85 V8 C95 C96 71.7(4)
C88 V8 C95 C96 139.5(4)
C89 V8 C95 C96 102.7(4)
C91 V8 C95 C94 91.0(4)
C93 V8 C95 C94 22.3(4)
C92 V8 C95 C94 52.8(4)
C90 V8 C95 C94 122.8(4)
C96 V8 C95 C94 144.1(6)
C87 V8 C95 C94 -60.2(6)
C86 V8 C95 C94 -135.8(7)
C85 V8 C95 C94 -144.2(4)
C88 V8 C95 C94 -76.4(4)
C89 V8 C95 C94 -113.2(4)
C91 C90 C96 C95 1.1(9)
V8 C90 C96 C95 -43.4(5)
C91 C90 C96 V8 44.5(5)
C94 C95 C96 C90 -0.8(9)
V8 C95 C96 C90 43.6(5)
C94 C95 C96 V8 -44.3(5)
C91 V8 C96 C90 -22.8(3)
C94 V8 C96 C90 -122.7(4)
C93 V8 C96 C90 -91.4(4)
C92 V8 C96 C90 -54.2(4)
C95 V8 C96 C90 -145.3(5)
C87 V8 C96 C90 108.5(14)
C86 V8 C96 C90 63.8(5)
C85 V8 C96 C90 90.6(4)
C88 V8 C96 C90 154.7(4)
C89 V8 C96 C90 128.7(3)
C91 V8 C96 C95 122.5(4)
C94 V8 C96 C95 22.6(4)
C93 V8 C96 C95 53.9(4)
C92 V8 C96 C95 91.1(4)
C90 V8 C96 C95 145.3(5)
C87 V8 C96 C95 -106.2(14)
C86 V8 C96 C95 -150.9(4)
C85 V8 C96 C95 -124.1(4)
C88 V8 C96 C95 -60.0(5)
C89 V8 C96 C95 -86.0(4)
C107 C101 C102 C103 -157.1(19)
C106 C101 C102 C103 0.0
C107 C101 C102 C108 36.6(19)
C106 C101 C102 C108 -166.3(6)
C101 C102 C103 C104 0.0
C108 C102 C103 C104 160.8(9)
C102 C103 C104 C105 0.0
C103 C104 C105 C106 0.0
C104 C105 C106 C101 0.0
C107 C101 C106 C105 152(2)
C102 C101 C106 C105 0.0
C206 C201 C202 C208 179(2)
C207 C201 C202 C208 7(2)
C206 C201 C202 C203 0.0
C207 C201 C202 C203 -171.8(8)
C208 C202 C203 C204 -179.3(15)
C201 C202 C203 C204 0.0
C208 C202 C203 C209 9.8(17)
C201 C202 C203 C209 -170.9(7)
C202 C203 C204 C205 0.0
C209 C203 C204 C205 163.1(14)
C203 C204 C205 C206 0.0
C204 C205 C206 C201 0.0
C202 C201 C206 C205 0.0
C207 C201 C206 C205 170.8(9)
C306 C301 C302 C303 0.0
C307 C301 C302 C303 -178.2
C301 C302 C303 C304 0.0
C302 C303 C304 C305 0.0
C303 C304 C305 C306 0.0
C302 C301 C306 C305 0.0
C307 C301 C306 C305 178.0
C304 C305 C306 C301 0.0
C316 C311 C312 C313 0.0
C317 C311 C312 C313 -179.4
C311 C312 C313 C314 0.0
C312 C313 C314 C315 0.0
C313 C314 C315 C316 0.0
C314 C315 C316 C311 0.0
C312 C311 C316 C315 0.0
C317 C311 C316 C315 179.1
C406 C401 C402 C403 0.0
C407 C401 C402 C403 178.9
C401 C402 C403 C404 0.0
C402 C403 C404 C405 0.0
C403 C404 C405 C406 0.0
C402 C401 C406 C405 0.1
C407 C401 C406 C405 -178.9
C404 C405 C406 C401 -0.1
C416 C411 C412 C413 0.0
C417 C411 C412 C413 -173.3
C411 C412 C413 C414 0.0
C412 C413 C414 C415 0.0
C413 C414 C415 C416 0.0
C412 C411 C416 C415 0.0
C417 C411 C416 C415 174.1
C414 C415 C416 C411 0.0
C506 C501 C502 C503 0.0
C507 C501 C502 C503 -179.1
C501 C502 C503 C504 0.0
C502 C503 C504 C505 0.0
C503 C504 C505 C506 0.0
C504 C505 C506 C501 0.0
C502 C501 C506 C505 0.0
C507 C501 C506 C505 179.4
C516 C511 C512 C513 0.0
C517 C511 C512 C513 171.0
C511 C512 C513 C514 0.0
C512 C513 C514 C515 -0.1
C513 C514 C515 C516 0.1
C514 C515 C516 C511 -0.1
C512 C511 C516 C515 0.0
C517 C511 C516 C515 -174.1
C606 C601 C602 C603 0.0
C607 C601 C602 C603 -163.4
C601 C602 C603 C604 0.0
C602 C603 C604 C605 0.0
C603 C604 C605 C606 0.0
C604 C605 C606 C601 0.1
C602 C601 C606 C605 -0.1
C607 C601 C606 C605 168.8
